data_1574475
loop_
_publ_author_name
'Yamaguchi, Masahiro'
'Yonesato, Kentaro'
'Shioya, Kaito'
'Li, Chifeng'
'Murata, Kei'
'Ishii, Kazuyuki'
'Yamaguchi, Kazuya'
'Suzuki, Kosuke'

_publ_section_title
;
 Engineering cofacial porphyrin dimers using lacunary polyoxotungstates
;
_journal_issue 21
_journal_name_full 'Chemical Science'
_journal_page_first 9178
_journal_page_last 9185
_journal_paper_doi 10.1039/D5SC00814J
_journal_volume 16
_journal_year 2025
_chemical_formula_sum 'C320 H248 N16 O136 P10 Si4 W40'
_chemical_formula_weight 14269.39
_space_group_crystal_system orthorhombic
_space_group_IT_number 60
_space_group_name_Hall '-P 2n 2ab'
_space_group_name_H-M_alt 'P b c n'
_atom_sites_solution_hydrogens geom
_audit_creation_method SHELXL-2018/3
_audit_update_record
;
2025-01-17 deposited with the CCDC.	2025-04-22 downloaded from the CCDC.
;
_cell_angle_alpha 90
_cell_angle_beta 90
_cell_angle_gamma 90
_cell_formula_units_Z 4
_cell_length_a 32.9135(3)
_cell_length_b 34.9741(2)
_cell_length_c 51.0599(4)
_cell_measurement_reflns_used 64809
_cell_measurement_temperature 100(2)
_cell_measurement_theta_max 14.0430
_cell_measurement_theta_min 0.8570
_cell_volume 58776.1(8)
_computing_cell_refinement 'CrysAlisPro 1.171.43.90 (Rigaku OD, 2023)'
_computing_data_collection 'Rigaku RAPID AUTO'
_computing_data_reduction 'CrysAlisPro 1.171.43.90 (Rigaku OD, 2023)'
_computing_structure_refinement 'SHELXL-2018/3 (Sheldrick, 2018)'
_computing_structure_solution 'SHELXT-2018/2 (Sheldrick, 2018)'
_diffrn_ambient_temperature 100(2)
_diffrn_detector 'DECTRIS PILATUS3 X CdTe 1M; Hybrid Pixel Array Detector'
_diffrn_detector_area_resol_mean 5.8140
_diffrn_measured_fraction_theta_full 0.999
_diffrn_measured_fraction_theta_max 0.999
_diffrn_measurement_device 'SPring-8 BL02B1 Four-circle diffractometer'
_diffrn_measurement_device_type 'esperanto-CrysAlisPro-abstract goniometer imported esperanto images'
_diffrn_measurement_method '\w scans'
_diffrn_radiation_monochromator 'Si(311) double-crystal monochrometer'
_diffrn_radiation_probe x-ray
_diffrn_radiation_type synchrotron
_diffrn_radiation_wavelength 0.4124
_diffrn_reflns_av_R_equivalents 0.1303
_diffrn_reflns_av_unetI/netI 0.0506
_diffrn_reflns_Laue_measured_fraction_full 0.999
_diffrn_reflns_Laue_measured_fraction_max 0.999
_diffrn_reflns_limit_h_max 38
_diffrn_reflns_limit_h_min -38
_diffrn_reflns_limit_k_max 41
_diffrn_reflns_limit_k_min -41
_diffrn_reflns_limit_l_max 60
_diffrn_reflns_limit_l_min -60
_diffrn_reflns_number 651925
_diffrn_reflns_point_group_measured_fraction_full 0.999
_diffrn_reflns_point_group_measured_fraction_max 0.999
_diffrn_reflns_theta_full 14.039
_diffrn_reflns_theta_max 14.039
_diffrn_reflns_theta_min 0.714
_diffrn_source synchrotron
_exptl_absorpt_coefficient_mu 1.911
_exptl_absorpt_correction_T_max 1.00000
_exptl_absorpt_correction_T_min 0.07968
_exptl_absorpt_correction_type multi-scan
_exptl_absorpt_process_details
;
CrysAlisPro 1.171.43.90 (Rigaku Oxford Diffraction, 2023)
Empirical absorption correction using spherical harmonics,
implemented in SCALE3 ABSPACK scaling algorithm.
;
_exptl_crystal_colour Brown
_exptl_crystal_density_diffrn 1.613
_exptl_crystal_density_method 'Not measured'
_exptl_crystal_description Plate
_exptl_crystal_F_000 26136
_exptl_crystal_size_max 0.100
_exptl_crystal_size_mid 0.100
_exptl_crystal_size_min 0.005
_refine_diff_density_max 2.060
_refine_diff_density_min -3.190
_refine_diff_density_rms 0.239
_refine_ls_extinction_method none
_refine_ls_goodness_of_fit_ref 1.064
_refine_ls_hydrogen_treatment constr
_refine_ls_matrix_type full
_refine_ls_number_parameters 3235
_refine_ls_number_reflns 50086
_refine_ls_number_restraints 2069
_refine_ls_restrained_S_all 1.057
_refine_ls_R_factor_all 0.1008
_refine_ls_R_factor_gt 0.0824
_refine_ls_shift/su_max 0.000
_refine_ls_shift/su_mean 0.000
_refine_ls_structure_factor_coef Fsqd
_refine_ls_weighting_details 'w=1/[\s^2^(Fo^2^)+(0.0933P)^2^+1206.3840P] where P=(Fo^2^+2Fc^2^)/3'
_refine_ls_weighting_scheme calc
_refine_ls_wR_factor_gt 0.2045
_refine_ls_wR_factor_ref 0.2181
_reflns_Friedel_coverage 0.000
_reflns_number_gt 37418
_reflns_number_total 50086
_reflns_threshold_expression 'I > 2\s(I)'
_cod_data_source_file d5sc00814j2.cif
_cod_data_source_block Hybrid-II
_cod_depositor_comments 'Adding full bibliography for 1574475--1574476.cif.'
_cod_database_code 1574475
_shelx_shelxl_version_number 2018/3
_shelx_space_group_comment
;
The symmetry employed for this shelxl refinement is uniquely defined
by the following loop, which should always be used as a source of
symmetry information in preference to the above space-group names.
They are only intended as comments.
;
_shelx_estimated_absorpt_t_min 0.832
_shelx_estimated_absorpt_t_max 0.991

loop_
_space_group_symop_operation_xyz
'x, y, z'
'-x+1/2, -y+1/2, z+1/2'
'-x, y, -z+1/2'
'x+1/2, -y+1/2, -z'
'-x, -y, -z'
'x-1/2, y-1/2, -z-1/2'
'x, -y, z-1/2'
'-x-1/2, y-1/2, z'

loop_
_atom_site_label
_atom_site_type_symbol
_atom_site_fract_x
_atom_site_fract_y
_atom_site_fract_z
_atom_site_U_iso_or_equiv
_atom_site_adp_type
_atom_site_occupancy
_atom_site_site_symmetry_order
_atom_site_calc_flag
_atom_site_refinement_flags_posn
_atom_site_refinement_flags_adp
_atom_site_refinement_flags_occupancy
_atom_site_disorder_assembly
_atom_site_disorder_group
Si1A Si 0.39545(16) 0.28293(13) 0.05480(9) 0.0538(11) Uani 0.9241(19) 1 d D U P A 1
W11A W 0.48787(3) 0.32747(3) 0.05037(2) 0.0607(3) Uani 0.9241(19) 1 d D U P A 1
W12A W 0.48720(3) 0.23408(3) 0.06030(2) 0.0587(3) Uani 0.9241(19) 1 d D U P A 1
W13A W 0.31953(4) 0.23646(2) 0.08742(2) 0.0517(2) Uani 0.9241(19) 1 d D U P A 1
W14A W 0.33328(4) 0.32865(3) 0.10003(2) 0.0549(3) Uani 0.9241(19) 1 d D U P A 1
W15A W 0.39673(4) 0.38388(3) 0.05377(2) 0.0618(3) Uani 0.9241(19) 1 d D U P A 1
W16A W 0.39070(3) 0.18227(2) 0.04885(2) 0.0589(3) Uani 0.9241(19) 1 d D U P A 1
W17A W 0.41282(4) 0.33911(3) -0.00205(2) 0.0719(3) Uani 0.9241(19) 1 d D U P A 1
W18A W 0.42252(4) 0.23283(3) -0.00153(2) 0.0701(3) Uani 0.9241(19) 1 d D U P A 1
W19A W 0.32326(4) 0.23332(3) 0.01580(2) 0.0655(3) Uani 0.9241(19) 1 d D U P A 1
W20A W 0.31985(4) 0.33890(3) 0.02630(2) 0.0651(3) Uani 0.9241(19) 1 d D U P A 1
C21A C 0.5159(3) 0.3065(3) 0.14653(14) 0.050(3) Uani 0.9241(19) 1 d DG U P A 1
C22A C 0.4768(3) 0.3163(3) 0.13870(17) 0.049(4) Uani 0.9241(19) 1 d DG U P A 1
H22A H 0.455554 0.317646 0.151246 0.059 Uiso 0.9241(19) 1 calc R U P A 1
C23A C 0.4689(2) 0.3242(3) 0.11252(19) 0.056(4) Uani 0.9241(19) 1 d DG U P A 1
H23A H 0.442156 0.330897 0.107163 0.067 Uiso 0.9241(19) 1 calc R U P A 1
N11A N 0.5000(3) 0.3223(3) 0.09416(14) 0.056(3) Uani 0.9241(19) 1 d DG U P A 1
C24A C 0.5391(3) 0.3125(3) 0.10199(17) 0.064(4) Uani 0.9241(19) 1 d DG U P A 1
H24A H 0.560340 0.311134 0.089450 0.076 Uiso 0.9241(19) 1 calc R U P A 1
C25A C 0.5470(2) 0.3046(3) 0.12818(18) 0.059(4) Uani 0.9241(19) 1 d DG U P A 1
H25A H 0.573739 0.297882 0.133533 0.071 Uiso 0.9241(19) 1 calc R U P A 1
C31A C 0.3934(3) 0.2448(3) 0.17344(14) 0.053(4) Uani 0.9241(19) 1 d DG U P A 1
C32A C 0.4160(2) 0.2415(3) 0.15056(18) 0.041(3) Uani 0.9241(19) 1 d DG U P A 1
H32A H 0.444847 0.242804 0.151237 0.050 Uiso 0.9241(19) 1 calc R U P A 1
C33A C 0.3965(3) 0.2362(3) 0.12670(14) 0.052(4) Uani 0.9241(19) 1 d DG U P A 1
H33A H 0.411964 0.233882 0.111067 0.062 Uiso 0.9241(19) 1 calc R U P A 1
N13A N 0.3544(3) 0.2342(2) 0.12571(14) 0.047(3) Uani 0.9241(19) 1 d DG U P A 1
C34A C 0.3317(2) 0.2375(3) 0.14859(18) 0.055(4) Uani 0.9241(19) 1 d DG U P A 1
H34A H 0.302924 0.236176 0.147916 0.066 Uiso 0.9241(19) 1 calc R U P A 1
C35A C 0.3513(3) 0.2428(3) 0.17245(15) 0.060(4) Uani 0.9241(19) 1 d DG U P A 1
H35A H 0.335806 0.245097 0.188086 0.072 Uiso 0.9241(19) 1 calc R U P A 1
O1A O 0.4951(3) 0.2363(3) 0.0932(2) 0.058(3) Uani 0.9241(19) 1 d D U P A 1
O2A O 0.3600(4) 0.3221(3) 0.1289(2) 0.062(3) Uani 0.9241(19) 1 d D U P A 1
O11A O 0.4432(3) 0.2825(3) 0.0621(2) 0.053(3) Uani 0.9241(19) 1 d D U P A 1
O12A O 0.3667(3) 0.2808(3) 0.0803(2) 0.054(3) Uani 0.9241(19) 1 d D U P A 1
O13A O 0.3849(3) 0.3215(3) 0.0383(2) 0.058(3) Uani 0.9241(19) 1 d D U P A 1
O14A O 0.3845(3) 0.2458(3) 0.0355(2) 0.058(3) Uani 0.9241(19) 1 d D U P A 1
O15A O 0.5174(4) 0.2799(3) 0.0504(2) 0.063(3) Uani 0.9241(19) 1 d D U P A 1
O16A O 0.4400(4) 0.2006(3) 0.0623(2) 0.061(3) Uani 0.9241(19) 1 d D U P A 1
O17A O 0.3630(3) 0.2014(3) 0.07883(19) 0.054(3) Uani 0.9241(19) 1 d D U P A 1
O18A O 0.3000(3) 0.2826(3) 0.1020(2) 0.056(3) Uani 0.9241(19) 1 d D U P A 1
O19A O 0.3725(3) 0.3621(3) 0.0834(2) 0.053(3) Uani 0.9241(19) 1 d D U P A 1
O20A O 0.4484(3) 0.3622(3) 0.0636(2) 0.063(3) Uani 0.9241(19) 1 d D U P A 1
O21A O 0.4672(4) 0.3281(4) 0.0182(2) 0.068(3) Uani 0.9241(19) 1 d D U P A 1
O22A O 0.4656(4) 0.2392(3) 0.0184(2) 0.062(3) Uani 0.9241(19) 1 d D U P A 1
O23A O 0.4128(4) 0.1831(3) 0.0142(2) 0.068(4) Uani 0.9241(19) 1 d D U P A 1
O24A O 0.3396(3) 0.1852(3) 0.0308(2) 0.056(3) Uani 0.9241(19) 1 d D U P A 1
O25A O 0.3026(4) 0.2404(3) 0.05368(19) 0.059(3) Uani 0.9241(19) 1 d D U P A 1
O26A O 0.3074(3) 0.3294(3) 0.0595(2) 0.060(3) Uani 0.9241(19) 1 d D U P A 1
O27A O 0.3456(4) 0.3862(3) 0.0368(2) 0.071(3) Uani 0.9241(19) 1 d D U P A 1
O28A O 0.4179(4) 0.3842(3) 0.0191(2) 0.075(4) Uani 0.9241(19) 1 d D U P A 1
O29A O 0.4130(5) 0.2864(3) -0.0088(2) 0.078(4) Uani 0.9241(19) 1 d D U P A 1
O30A O 0.3616(4) 0.2292(3) -0.0102(2) 0.075(4) Uani 0.9241(19) 1 d D U P A 1
O31A O 0.3170(4) 0.2869(3) 0.0141(2) 0.074(4) Uani 0.9241(19) 1 d D U P A 1
O32A O 0.3592(4) 0.3455(3) -0.0058(2) 0.070(4) Uani 0.9241(19) 1 d D U P A 1
O33A O 0.5300(4) 0.3566(4) 0.0477(2) 0.076(4) Uani 0.9241(19) 1 d D U P A 1
O34A O 0.5232(4) 0.2023(4) 0.0502(3) 0.078(4) Uani 0.9241(19) 1 d D U P A 1
O35A O 0.2847(4) 0.2063(3) 0.1010(2) 0.061(3) Uani 0.9241(19) 1 d D U P A 1
O36A O 0.2971(4) 0.3619(3) 0.1090(2) 0.072(3) Uani 0.9241(19) 1 d D U P A 1
O37A O 0.4025(4) 0.4316(3) 0.0625(3) 0.076(4) Uani 0.9241(19) 1 d D U P A 1
O38A O 0.3944(5) 0.1339(3) 0.0555(2) 0.075(4) Uani 0.9241(19) 1 d D U P A 1
O39A O 0.4305(4) 0.3565(4) -0.0306(3) 0.083(4) Uani 0.9241(19) 1 d D U P A 1
O40A O 0.4406(5) 0.2178(4) -0.0311(3) 0.087(4) Uani 0.9241(19) 1 d D U P A 1
O41A O 0.2788(5) 0.2194(4) 0.0002(3) 0.090(5) Uani 0.9241(19) 1 d D U P A 1
O42A O 0.2762(4) 0.3563(4) 0.0126(3) 0.085(4) Uani 0.9241(19) 1 d D U P A 1
Si1B Si 0.3821(2) 0.27444(19) 0.05581(12) 0.0538(16) Uani 0.0759(19) 1 d D U P A 2
W11B W 0.47657(17) 0.3148(2) 0.05018(8) 0.066(4) Uani 0.0759(19) 1 d D U P A 2
W12B W 0.47151(19) 0.22186(19) 0.06146(12) 0.062(3) Uani 0.0759(19) 1 d D U P A 2
W13B W 0.3046(2) 0.23235(19) 0.08958(13) 0.069(4) Uani 0.0759(19) 1 d D U P A 2
W14B W 0.3230(2) 0.32422(19) 0.10071(12) 0.037(3) Uani 0.0759(19) 1 d D U P A 2
W15B W 0.3883(2) 0.37517(14) 0.05326(12) 0.074(4) Uani 0.0759(19) 1 d D U P A 2
W16B W 0.3724(2) 0.17393(14) 0.05140(14) 0.075(3) Uani 0.0759(19) 1 d D U P A 2
W17B W 0.40133(19) 0.32801(19) -0.00197(8) 0.076(4) Uani 0.0759(19) 1 d D U P A 2
W18B W 0.4058(2) 0.22145(19) 0.00008(10) 0.070(3) Uani 0.0759(19) 1 d D U P A 2
W19B W 0.3070(2) 0.22679(18) 0.01801(13) 0.082(4) Uani 0.0759(19) 1 d D U P A 2
W20B W 0.30890(18) 0.33273(17) 0.02693(14) 0.069(4) Uani 0.0759(19) 1 d D U P A 2
C21B C 0.5103(7) 0.2996(13) 0.1461(2) 0.051(7) Uani 0.0759(19) 1 d DG U P A 2
C22B C 0.4723(11) 0.2881(17) 0.1372(3) 0.050(7) Uani 0.0759(19) 1 d DG U P A 2
H22B H 0.453525 0.276621 0.148984 0.060 Uiso 0.0759(19) 1 calc R U P A 2
C23B C 0.4617(9) 0.2936(17) 0.1111(3) 0.056(7) Uani 0.0759(19) 1 d DG U P A 2
H23B H 0.435708 0.285752 0.105061 0.068 Uiso 0.0759(19) 1 calc R U P A 2
N11B N 0.4891(4) 0.3104(4) 0.09397(16) 0.057(7) Uani 0.0759(19) 1 d DG U P A 2
C24B C 0.5271(8) 0.3218(19) 0.1029(3) 0.059(5) Uani 0.0759(19) 1 d DG U P A 2
H24B H 0.545891 0.333332 0.091131 0.071 Uiso 0.0759(19) 1 calc R U P A 2
C25B C 0.5377(8) 0.316(2) 0.1290(3) 0.054(5) Uani 0.0759(19) 1 d DG U P A 2
H25B H 0.563708 0.324201 0.135054 0.065 Uiso 0.0759(19) 1 calc R U P A 2
C31B C 0.3808(6) 0.2403(13) 0.1748(3) 0.056(5) Uani 0.0759(19) 1 d DG U P A 2
C32B C 0.4025(4) 0.2337(18) 0.1519(3) 0.040(7) Uani 0.0759(19) 1 d DG U P A 2
H32B H 0.431358 0.232725 0.152329 0.048 Uiso 0.0759(19) 1 calc R U P A 2
C33B C 0.3821(4) 0.2284(14) 0.12834(18) 0.049(5) Uani 0.0759(19) 1 d DG U P A 2
H33B H 0.396931 0.223855 0.112695 0.059 Uiso 0.0759(19) 1 calc R U P A 2
N13B N 0.3399(4) 0.2298(3) 0.12768(18) 0.052(5) Uani 0.0759(19) 1 d DG U P A 2
C34B C 0.3181(5) 0.2364(13) 0.1506(2) 0.057(7) Uani 0.0759(19) 1 d DG U P A 2
H34B H 0.289294 0.237383 0.150122 0.069 Uiso 0.0759(19) 1 calc R U P A 2
C35B C 0.3386(7) 0.2417(15) 0.1741(2) 0.060(7) Uani 0.0759(19) 1 d DG U P A 2
H35B H 0.323720 0.246254 0.189756 0.072 Uiso 0.0759(19) 1 calc R U P A 2
O1B O 0.4800(4) 0.2248(4) 0.0943(3) 0.059(7) Uani 0.0759(19) 1 d D U P A 2
O2B O 0.3498(5) 0.3174(4) 0.1295(2) 0.062(7) Uani 0.0759(19) 1 d D U P A 2
O11B O 0.4299(3) 0.2722(3) 0.0629(2) 0.052(7) Uani 0.0759(19) 1 d D U P A 2
O12B O 0.3537(4) 0.2744(3) 0.0815(2) 0.054(6) Uani 0.0759(19) 1 d D U P A 2
O13B O 0.3733(3) 0.3129(3) 0.0388(2) 0.058(7) Uani 0.0759(19) 1 d D U P A 2
O14B O 0.3691(4) 0.2372(3) 0.0372(2) 0.060(7) Uani 0.0759(19) 1 d D U P A 2
O15B O 0.5037(4) 0.2660(4) 0.0507(2) 0.061(7) Uani 0.0759(19) 1 d D U P A 2
O16B O 0.4227(4) 0.1905(3) 0.0642(2) 0.061(7) Uani 0.0759(19) 1 d D U P A 2
O17B O 0.3462(4) 0.1952(3) 0.0813(2) 0.053(7) Uani 0.0759(19) 1 d D U P A 2
O18B O 0.2875(4) 0.2797(3) 0.1035(2) 0.055(6) Uani 0.0759(19) 1 d D U P A 2
O19B O 0.3635(4) 0.3554(3) 0.0833(2) 0.053(6) Uani 0.0759(19) 1 d D U P A 2
O20B O 0.4390(4) 0.3516(3) 0.0631(2) 0.063(7) Uani 0.0759(19) 1 d D U P A 2
O21B O 0.4554(4) 0.3153(4) 0.0181(2) 0.068(7) Uani 0.0759(19) 1 d D U P A 2
O22B O 0.4495(4) 0.2265(4) 0.0197(2) 0.061(7) Uani 0.0759(19) 1 d D U P A 2
O23B O 0.3940(5) 0.1727(3) 0.0167(3) 0.070(7) Uani 0.0759(19) 1 d D U P A 2
O24B O 0.3212(4) 0.1785(3) 0.0336(3) 0.057(7) Uani 0.0759(19) 1 d D U P A 2
O25B O 0.2873(4) 0.2360(3) 0.0559(2) 0.058(7) Uani 0.0759(19) 1 d D U P A 2
O26B O 0.2966(4) 0.3248(4) 0.0603(2) 0.059(7) Uani 0.0759(19) 1 d D U P A 2
O27B O 0.3371(4) 0.3792(3) 0.0366(3) 0.069(7) Uani 0.0759(19) 1 d D U P A 2
O28B O 0.4089(4) 0.3735(4) 0.0184(3) 0.075(7) Uani 0.0759(19) 1 d D U P A 2
O29B O 0.3988(5) 0.2752(4) -0.0079(3) 0.078(7) Uani 0.0759(19) 1 d D U P A 2
O30B O 0.3447(4) 0.2202(4) -0.0081(3) 0.075(7) Uani 0.0759(19) 1 d D U P A 2
O31B O 0.3033(4) 0.2805(3) 0.0156(3) 0.075(7) Uani 0.0759(19) 1 d D U P A 2
O32B O 0.3481(4) 0.3366(4) -0.0055(2) 0.069(7) Uani 0.0759(19) 1 d D U P A 2
O33B O 0.5200(4) 0.3420(5) 0.0469(3) 0.076(7) Uani 0.0759(19) 1 d D U P A 2
O34B O 0.5058(5) 0.1883(4) 0.0516(3) 0.077(7) Uani 0.0759(19) 1 d D U P A 2
O35B O 0.2685(4) 0.2042(4) 0.1038(3) 0.061(7) Uani 0.0759(19) 1 d D U P A 2
O36B O 0.2886(5) 0.3593(4) 0.1093(3) 0.071(7) Uani 0.0759(19) 1 d D U P A 2
O37B O 0.3965(5) 0.4229(3) 0.0612(3) 0.075(7) Uani 0.0759(19) 1 d D U P A 2
O38B O 0.3739(6) 0.1257(3) 0.0588(3) 0.075(7) Uani 0.0759(19) 1 d D U P A 2
O39B O 0.4194(5) 0.3437(5) -0.0309(3) 0.083(7) Uani 0.0759(19) 1 d D U P A 2
O40B O 0.4227(5) 0.2047(5) -0.0294(3) 0.087(7) Uani 0.0759(19) 1 d D U P A 2
O41B O 0.2617(5) 0.2143(5) 0.0029(3) 0.090(7) Uani 0.0759(19) 1 d D U P A 2
O42B O 0.2659(4) 0.3515(4) 0.0133(3) 0.085(7) Uani 0.0759(19) 1 d D U P A 2
Si1C Si 0.495997 -0.02490(17) 0.252700 0.0450(16) Uani 0.5 1 d . U P B -1
W21C W 0.57554(15) -0.00450(16) 0.21274(10) 0.0556(9) Uani 0.5 1 d D U P B 1
W22C W 0.41517(16) 0.01571(19) 0.22412(11) 0.0511(9) Uani 0.5 1 d D U P B 2
W23C W 0.58483(15) -0.00156(16) 0.20704(10) 0.0560(9) Uani 0.5 1 d D U P B 2
W24C W 0.40660(16) 0.01607(18) 0.22992(10) 0.0477(8) Uani 0.5 1 d D U P B 1
W25C W 0.47888(13) -0.03130(15) 0.18449(9) 0.0533(8) Uani 0.5 1 d . U P B 1
W26C W 0.48924(13) -0.02845(15) 0.17852(9) 0.0552(9) Uani 0.5 1 d . U P B 2
W27C W 0.53140(9) -0.10173(8) 0.21319(6) 0.0560(6) Uani 0.5 1 d . U P B 1
W28C W 0.44230(12) -0.09047(12) 0.21625(9) 0.0578(8) Uani 0.5 1 d . U P B 2
W29C W 0.54388(10) -0.09698(8) 0.20509(6) 0.0592(7) Uani 0.5 1 d . U P B 2
W30C W 0.42998(11) -0.08982(12) 0.22363(9) 0.0552(7) Uani 0.5 1 d . U P B 1
O1C O 0.4285(7) 0.0648(7) 0.2267(5) 0.0495(16) Uani 0.5 1 d . U P B 2
O2C O 0.4182(7) 0.0629(7) 0.2317(5) 0.0488(16) Uani 0.5 1 d . U P B 1
O11C O 0.5347(6) 0.0005(6) 0.2478(4) 0.035(4) Uani 0.5 1 d . U P B 1
O12C O 0.5463(7) 0.0003(7) 0.2418(4) 0.043(4) Uani 0.5 1 d . U P B 2
O13C O 0.4867(7) -0.0528(7) 0.2273(4) 0.046(4) Uani 0.5 1 d . U P B 1
O14C O 0.4996(7) -0.0506(7) 0.2209(4) 0.047(5) Uani 0.5 1 d . U P B 2
O15C O 0.6083(6) 0.0080(8) 0.2419(4) 0.052(5) Uani 0.5 1 d D U P B 1
O16C O 0.4540(6) 0.0049(7) 0.1978(4) 0.037(4) Uani 0.5 1 d D U P B 2
O17C O 0.5354(8) 0.0001(8) 0.1880(5) 0.045(5) Uani 0.5 1 d . U P B 2
O18C O 0.6190(6) 0.0101(8) 0.2355(4) 0.053(5) Uani 0.5 1 d D U P B 2
O19C O 0.4426(6) 0.0041(7) 0.2026(4) 0.042(4) Uani 0.5 1 d D U P B 1
O20C O 0.5257(8) -0.0008(9) 0.1946(5) 0.045(5) Uani 0.5 1 d . U P B 1
O21C O 0.5725(6) -0.0570(6) 0.2142(4) 0.043(4) Uani 0.5 1 d . U P B 1
O22C O 0.4125(7) -0.0487(6) 0.2236(4) 0.045(4) Uani 0.5 1 d . U P B 2
O23C O 0.4511(7) -0.0691(7) 0.1810(4) 0.041(5) Uani 0.5 1 d . U P B 2
O24C O 0.5307(7) -0.0692(7) 0.1758(5) 0.058(5) Uani 0.5 1 d . U P B 2
O25C O 0.5866(6) -0.0523(6) 0.2070(4) 0.037(4) Uani 0.5 1 d . U P B 2
O26C O 0.4038(6) -0.0480(6) 0.2334(4) 0.044(4) Uani 0.5 1 d . U P B 1
O27C O 0.4397(7) -0.0709(7) 0.1890(4) 0.043(5) Uani 0.5 1 d . U P B 1
O28C O 0.5163(7) -0.0742(7) 0.1818(5) 0.057(5) Uani 0.5 1 d . U P B 1
O29C O 0.5459(7) -0.1063(7) 0.2508(4) 0.044(5) Uani 0.5 1 d . U P B 1
O30C O 0.4935(6) -0.1209(5) 0.2062(4) 0.036(4) Uani 0.5 1 d . U P B 2
O31C O 0.5550(6) -0.1039(6) 0.2400(4) 0.044(4) Uani 0.5 1 d . U P B 2
O32C O 0.4801(6) -0.1241(6) 0.2157(4) 0.040(4) Uani 0.5 1 d . U P B 1
O33C O 0.6110(8) 0.0025(9) 0.1890(5) 0.069(5) Uani 0.5 1 d D U P B 1
O34C O 0.3708(7) 0.0165(7) 0.2053(4) 0.047(4) Uani 0.5 1 d . U P B 2
O35C O 0.6183(8) 0.0085(9) 0.1818(5) 0.071(5) Uani 0.5 1 d D U P B 2
O36C O 0.3609(7) 0.0156(6) 0.2136(5) 0.046(2) Uani 0.5 1 d . U P B 1
O37C O 0.4716(7) -0.0200(7) 0.1532(5) 0.054(5) Uani 0.5 1 d . U P B 1
O38C O 0.4853(7) -0.0157(7) 0.1465(5) 0.056(5) Uani 0.5 1 d . U P B 2
O39C O 0.5614(8) -0.1379(6) 0.2006(5) 0.060(4) Uani 0.5 1 d . U P B 1
O40C O 0.4055(7) -0.1240(6) 0.2071(5) 0.0566(16) Uani 0.5 1 d . U P B 2
O41C O 0.5746(8) -0.1300(6) 0.1903(5) 0.060(2) Uani 0.5 1 d . U P B 2
O42C O 0.3931(7) -0.1245(6) 0.2169(5) 0.0564(16) Uani 0.5 1 d . U P B 1
Si1D Si 0.493000 0.57435(17) 0.253310 0.044(2) Uani 0.5 1 d . U P C -1
W31D W 0.59638(11) 0.55233(10) 0.25593(7) 0.0585(8) Uani 0.5 1 d D U P C 1
W32D W 0.45436(11) 0.53472(10) 0.29832(7) 0.0575(7) Uani 0.5 1 d D U P C 2
W33D W 0.60696(11) 0.55372(10) 0.24686(8) 0.0579(7) Uani 0.5 1 d D U P C 2
W34D W 0.44347(12) 0.53315(11) 0.30710(7) 0.0621(8) Uani 0.5 1 d D U P C 1
W35D W 0.54519(11) 0.57725(9) 0.31609(6) 0.0637(7) Uani 0.5 1 d . U P C 1
W36D W 0.55426(10) 0.58110(9) 0.30581(6) 0.0589(7) Uani 0.5 1 d D U P C 2
W37D W 0.56351(10) 0.64793(8) 0.27484(6) 0.0670(7) Uani 0.5 1 d . U P C 1
W38D W 0.47967(9) 0.64095(7) 0.29245(5) 0.0625(6) Uani 0.5 1 d . U P C 2
W39D W 0.57154(10) 0.65003(8) 0.26267(6) 0.0674(7) Uani 0.5 1 d . U P C 2
W40D W 0.47168(10) 0.63838(8) 0.30448(6) 0.0674(7) Uani 0.5 1 d . U P C 1
O1D O 0.4642(7) 0.4873(3) 0.2927(5) 0.057(2) Uani 0.5 1 d D U P C 2
O2D O 0.4492(7) 0.4859(3) 0.2990(5) 0.060(2) Uani 0.5 1 d D U P C 1
O11D O 0.5337(6) 0.5489(6) 0.2443(4) 0.038(4) Uani 0.5 1 d . U P C 1
O12D O 0.5415(6) 0.5484(5) 0.2333(4) 0.036(4) Uani 0.5 1 d . U P C 2
O13D O 0.5136(6) 0.6012(6) 0.2797(4) 0.046(4) Uani 0.5 1 d . U P C 1
O14D O 0.5221(6) 0.6020(6) 0.2675(4) 0.045(4) Uani 0.5 1 d . U P C 2
O15D O 0.5988(8) 0.5425(8) 0.2217(5) 0.057(5) Uani 0.5 1 d . U P C 1
O16D O 0.5115(7) 0.5472(7) 0.3042(4) 0.050(5) Uani 0.5 1 d . U P C 2
O17D O 0.5866(7) 0.5511(7) 0.2804(5) 0.046(5) Uani 0.5 1 d . U P C 2
O18D O 0.6072(7) 0.5393(7) 0.2111(5) 0.052(5) Uani 0.5 1 d . U P C 2
O19D O 0.5004(6) 0.5438(6) 0.3141(4) 0.046(4) Uani 0.5 1 d . U P C 1
O20D O 0.5746(6) 0.5482(6) 0.2903(4) 0.044(4) Uani 0.5 1 d . U P C 1
O21D O 0.5927(7) 0.6042(7) 0.2569(5) 0.055(5) Uani 0.5 1 d . U P C 1
O22D O 0.4475(7) 0.5987(6) 0.2962(4) 0.051(5) Uani 0.5 1 d . U P C 2
O23D O 0.5177(6) 0.6209(6) 0.3164(4) 0.048(4) Uani 0.5 1 d . U P C 2
O24D O 0.5883(6) 0.6220(6) 0.2920(4) 0.047(4) Uani 0.5 1 d . U P C 2
O25D O 0.6017(7) 0.6058(7) 0.2455(5) 0.060(5) Uani 0.5 1 d . U P C 2
O26D O 0.4418(7) 0.5962(7) 0.3089(5) 0.053(5) Uani 0.5 1 d . U P C 1
O27D O 0.5108(7) 0.6177(6) 0.3290(5) 0.053(5) Uani 0.5 1 d . U P C 1
O28D O 0.5815(6) 0.6200(6) 0.3039(4) 0.046(4) Uani 0.5 1 d . U P C 1
O29D O 0.5420(7) 0.6543(7) 0.2406(5) 0.057(5) Uani 0.5 1 d . U P C 1
O30D O 0.5290(7) 0.6729(6) 0.2798(5) 0.052(5) Uani 0.5 1 d . U P C 2
O31D O 0.5484(7) 0.6542(7) 0.2284(5) 0.057(5) Uani 0.5 1 d . U P C 2
O32D O 0.5215(6) 0.6703(6) 0.2936(5) 0.051(4) Uani 0.5 1 d . U P C 1
O33D O 0.6471(5) 0.5429(8) 0.2621(5) 0.066(5) Uani 0.5 1 d D U P C 1
O34D O 0.4377(7) 0.5366(6) 0.3304(4) 0.059(2) Uani 0.5 1 d D U P C 2
O35D O 0.6575(5) 0.5450(8) 0.2534(5) 0.064(5) Uani 0.5 1 d D U P C 2
O36D O 0.4245(8) 0.5310(6) 0.3381(5) 0.063(2) Uani 0.5 1 d . U P C 1
O38D O 0.5763(8) 0.5684(8) 0.3345(4) 0.069(6) Uani 0.5 1 d D U P C 2
O37D O 0.5696(8) 0.5635(9) 0.3441(5) 0.068(6) Uani 0.5 1 d . U P C 1
O39D O 0.6007(8) 0.6831(6) 0.2751(6) 0.066(2) Uani 0.5 1 d . U P C 1
O40D O 0.4554(8) 0.6763(6) 0.3125(6) 0.064(2) Uani 0.5 1 d . U P C 2
O41D O 0.6088(8) 0.6861(6) 0.2614(6) 0.067(2) Uani 0.5 1 d . U P C 2
O42D O 0.4514(8) 0.6700(7) 0.3260(6) 0.071(5) Uani 0.5 1 d . U P C 1
N1 N 0.5369(4) 0.2430(3) 0.2051(3) 0.055(3) Uani 1 1 d . . . . .
N2 N 0.5618(4) 0.2271(3) 0.2592(3) 0.056(3) Uani 1 1 d . . . . .
N3 N 0.5674(4) 0.3061(3) 0.2711(3) 0.052(3) Uani 1 1 d . . . . .
N4 N 0.5419(4) 0.3224(3) 0.2168(3) 0.055(3) Uani 1 1 d . . . . .
C1 C 0.5221(5) 0.2941(4) 0.1746(3) 0.055(4) Uani 1 1 d D . . . .
C2 C 0.5265(6) 0.2564(4) 0.1810(3) 0.059(4) Uani 1 1 d . . . . .
C3 C 0.5242(5) 0.2260(3) 0.1634(3) 0.048(4) Uani 1 1 d . . . . .
H3 H 0.519003 0.227883 0.145170 0.058 Uiso 1 1 calc R U . . .
C4 C 0.5307(6) 0.1930(5) 0.1772(4) 0.069(5) Uani 1 1 d . . . . .
H4 H 0.529493 0.167798 0.170188 0.083 Uiso 1 1 calc R U . . .
C5 C 0.5399(6) 0.2028(5) 0.2042(4) 0.064(4) Uani 1 1 d . U . . .
C6 C 0.5501(5) 0.1799(4) 0.2248(3) 0.055(4) Uani 1 1 d . . . . .
C7 C 0.5601(5) 0.1896(4) 0.2496(3) 0.056(4) Uani 1 1 d . . . . .
C8 C 0.5726(5) 0.1643(5) 0.2703(4) 0.068(5) Uani 1 1 d . . . . .
H8 H 0.574298 0.137303 0.268678 0.082 Uiso 1 1 calc R U . . .
C9 C 0.5814(5) 0.1838(4) 0.2920(3) 0.061(5) Uani 1 1 d . . . . .
H9 H 0.589935 0.174070 0.308459 0.073 Uiso 1 1 calc R U . . .
C10 C 0.5747(5) 0.2240(4) 0.2845(3) 0.059(4) Uani 1 1 d . . . . .
C11 C 0.5873(5) 0.2538(4) 0.3009(3) 0.050(4) Uani 1 1 d . . . . .
C12 C 0.5825(5) 0.2928(4) 0.2941(3) 0.055(4) Uani 1 1 d . U . . .
C13 C 0.5991(6) 0.3245(4) 0.3100(3) 0.064(5) Uani 1 1 d . . . . .
H13 H 0.611931 0.323191 0.326650 0.077 Uiso 1 1 calc R U . . .
C14 C 0.5920(7) 0.3554(5) 0.2953(3) 0.076(6) Uani 1 1 d . . . . .
H14 H 0.598532 0.380840 0.300400 0.091 Uiso 1 1 calc R U . . .
C15 C 0.5737(5) 0.3456(4) 0.2717(3) 0.052(4) Uani 1 1 d . . . . .
C16 C 0.5633(6) 0.3696(4) 0.2506(4) 0.074(6) Uani 1 1 d . . . . .
C17 C 0.5507(5) 0.3602(4) 0.2258(3) 0.059(4) Uani 1 1 d . . . . .
C18 C 0.5437(6) 0.3866(5) 0.2041(4) 0.070(5) Uani 1 1 d . U . . .
H18 H 0.548366 0.413378 0.204277 0.084 Uiso 1 1 calc R U . . .
C19 C 0.5292(5) 0.3658(5) 0.1833(4) 0.066(5) Uani 1 1 d . . . . .
H19 H 0.520196 0.375325 0.166906 0.080 Uiso 1 1 calc R U . . .
C20 C 0.5304(5) 0.3256(4) 0.1918(3) 0.053(4) Uani 1 1 d . . . . .
C26A C 0.5511(6) 0.1372(3) 0.2201(5) 0.046(5) Uani 0.5 1 d G U P B 1
C27A C 0.5178(5) 0.1128(4) 0.2199(5) 0.046(5) Uani 0.5 1 d G U P B 1
H27A H 0.491203 0.122815 0.221895 0.055 Uiso 0.5 1 calc R U P B 1
C28A C 0.5235(5) 0.0737(4) 0.2168(4) 0.051(5) Uani 0.5 1 d G U P B 1
H28A H 0.500778 0.056960 0.216665 0.061 Uiso 0.5 1 calc R U P B 1
N12A N 0.5625(5) 0.0590(3) 0.2139(4) 0.037(4) Uani 0.5 1 d DG U P B 1
C29A C 0.5958(4) 0.0834(5) 0.2141(4) 0.047(5) Uani 0.5 1 d G U P B 1
H29A H 0.622467 0.073401 0.212103 0.056 Uiso 0.5 1 calc R U P B 1
C30A C 0.5901(5) 0.1226(4) 0.2172(5) 0.050(5) Uani 0.5 1 d G U P B 1
H30A H 0.612893 0.139256 0.217333 0.060 Uiso 0.5 1 calc R U P B 1
C26B C 0.5614(6) 0.1397(3) 0.2164(5) 0.046(5) Uani 0.5 1 d G U P B 2
C27B C 0.5278(5) 0.1157(4) 0.2156(5) 0.046(5) Uani 0.5 1 d G U P B 2
H27B H 0.501288 0.125873 0.218108 0.055 Uiso 0.5 1 calc R U P B 2
C28B C 0.5328(5) 0.0768(4) 0.2111(4) 0.041(4) Uani 0.5 1 d G U P B 2
H28B H 0.509845 0.060366 0.210588 0.050 Uiso 0.5 1 calc R U P B 2
N12B N 0.5716(6) 0.0619(3) 0.2074(4) 0.040(4) Uani 0.5 1 d DG U P B 2
C29B C 0.6052(4) 0.0859(5) 0.2082(5) 0.055(6) Uani 0.5 1 d G U P B 2
H29B H 0.631671 0.075661 0.205679 0.066 Uiso 0.5 1 calc R U P B 2
C30B C 0.6001(5) 0.1248(5) 0.2127(5) 0.056(6) Uani 0.5 1 d G U P B 2
H30B H 0.623114 0.141168 0.213198 0.067 Uiso 0.5 1 calc R U P B 2
C36A C 0.5666(7) 0.4109(3) 0.2567(6) 0.048(6) Uani 0.5 1 d G U P C 1
C37A C 0.5418(7) 0.4353(5) 0.2710(6) 0.050(6) Uani 0.5 1 d G U P C 1
H37A H 0.519263 0.425379 0.280446 0.060 Uiso 0.5 1 calc R U P C 1
C38A C 0.5498(8) 0.4744(4) 0.2715(7) 0.053(8) Uani 0.5 1 d G U P C 1
H38A H 0.532864 0.491038 0.281276 0.063 Uiso 0.5 1 calc R U P C 1
N14A N 0.5827(7) 0.4889(3) 0.2577(8) 0.049(7) Uani 0.5 1 d DG U P C 1
C39A C 0.6076(6) 0.4645(5) 0.2433(6) 0.052(6) Uani 0.5 1 d G U P C 1
H39A H 0.630054 0.474487 0.233871 0.062 Uiso 0.5 1 calc R U P C 1
C40A C 0.5995(6) 0.4255(5) 0.2428(5) 0.044(6) Uani 0.5 1 d G U P C 1
H40A H 0.616454 0.408827 0.233040 0.053 Uiso 0.5 1 calc R U P C 1
C36B C 0.5802(7) 0.4123(3) 0.2514(6) 0.042(6) Uani 0.5 1 d G U P C 2
C37B C 0.5538(7) 0.4371(5) 0.2641(6) 0.050(6) Uani 0.5 1 d G U P C 2
H37B H 0.530077 0.427475 0.272456 0.060 Uiso 0.5 1 calc R U P C 2
C38B C 0.5620(8) 0.4761(4) 0.2647(7) 0.051(7) Uani 0.5 1 d G U P C 2
H38B H 0.543949 0.493082 0.273372 0.061 Uiso 0.5 1 calc R U P C 2
N14B N 0.5967(8) 0.4902(2) 0.2525(8) 0.054(6) Uani 0.5 1 d DG U P C 2
C39B C 0.6231(6) 0.4654(5) 0.2398(7) 0.049(7) Uani 0.5 1 d G U P C 2
H39B H 0.646776 0.475073 0.231477 0.059 Uiso 0.5 1 calc R U P C 2
C40B C 0.6148(6) 0.4264(5) 0.2393(5) 0.046(6) Uani 0.5 1 d G U P C 2
H40B H 0.632904 0.409466 0.230561 0.055 Uiso 0.5 1 calc R U P C 2
P1 P 0.88138(18) 0.14573(15) 0.41910(12) 0.0805(15) Uani 1 1 d . . . . .
C111 C 0.9178(7) 0.1678(6) 0.4402(5) 0.098(4) Uani 1 1 d . U . . .
C112 C 0.9411(7) 0.1443(6) 0.4570(5) 0.098(4) Uani 1 1 d . U . . .
H112 H 0.938465 0.117297 0.457073 0.118 Uiso 1 1 calc R U . . .
C113 C 0.9676(8) 0.1629(6) 0.4729(5) 0.105(5) Uani 1 1 d . U . . .
H113 H 0.984399 0.147947 0.484023 0.126 Uiso 1 1 calc R U . . .
C114 C 0.9717(8) 0.2042(6) 0.4740(6) 0.108(5) Uani 1 1 d . U . . .
H114 H 0.988333 0.216214 0.486802 0.129 Uiso 1 1 calc R U . . .
C115 C 0.9518(8) 0.2238(6) 0.4570(5) 0.106(5) Uani 1 1 d . U . . .
H115 H 0.957546 0.250314 0.455096 0.127 Uiso 1 1 calc R U . . .
C116 C 0.9203(8) 0.2062(6) 0.4405(5) 0.102(5) Uani 1 1 d . U . . .
H116 H 0.902304 0.221471 0.430384 0.122 Uiso 1 1 calc R U . . .
C121 C 0.8875(8) 0.1670(8) 0.3864(5) 0.106(5) Uani 1 1 d . U . . .
C122 C 0.9278(9) 0.1688(8) 0.3755(5) 0.111(5) Uani 1 1 d . U . . .
H122 H 0.950804 0.160487 0.385195 0.133 Uiso 1 1 calc R U . . .
C123 C 0.9318(9) 0.1831(8) 0.3504(6) 0.115(5) Uani 1 1 d . U . . .
H123 H 0.957203 0.183687 0.341506 0.138 Uiso 1 1 calc R U . . .
C124 C 0.8932(9) 0.1976(9) 0.3380(6) 0.122(5) Uani 1 1 d . U . . .
H124 H 0.894754 0.208133 0.320860 0.146 Uiso 1 1 calc R U . . .
C125 C 0.8579(10) 0.1964(9) 0.3494(6) 0.122(5) Uani 1 1 d . U . . .
H125 H 0.835073 0.206236 0.340272 0.146 Uiso 1 1 calc R U . . .
C126 C 0.8519(9) 0.1815(8) 0.3745(5) 0.113(5) Uani 1 1 d . U . . .
H126 H 0.826073 0.181204 0.382823 0.135 Uiso 1 1 calc R U . . .
C131 C 0.8895(7) 0.0949(6) 0.4176(6) 0.098(5) Uani 1 1 d . U . . .
C132 C 0.9046(7) 0.0765(6) 0.3963(6) 0.101(5) Uani 1 1 d . U . . .
H132 H 0.914197 0.091169 0.381910 0.122 Uiso 1 1 calc R U . . .
C133 C 0.9066(7) 0.0358(5) 0.3948(6) 0.097(4) Uani 1 1 d . U . . .
H133 H 0.916810 0.022992 0.379739 0.116 Uiso 1 1 calc R U . . .
C134 C 0.8931(7) 0.0168(6) 0.4160(5) 0.099(5) Uani 1 1 d . U . . .
H134 H 0.895013 -0.010346 0.416355 0.119 Uiso 1 1 calc R U . . .
C135 C 0.8766(7) 0.0359(6) 0.4371(6) 0.103(5) Uani 1 1 d . U . . .
H135 H 0.867357 0.021558 0.451785 0.124 Uiso 1 1 calc R U . . .
C136 C 0.8734(7) 0.0745(6) 0.4375(6) 0.102(5) Uani 1 1 d . U . . .
H136 H 0.859975 0.087012 0.451596 0.122 Uiso 1 1 calc R U . . .
C141 C 0.8326(7) 0.1516(6) 0.4323(5) 0.095(8) Uani 1 1 d . . . . .
C142 C 0.8256(9) 0.1749(6) 0.4548(5) 0.106(8) Uani 1 1 d . . . . .
H142 H 0.847483 0.189129 0.461991 0.127 Uiso 1 1 calc R U . . .
C143 C 0.7871(8) 0.1773(8) 0.4664(5) 0.102(7) Uani 1 1 d . . . . .
H143 H 0.782812 0.191317 0.482088 0.123 Uiso 1 1 calc R U . . .
C144 C 0.7550(8) 0.1580(7) 0.4538(5) 0.100(7) Uani 1 1 d . U . . .
H144 H 0.728349 0.160078 0.460864 0.120 Uiso 1 1 calc R U . . .
C145 C 0.7609(9) 0.1360(9) 0.4316(6) 0.126(9) Uani 1 1 d . U . . .
H145 H 0.738620 0.123259 0.423646 0.151 Uiso 1 1 calc R U . . .
C146 C 0.8006(7) 0.1327(7) 0.4205(5) 0.093(6) Uani 1 1 d . U . . .
H146 H 0.804908 0.117627 0.405273 0.111 Uiso 1 1 calc R U . . .
P2 P 0.73334(16) 0.01125(13) 0.37538(12) 0.0714(13) Uani 1 1 d . . . . .
C211 C 0.6992(6) -0.0243(4) 0.3626(4) 0.070(5) Uani 1 1 d . . . . .
C212 C 0.7064(7) -0.0634(5) 0.3686(4) 0.085(6) Uani 1 1 d . . . . .
H212 H 0.727388 -0.070752 0.380330 0.102 Uiso 1 1 calc R U . . .
C213 C 0.6816(6) -0.0904(4) 0.3566(4) 0.071(5) Uani 1 1 d . . . . .
H213 H 0.686149 -0.116724 0.360128 0.086 Uiso 1 1 calc R U . . .
C214 C 0.6510(6) -0.0805(5) 0.3399(4) 0.068(5) Uani 1 1 d . . . . .
H214 H 0.635070 -0.099581 0.331518 0.082 Uiso 1 1 calc R U . . .
C215 C 0.6439(7) -0.0431(4) 0.3355(4) 0.073(5) Uani 1 1 d . . . . .
H215 H 0.621163 -0.036002 0.325118 0.088 Uiso 1 1 calc R U . . .
C216 C 0.6685(5) -0.0144(5) 0.3457(4) 0.070(5) Uani 1 1 d . . . . .
H216 H 0.664149 0.011552 0.341046 0.084 Uiso 1 1 calc R U . . .
C221 C 0.7024(6) 0.0532(5) 0.3818(4) 0.075(4) Uani 1 1 d . U . . .
C222 C 0.6690(6) 0.0486(5) 0.3980(4) 0.077(4) Uani 1 1 d . U . . .
H222 H 0.661706 0.024361 0.404934 0.092 Uiso 1 1 calc R U . . .
C223 C 0.6466(7) 0.0815(5) 0.4035(4) 0.082(4) Uani 1 1 d . U . . .
H223 H 0.623638 0.079810 0.414660 0.098 Uiso 1 1 calc R U . . .
C224 C 0.6574(7) 0.1173(5) 0.3927(4) 0.081(4) Uani 1 1 d . U . . .
H224 H 0.641805 0.139422 0.396594 0.097 Uiso 1 1 calc R U . . .
C225 C 0.6895(7) 0.1197(5) 0.3772(5) 0.084(4) Uani 1 1 d . U . . .
H225 H 0.695646 0.143800 0.369626 0.101 Uiso 1 1 calc R U . . .
C226 C 0.7151(7) 0.0885(5) 0.3712(5) 0.085(4) Uani 1 1 d . U . . .
H226 H 0.738916 0.091141 0.360847 0.102 Uiso 1 1 calc R U . . .
C231 C 0.7690(5) 0.0240(6) 0.3514(4) 0.072(5) Uani 1 1 d . . . . .
C232 C 0.8047(7) 0.0403(7) 0.3607(5) 0.095(7) Uani 1 1 d . . . . .
H232 H 0.809846 0.041052 0.379045 0.114 Uiso 1 1 calc R U . . .
C233 C 0.8336(8) 0.0560(7) 0.3430(5) 0.098(7) Uani 1 1 d . U . . .
H233 H 0.857723 0.067911 0.349031 0.118 Uiso 1 1 calc R U . . .
C234 C 0.8251(9) 0.0531(9) 0.3164(6) 0.124(9) Uani 1 1 d . U . . .
H234 H 0.843892 0.063453 0.304219 0.149 Uiso 1 1 calc R U . . .
C235 C 0.7920(8) 0.0365(7) 0.3076(6) 0.105(8) Uani 1 1 d . . . . .
H235 H 0.787910 0.034195 0.289255 0.126 Uiso 1 1 calc R U . . .
C236 C 0.7623(7) 0.0220(5) 0.3252(5) 0.084(6) Uani 1 1 d . . . . .
H236 H 0.737961 0.010935 0.318708 0.101 Uiso 1 1 calc R U . . .
C241 C 0.7593(8) -0.0038(6) 0.4043(4) 0.091(7) Uani 1 1 d . . . . .
C242 C 0.7875(7) -0.0363(6) 0.4017(5) 0.094(7) Uani 1 1 d . . . . .
H242 H 0.791215 -0.047589 0.384922 0.113 Uiso 1 1 calc R U . . .
C243 C 0.8073(8) -0.0500(8) 0.4216(6) 0.101(7) Uani 1 1 d . U . . .
H243 H 0.825862 -0.070589 0.419332 0.121 Uiso 1 1 calc R U . . .
C244 C 0.8011(8) -0.0346(7) 0.4454(6) 0.108(8) Uani 1 1 d . . . . .
H244 H 0.815320 -0.044699 0.460029 0.129 Uiso 1 1 calc R U . . .
C245 C 0.7739(7) -0.0038(6) 0.4490(4) 0.088(6) Uani 1 1 d . . . . .
H245 H 0.770944 0.007177 0.465946 0.105 Uiso 1 1 calc R U . . .
C246 C 0.7515(7) 0.0108(6) 0.4281(4) 0.083(6) Uani 1 1 d . . . . .
H246 H 0.731572 0.030088 0.430587 0.100 Uiso 1 1 calc R U . . .
P3 P 0.76376(17) -0.14264(13) 0.29279(10) 0.0685(13) Uani 1 1 d . . . . .
C311 C 0.7328(5) -0.1666(4) 0.3174(3) 0.055(4) Uani 1 1 d . . . . .
C312 C 0.6915(5) -0.1671(4) 0.3152(4) 0.065(5) Uani 1 1 d . . . . .
H312 H 0.678777 -0.154400 0.300908 0.078 Uiso 1 1 calc R U . . .
C313 C 0.6685(7) -0.1858(5) 0.3334(5) 0.086(7) Uani 1 1 d . . . . .
H313 H 0.639793 -0.184387 0.332062 0.103 Uiso 1 1 calc R U . . .
C314 C 0.6850(7) -0.2060(5) 0.3529(4) 0.078(6) Uani 1 1 d . . . . .
H314 H 0.668221 -0.219286 0.365083 0.094 Uiso 1 1 calc R U . . .
C315 C 0.7269(7) -0.2071(5) 0.3551(4) 0.075(5) Uani 1 1 d . . . . .
H315 H 0.738961 -0.220755 0.369220 0.091 Uiso 1 1 calc R U . . .
C316 C 0.7512(6) -0.1892(5) 0.3375(4) 0.067(5) Uani 1 1 d . . . . .
H316 H 0.779862 -0.191589 0.338452 0.080 Uiso 1 1 calc R U . . .
C321 C 0.7922(7) -0.1784(6) 0.2736(4) 0.081(6) Uani 1 1 d . U . . .
C322 C 0.7774(8) -0.2154(7) 0.2751(5) 0.092(6) Uani 1 1 d . U . . .
H322 H 0.753822 -0.222801 0.284626 0.111 Uiso 1 1 calc R U . . .
C323 C 0.8028(8) -0.2411(7) 0.2603(5) 0.097(7) Uani 1 1 d . U . . .
H323 H 0.797532 -0.267791 0.261140 0.117 Uiso 1 1 calc R U . . .
C324 C 0.8347(8) -0.2282(8) 0.2448(5) 0.105(7) Uani 1 1 d . U . . .
H324 H 0.849570 -0.246442 0.234967 0.126 Uiso 1 1 calc R U . . .
C325 C 0.8455(6) -0.1920(7) 0.2431(4) 0.083(6) Uani 1 1 d . U . . .
H325 H 0.866658 -0.183388 0.231957 0.099 Uiso 1 1 calc R U . . .
C326 C 0.8224(6) -0.1666(7) 0.2596(4) 0.082(6) Uani 1 1 d . U . . .
H326 H 0.829619 -0.140290 0.260110 0.099 Uiso 1 1 calc R U . . .
C331 C 0.7307(6) -0.1179(6) 0.2708(4) 0.077(6) Uani 1 1 d . . . . .
C332 C 0.7187(8) -0.1349(8) 0.2478(5) 0.107(8) Uani 1 1 d . U . . .
H332 H 0.732076 -0.157048 0.241279 0.128 Uiso 1 1 calc R U . . .
C333 C 0.6855(10) -0.1182(10) 0.2339(6) 0.135(10) Uani 1 1 d . U . . .
H333 H 0.673881 -0.130653 0.219191 0.162 Uiso 1 1 calc R U . . .
C334 C 0.6703(8) -0.0828(8) 0.2427(5) 0.105(7) Uani 1 1 d . U . . .
H334 H 0.651202 -0.069588 0.232037 0.126 Uiso 1 1 calc R U . . .
C335 C 0.6819(7) -0.0669(7) 0.2656(5) 0.097(7) Uani 1 1 d . U . . .
H335 H 0.668895 -0.044455 0.271853 0.116 Uiso 1 1 calc R U . . .
C336 C 0.7123(6) -0.0834(6) 0.2797(4) 0.077(5) Uani 1 1 d . . . . .
H336 H 0.721341 -0.071917 0.295518 0.092 Uiso 1 1 calc R U . . .
C341 C 0.7971(7) -0.1082(5) 0.3073(4) 0.074(5) Uani 1 1 d . . . . .
C342 C 0.8095(5) -0.1106(5) 0.3333(4) 0.063(5) Uani 1 1 d . . . . .
H342 H 0.800288 -0.130704 0.344321 0.076 Uiso 1 1 calc R U . . .
C343 C 0.8356(6) -0.0829(4) 0.3427(5) 0.076(6) Uani 1 1 d . . . . .
H343 H 0.843540 -0.083889 0.360603 0.092 Uiso 1 1 calc R U . . .
C344 C 0.8502(6) -0.0543(5) 0.3276(5) 0.081(6) Uani 1 1 d . . . . .
H344 H 0.869354 -0.036714 0.334571 0.098 Uiso 1 1 calc R U . . .
C345 C 0.8372(6) -0.0505(5) 0.3016(4) 0.070(5) Uani 1 1 d . . . . .
H345 H 0.845579 -0.029276 0.291250 0.085 Uiso 1 1 calc R U . . .
C346 C 0.8114(5) -0.0787(5) 0.2910(4) 0.068(5) Uani 1 1 d . . . . .
H346 H 0.803773 -0.077816 0.273047 0.082 Uiso 1 1 calc R U . . .
P4 P 0.59075(19) -0.11355(15) 0.42124(12) 0.0801(15) Uani 1 1 d . . . . .
C411 C 0.5730(5) -0.0647(4) 0.4184(4) 0.088(6) Uani 1 1 d G . . . .
C412 C 0.5899(5) -0.0409(5) 0.3995(3) 0.099(7) Uani 1 1 d G . . . .
H412 H 0.610288 -0.050475 0.388058 0.119 Uiso 1 1 calc R U . . .
C413 C 0.5769(6) -0.0033(4) 0.3973(4) 0.124(9) Uani 1 1 d G U . . .
H413 H 0.588466 0.012968 0.384329 0.149 Uiso 1 1 calc R U . . .
C414 C 0.5470(6) 0.0107(4) 0.4140(5) 0.136(11) Uani 1 1 d G U . . .
H414 H 0.538177 0.036452 0.412447 0.163 Uiso 1 1 calc R U . . .
C415 C 0.5301(6) -0.0130(7) 0.4329(4) 0.201(18) Uani 1 1 d G U . . .
H415 H 0.509709 -0.003508 0.444296 0.241 Uiso 1 1 calc R U . . .
C416 C 0.5431(6) -0.0507(6) 0.4351(3) 0.165(14) Uani 1 1 d G U . . .
H416 H 0.531530 -0.066952 0.448026 0.198 Uiso 1 1 calc R U . . .
C421 C 0.5696(6) -0.1343(6) 0.4494(4) 0.101(8) Uani 1 1 d G . . . .
C422 C 0.5303(7) -0.1481(7) 0.4460(4) 0.155(13) Uani 1 1 d G U . . .
H422 H 0.516757 -0.144513 0.429774 0.186 Uiso 1 1 calc R U . . .
C423 C 0.5110(5) -0.1671(7) 0.4664(5) 0.196(18) Uani 1 1 d G U . . .
H423 H 0.484146 -0.176512 0.464096 0.236 Uiso 1 1 calc R U . . .
C424 C 0.5309(7) -0.1723(6) 0.4901(4) 0.150(12) Uani 1 1 d G U . . .
H424 H 0.517618 -0.185260 0.504081 0.180 Uiso 1 1 calc R U . . .
C425 C 0.5701(7) -0.1585(7) 0.4935(3) 0.149(12) Uani 1 1 d G U . . .
H425 H 0.583701 -0.162009 0.509745 0.179 Uiso 1 1 calc R U . . .
C426 C 0.5895(5) -0.1394(6) 0.4731(4) 0.146(12) Uani 1 1 d G U . . .
H426 H 0.616312 -0.130010 0.475424 0.175 Uiso 1 1 calc R U . . .
C431 C 0.5780(6) -0.1412(6) 0.3930(4) 0.080(6) Uani 1 1 d . . . . .
C432 C 0.5628(8) -0.1264(6) 0.3704(5) 0.098(7) Uani 1 1 d . . . . .
H432 H 0.557871 -0.099697 0.368783 0.117 Uiso 1 1 calc R U . . .
C433 C 0.5546(9) -0.1509(9) 0.3497(6) 0.118(9) Uani 1 1 d . U . . .
H433 H 0.545204 -0.139966 0.333816 0.142 Uiso 1 1 calc R U . . .
C434 C 0.5591(8) -0.1897(8) 0.3508(6) 0.108(8) Uani 1 1 d . U . . .
H434 H 0.553323 -0.205509 0.336108 0.130 Uiso 1 1 calc R U . . .
C435 C 0.5731(9) -0.2054(7) 0.3750(5) 0.105(8) Uani 1 1 d . . . . .
H435 H 0.576197 -0.232314 0.376614 0.126 Uiso 1 1 calc R U . . .
C436 C 0.5817(8) -0.1829(8) 0.3954(5) 0.103(7) Uani 1 1 d . U . . .
H436 H 0.590365 -0.193939 0.411474 0.123 Uiso 1 1 calc R U . . .
C441 C 0.6432(8) -0.1128(5) 0.4248(4) 0.090(7) Uani 1 1 d . . . . .
C442 C 0.6622(7) -0.0852(8) 0.4396(5) 0.101(7) Uani 1 1 d . . . . .
H442 H 0.645463 -0.065834 0.446882 0.121 Uiso 1 1 calc R U . . .
C443 C 0.7043(8) -0.0829(8) 0.4449(5) 0.106(8) Uani 1 1 d . U . . .
H443 H 0.716098 -0.063265 0.455181 0.128 Uiso 1 1 calc R U . . .
C444 C 0.7265(7) -0.1121(6) 0.4336(5) 0.093(7) Uani 1 1 d . . . . .
H444 H 0.755034 -0.112459 0.436598 0.111 Uiso 1 1 calc R U . . .
C445 C 0.7107(8) -0.1399(6) 0.4188(5) 0.097(7) Uani 1 1 d . . . . .
H445 H 0.727888 -0.158536 0.411002 0.117 Uiso 1 1 calc R U . . .
C446 C 0.6689(7) -0.1416(6) 0.4148(4) 0.079(6) Uani 1 1 d . . . . .
H446 H 0.657516 -0.162252 0.405221 0.095 Uiso 1 1 calc R U . . .
P5 P 0.4712(3) 0.4835(2) 0.40966(16) 0.120(3) Uani 1 1 d . . . . .
C511 C 0.5022(8) 0.4603(6) 0.3855(5) 0.103(8) Uani 1 1 d . . . . .
C512 C 0.4912(7) 0.4663(5) 0.3595(4) 0.080(6) Uani 1 1 d . . . . .
H512 H 0.468207 0.481085 0.354638 0.096 Uiso 1 1 calc R U . . .
C513 C 0.5171(5) 0.4488(4) 0.3409(4) 0.068(5) Uani 1 1 d . . . . .
H513 H 0.512346 0.452815 0.322803 0.082 Uiso 1 1 calc R U . . .
C514 C 0.5478(7) 0.4267(5) 0.3484(5) 0.088(7) Uani 1 1 d . . . . .
H514 H 0.563087 0.414435 0.335052 0.106 Uiso 1 1 calc R U . . .
C515 C 0.5594(7) 0.4201(5) 0.3737(4) 0.083(6) Uani 1 1 d . . . . .
H515 H 0.582319 0.404903 0.377960 0.099 Uiso 1 1 calc R U . . .
C516 C 0.5350(5) 0.4375(6) 0.3929(5) 0.080(6) Uani 1 1 d . . . . .
H516 H 0.540891 0.433685 0.410980 0.096 Uiso 1 1 calc R U . . .
C521 C 0.4728(6) 0.5361(4) 0.4039(4) 0.113(5) Uani 1 1 d G U . . .
C522 C 0.4875(5) 0.5528(5) 0.3810(3) 0.118(5) Uani 1 1 d G U . . .
H522 H 0.497971 0.537149 0.367394 0.142 Uiso 1 1 calc R U . . .
C523 C 0.4870(5) 0.5923(5) 0.3782(3) 0.123(5) Uani 1 1 d G U . . .
H523 H 0.497111 0.603687 0.362627 0.148 Uiso 1 1 calc R U . . .
C524 C 0.4718(6) 0.6152(4) 0.3982(4) 0.128(5) Uani 1 1 d G U . . .
H524 H 0.471415 0.642167 0.396260 0.154 Uiso 1 1 calc R U . . .
C525 C 0.4570(6) 0.5985(5) 0.4210(3) 0.122(5) Uani 1 1 d G U . . .
H525 H 0.446579 0.614109 0.434660 0.147 Uiso 1 1 calc R U . . .
C526 C 0.4575(5) 0.5590(5) 0.4238(3) 0.122(5) Uani 1 1 d G U . . .
H526 H 0.447439 0.547570 0.439428 0.146 Uiso 1 1 calc R U . . .
C531 C 0.4940(5) 0.4770(6) 0.4406(3) 0.097(7) Uani 1 1 d G U . . .
C532 C 0.5232(5) 0.5020(5) 0.4503(4) 0.107(8) Uani 1 1 d G U . . .
H532 H 0.530535 0.524139 0.440563 0.128 Uiso 1 1 calc R U . . .
C533 C 0.5417(5) 0.4947(6) 0.4743(4) 0.151(12) Uani 1 1 d G U . . .
H533 H 0.561601 0.511765 0.480904 0.181 Uiso 1 1 calc R U . . .
C534 C 0.5310(6) 0.4623(7) 0.4885(3) 0.148(12) Uani 1 1 d G U . . .
H534 H 0.543570 0.457319 0.504870 0.177 Uiso 1 1 calc R U . . .
C535 C 0.5018(7) 0.4374(5) 0.4788(4) 0.136(10) Uani 1 1 d G U . . .
H535 H 0.494472 0.415247 0.488494 0.163 Uiso 1 1 calc R U . . .
C536 C 0.4833(5) 0.4447(5) 0.4548(4) 0.129(10) Uani 1 1 d G U . . .
H536 H 0.463405 0.427620 0.448154 0.155 Uiso 1 1 calc R U . . .
C541 C 0.4221(6) 0.4646(6) 0.4069(4) 0.130(11) Uani 1 1 d G . . . .
C542 C 0.3869(8) 0.4852(5) 0.4122(5) 0.161(14) Uani 1 1 d G . . . .
H542 H 0.388413 0.511794 0.415670 0.193 Uiso 1 1 calc R U . . .
C543 C 0.3494(6) 0.4668(8) 0.4123(5) 0.178(16) Uani 1 1 d G U . . .
H543 H 0.325372 0.480863 0.415860 0.214 Uiso 1 1 calc R U . . .
C544 C 0.3472(6) 0.4278(9) 0.4071(5) 0.20(2) Uani 1 1 d G . . . .
H544 H 0.321564 0.415260 0.407198 0.244 Uiso 1 1 calc R U . . .
C545 C 0.3823(8) 0.4072(5) 0.4019(5) 0.167(15) Uani 1 1 d G . . . .
H545 H 0.380797 0.380589 0.398344 0.200 Uiso 1 1 calc R U . . .
C546 C 0.4198(6) 0.4256(6) 0.4017(5) 0.141(12) Uani 1 1 d G . . . .
H546 H 0.443838 0.411519 0.398154 0.169 Uiso 1 1 calc R U . . .

loop_
_atom_site_aniso_label
_atom_site_aniso_U_11
_atom_site_aniso_U_22
_atom_site_aniso_U_33
_atom_site_aniso_U_23
_atom_site_aniso_U_13
_atom_site_aniso_U_12
Si1A 0.066(3) 0.038(2) 0.057(2) 0.0024(18) -0.003(2) 0.006(2)
W11A 0.0703(5) 0.0448(5) 0.0670(5) 0.0176(4) 0.0043(4) -0.0020(5)
W12A 0.0682(6) 0.0397(5) 0.0683(5) 0.0041(4) 0.0072(4) 0.0085(4)
W13A 0.0638(6) 0.0290(4) 0.0623(5) 0.0048(3) -0.0006(4) 0.0010(4)
W14A 0.0675(6) 0.0288(4) 0.0684(6) 0.0059(4) -0.0002(4) 0.0046(4)
W15A 0.0752(6) 0.0327(4) 0.0774(6) 0.0176(4) -0.0030(5) -0.0011(4)
W16A 0.0787(6) 0.0331(4) 0.0649(5) -0.0024(3) 0.0040(4) 0.0024(4)
W17A 0.0887(7) 0.0611(6) 0.0659(6) 0.0242(4) -0.0008(5) -0.0037(5)
W18A 0.0915(7) 0.0594(6) 0.0594(5) 0.0011(4) 0.0063(5) -0.0007(5)
W19A 0.0830(7) 0.0510(5) 0.0625(5) 0.0022(4) -0.0077(4) -0.0046(5)
W20A 0.0759(6) 0.0475(5) 0.0718(6) 0.0174(4) -0.0095(5) 0.0025(5)
C21A 0.064(7) 0.020(5) 0.067(7) 0.002(5) -0.007(6) 0.007(5)
C22A 0.053(9) 0.027(7) 0.069(11) 0.011(7) 0.010(8) 0.001(7)
C23A 0.048(9) 0.035(8) 0.084(13) 0.003(8) 0.012(9) 0.006(7)
N11A 0.062(8) 0.031(7) 0.076(8) 0.012(6) -0.019(7) -0.016(6)
C24A 0.068(9) 0.051(9) 0.072(10) 0.010(8) -0.005(8) 0.008(8)
C25A 0.071(9) 0.034(8) 0.072(9) 0.006(7) -0.009(8) 0.004(7)
C31A 0.074(9) 0.024(7) 0.060(9) 0.000(6) -0.012(8) 0.006(7)
C32A 0.031(7) 0.035(8) 0.058(9) 0.013(7) 0.007(7) 0.004(6)
C33A 0.064(9) 0.029(7) 0.062(8) 0.004(6) 0.005(7) 0.011(7)
N13A 0.057(7) 0.025(5) 0.060(7) 0.012(5) 0.005(6) 0.011(5)
C34A 0.048(8) 0.043(8) 0.075(9) -0.001(7) 0.002(7) 0.011(7)
C35A 0.072(9) 0.036(7) 0.072(9) -0.005(7) -0.004(8) 0.009(8)
O1A 0.050(6) 0.025(5) 0.099(9) 0.011(6) 0.008(6) 0.013(5)
O2A 0.091(9) 0.023(5) 0.071(7) 0.009(5) 0.006(6) -0.003(5)
O11A 0.053(7) 0.041(6) 0.064(7) 0.009(5) 0.016(5) -0.009(5)
O12A 0.066(7) 0.036(6) 0.059(7) 0.000(5) 0.005(6) 0.002(5)
O13A 0.061(7) 0.045(7) 0.066(7) 0.020(5) 0.005(6) 0.007(5)
O14A 0.079(8) 0.028(6) 0.067(7) 0.009(5) 0.000(6) 0.008(5)
O15A 0.074(8) 0.047(7) 0.068(7) 0.004(6) 0.015(6) -0.002(6)
O16A 0.105(10) 0.028(6) 0.051(6) 0.003(5) 0.003(7) 0.000(6)
O17A 0.084(8) 0.016(5) 0.061(7) -0.001(4) -0.005(6) 0.007(5)
O18A 0.071(8) 0.035(6) 0.061(7) 0.013(5) -0.002(6) 0.008(5)
O19A 0.063(7) 0.026(5) 0.070(7) 0.015(5) 0.001(5) 0.001(5)
O20A 0.082(8) 0.025(6) 0.083(8) 0.018(5) -0.012(7) -0.007(5)
O21A 0.076(8) 0.058(8) 0.069(8) 0.016(6) 0.010(6) -0.002(7)
O22A 0.088(9) 0.041(7) 0.058(7) 0.005(5) 0.012(6) 0.006(6)
O23A 0.108(11) 0.031(6) 0.065(8) -0.003(5) 0.004(7) 0.002(6)
O24A 0.058(7) 0.041(6) 0.067(7) 0.001(5) 0.001(6) 0.011(5)
O25A 0.086(9) 0.029(5) 0.061(7) -0.006(5) 0.006(6) -0.004(6)
O26A 0.055(7) 0.047(7) 0.076(8) 0.006(6) -0.002(6) 0.012(5)
O27A 0.088(9) 0.042(7) 0.082(8) 0.021(6) -0.010(7) -0.020(6)
O28A 0.079(9) 0.056(8) 0.090(9) 0.024(7) -0.032(7) -0.016(7)
O29A 0.122(12) 0.042(7) 0.070(8) -0.005(6) 0.005(8) -0.005(7)
O30A 0.113(11) 0.038(7) 0.073(8) 0.005(6) -0.003(8) 0.001(7)
O31A 0.105(11) 0.032(6) 0.084(9) 0.001(6) -0.015(8) 0.015(6)
O32A 0.109(10) 0.056(8) 0.043(6) 0.019(5) 0.003(6) -0.009(7)
O33A 0.089(9) 0.069(9) 0.070(8) 0.020(7) -0.008(7) -0.004(8)
O34A 0.100(11) 0.055(8) 0.080(9) 0.006(7) 0.004(8) -0.012(7)
O35A 0.076(8) 0.033(6) 0.073(8) 0.008(5) -0.002(6) -0.004(6)
O36A 0.090(9) 0.033(6) 0.092(9) 0.001(6) 0.016(7) 0.010(6)
O37A 0.109(10) 0.023(6) 0.096(9) 0.007(6) -0.022(8) -0.005(6)
O38A 0.125(12) 0.025(6) 0.074(8) 0.013(6) 0.003(8) 0.009(7)
O39A 0.089(10) 0.072(10) 0.089(10) 0.028(8) -0.007(8) -0.014(8)
O40A 0.104(12) 0.072(10) 0.083(10) -0.001(8) 0.001(8) -0.010(8)
O41A 0.109(12) 0.071(10) 0.088(10) 0.012(8) -0.010(9) -0.017(9)
O42A 0.094(10) 0.068(9) 0.092(10) 0.007(7) -0.021(8) -0.017(8)
Si1B 0.065(3) 0.040(3) 0.057(3) 0.002(3) -0.002(3) 0.005(3)
W11B 0.075(7) 0.042(6) 0.082(6) 0.042(5) 0.019(5) 0.008(5)
W12B 0.075(7) 0.038(6) 0.071(6) 0.003(5) 0.013(5) 0.020(5)
W13B 0.077(8) 0.050(6) 0.080(7) -0.006(5) 0.008(6) -0.012(6)
W14B 0.042(4) 0.033(4) 0.034(4) -0.003(3) 0.014(3) 0.015(3)
W15B 0.094(8) 0.025(6) 0.103(8) 0.026(5) -0.006(6) 0.017(5)
W16B 0.112(8) 0.021(4) 0.091(7) -0.022(4) -0.009(6) 0.001(5)
W17B 0.088(7) 0.068(7) 0.071(6) 0.033(5) 0.020(5) 0.041(6)
W18B 0.098(8) 0.065(7) 0.046(5) -0.007(5) 0.013(5) 0.030(6)
W19B 0.098(8) 0.057(6) 0.090(7) -0.025(6) -0.014(7) 0.012(6)
W20B 0.080(7) 0.059(7) 0.069(7) 0.000(6) 0.017(5) 0.038(6)
C21B 0.065(12) 0.019(12) 0.068(12) 0.001(11) -0.007(12) 0.009(11)
C22B 0.054(14) 0.028(13) 0.069(15) 0.010(13) 0.010(13) 0.000(13)
C23B 0.049(14) 0.035(13) 0.084(16) 0.002(13) 0.013(14) 0.007(13)
N11B 0.064(13) 0.029(13) 0.078(13) 0.010(12) -0.019(12) -0.016(12)
C24B 0.065(10) 0.041(10) 0.073(10) 0.011(9) -0.011(9) -0.003(9)
C25B 0.066(10) 0.027(9) 0.069(10) 0.003(9) -0.008(9) 0.007(9)
C31B 0.072(11) 0.031(9) 0.066(10) -0.003(9) -0.008(10) 0.009(9)
C32B 0.027(13) 0.034(13) 0.057(13) 0.012(12) 0.007(12) 0.006(12)
C33B 0.060(9) 0.027(9) 0.060(9) 0.008(8) 0.005(9) 0.011(9)
N13B 0.053(10) 0.035(9) 0.068(10) 0.006(9) 0.003(9) 0.012(9)
C34B 0.051(13) 0.045(13) 0.076(14) 0.000(12) 0.004(13) 0.011(12)
C35B 0.072(14) 0.035(12) 0.073(14) -0.004(12) -0.004(13) 0.008(13)
O1B 0.052(13) 0.026(12) 0.098(13) 0.012(12) 0.009(12) 0.014(11)
O2B 0.091(13) 0.023(11) 0.071(12) 0.008(11) 0.005(12) -0.005(11)
O11B 0.051(13) 0.043(12) 0.063(12) 0.008(11) 0.017(12) -0.007(12)
O12B 0.067(13) 0.035(12) 0.059(12) -0.001(11) 0.004(12) 0.003(11)
O13B 0.063(13) 0.046(12) 0.064(12) 0.022(11) 0.006(12) 0.006(12)
O14B 0.080(14) 0.030(12) 0.069(12) 0.010(11) 0.002(12) 0.005(12)
O15B 0.067(13) 0.051(13) 0.065(12) 0.006(12) 0.024(12) 0.000(12)
O16B 0.104(15) 0.026(12) 0.052(12) 0.005(11) 0.003(12) -0.005(12)
O17B 0.081(14) 0.017(11) 0.061(12) 0.000(11) -0.004(12) 0.010(11)
O18B 0.071(13) 0.035(11) 0.060(12) 0.012(11) -0.001(12) 0.008(11)
O19B 0.063(12) 0.025(11) 0.070(12) 0.014(11) -0.001(11) 0.002(11)
O20B 0.080(13) 0.024(12) 0.083(13) 0.019(12) -0.011(12) -0.004(12)
O21B 0.077(13) 0.058(13) 0.068(13) 0.015(12) 0.010(12) -0.003(12)
O22B 0.087(14) 0.039(13) 0.058(12) 0.006(12) 0.013(12) 0.008(12)
O23B 0.109(15) 0.031(12) 0.069(13) -0.002(12) 0.004(13) -0.002(12)
O24B 0.061(13) 0.043(12) 0.067(12) 0.001(11) 0.001(12) 0.010(12)
O25B 0.085(14) 0.028(11) 0.063(12) -0.004(11) 0.005(12) -0.003(12)
O26B 0.054(12) 0.047(12) 0.078(12) 0.004(11) -0.003(12) 0.010(11)
O27B 0.084(13) 0.043(12) 0.080(13) 0.023(12) -0.012(12) -0.021(12)
O28B 0.081(13) 0.056(13) 0.088(13) 0.021(12) -0.035(12) -0.018(12)
O29B 0.122(16) 0.042(13) 0.069(13) -0.003(12) 0.004(13) -0.001(13)
O30B 0.113(16) 0.037(12) 0.074(13) 0.007(12) -0.005(13) 0.002(13)
O31B 0.104(15) 0.034(12) 0.085(13) 0.001(12) -0.016(13) 0.014(12)
O32B 0.109(15) 0.056(13) 0.044(12) 0.021(11) 0.002(12) -0.009(13)
O33B 0.088(14) 0.070(14) 0.070(13) 0.021(13) -0.006(12) -0.002(13)
O34B 0.098(15) 0.053(14) 0.080(13) 0.002(13) 0.004(13) -0.008(13)
O35B 0.074(14) 0.035(11) 0.073(13) 0.008(11) -0.004(12) -0.006(12)
O36B 0.089(14) 0.034(11) 0.092(13) 0.001(11) 0.018(12) 0.011(12)
O37B 0.110(14) 0.017(12) 0.096(14) 0.003(12) -0.022(13) -0.007(12)
O38B 0.126(16) 0.025(12) 0.075(13) 0.013(12) 0.003(13) 0.006(12)
O39B 0.089(14) 0.070(15) 0.090(14) 0.026(13) -0.007(13) -0.014(13)
O40B 0.105(16) 0.072(15) 0.082(14) -0.001(13) 0.001(13) -0.009(13)
O41B 0.109(16) 0.071(14) 0.089(14) 0.012(13) -0.010(14) -0.017(14)
O42B 0.094(14) 0.068(13) 0.091(14) 0.007(12) -0.023(13) -0.016(13)
Si1C 0.057(4) 0.017(2) 0.061(4) -0.006(4) -0.007(3) -0.003(4)
W21C 0.0636(19) 0.0284(12) 0.075(2) -0.0029(13) 0.0037(14) 0.0090(12)
W22C 0.064(2) 0.0175(8) 0.072(2) -0.0029(13) -0.0028(13) -0.0014(13)
W23C 0.072(2) 0.0248(10) 0.071(2) 0.0012(11) 0.0042(14) 0.0077(13)
W24C 0.0613(19) 0.0156(7) 0.0662(19) -0.0030(12) -0.0031(13) 0.0042(12)
W25C 0.0687(19) 0.0226(11) 0.0688(19) -0.0085(12) -0.0035(12) 0.0046(12)
W26C 0.074(2) 0.0222(10) 0.070(2) -0.0030(11) -0.0051(13) 0.0060(13)
W27C 0.0754(17) 0.0130(9) 0.0795(19) -0.0051(9) -0.0052(11) 0.0073(9)
W28C 0.073(2) 0.0131(7) 0.087(2) -0.0067(12) -0.0132(13) -0.0017(12)
W29C 0.0835(19) 0.0140(8) 0.0799(19) -0.0007(9) -0.0030(11) 0.0028(10)
W30C 0.069(2) 0.0116(6) 0.085(2) -0.0085(11) -0.0093(12) 0.0013(11)
O1C 0.063(3) 0.017(2) 0.069(3) -0.003(3) -0.003(3) 0.002(3)
O2C 0.063(3) 0.015(2) 0.069(3) -0.003(3) -0.003(3) 0.001(3)
O11C 0.038(5) 0.031(5) 0.037(5) -0.001(4) 0.003(4) 0.001(4)
O12C 0.045(6) 0.037(5) 0.047(5) 0.000(4) 0.002(4) -0.001(4)
O13C 0.048(6) 0.042(5) 0.047(5) 0.000(4) 0.004(4) 0.002(4)
O14C 0.047(6) 0.045(5) 0.050(6) 0.001(4) 0.001(4) 0.001(4)
O15C 0.051(6) 0.048(6) 0.058(6) 0.000(4) 0.001(4) 0.000(4)
O16C 0.038(5) 0.033(5) 0.041(5) 0.000(4) 0.002(4) -0.001(4)
O17C 0.046(10) 0.038(7) 0.050(10) 0.008(8) -0.002(8) 0.007(8)
O18C 0.054(6) 0.049(6) 0.056(6) 0.001(4) 0.004(4) -0.001(4)
O19C 0.044(5) 0.036(5) 0.046(5) 0.002(4) -0.004(4) -0.003(4)
O20C 0.046(6) 0.042(6) 0.045(6) 0.002(4) 0.002(4) 0.002(4)
O21C 0.043(5) 0.040(5) 0.045(5) -0.001(4) 0.003(4) 0.003(4)
O22C 0.048(5) 0.041(5) 0.046(6) 0.001(4) 0.003(4) 0.000(4)
O23C 0.043(6) 0.038(5) 0.042(6) -0.003(4) 0.002(4) -0.002(4)
O24C 0.058(6) 0.056(6) 0.060(6) -0.001(4) 0.001(4) 0.002(4)
O25C 0.039(5) 0.031(5) 0.042(5) 0.000(4) 0.005(4) 0.005(4)
O26C 0.047(5) 0.040(5) 0.045(6) -0.001(4) 0.003(4) -0.001(4)
O27C 0.048(9) 0.038(8) 0.043(9) -0.016(8) 0.001(8) -0.009(8)
O28C 0.057(6) 0.055(6) 0.058(6) -0.001(4) 0.003(4) 0.000(4)
O29C 0.046(6) 0.041(5) 0.046(6) 0.001(4) 0.005(4) 0.005(4)
O30C 0.039(5) 0.032(5) 0.039(5) 0.000(4) 0.002(4) 0.002(4)
O31C 0.050(8) 0.030(7) 0.051(9) 0.009(8) 0.016(8) -0.005(7)
O32C 0.042(5) 0.034(5) 0.044(5) 0.000(4) 0.000(4) 0.004(4)
O33C 0.070(6) 0.067(6) 0.070(6) -0.002(4) 0.001(4) 0.002(4)
O34C 0.049(5) 0.042(5) 0.050(5) -0.001(4) 0.000(4) 0.001(4)
O35C 0.072(6) 0.070(6) 0.072(6) -0.001(4) -0.001(4) 0.001(4)
O36C 0.054(3) 0.029(3) 0.056(3) -0.002(3) 0.000(3) 0.002(3)
O37C 0.054(6) 0.053(6) 0.056(6) -0.003(4) 0.004(4) -0.002(4)
O38C 0.058(6) 0.051(6) 0.057(6) -0.001(4) 0.001(4) 0.002(4)
O39C 0.088(10) 0.014(7) 0.079(10) -0.005(7) 0.010(8) 0.016(8)
O40C 0.071(3) 0.013(2) 0.086(3) -0.009(3) -0.011(3) -0.001(3)
O41C 0.085(4) 0.015(4) 0.080(4) -0.002(4) 0.000(4) 0.004(4)
O42C 0.071(3) 0.012(2) 0.086(3) -0.009(3) -0.011(3) -0.001(3)
Si1D 0.038(4) 0.010(2) 0.085(5) 0.000(3) 0.008(4) -0.005(3)
W31D 0.0586(17) 0.0189(7) 0.098(3) 0.0019(12) -0.0031(12) 0.0008(10)
W32D 0.0651(18) 0.0170(8) 0.091(2) -0.0067(12) -0.0040(12) -0.0019(9)
W33D 0.0596(17) 0.0206(8) 0.094(2) -0.0070(12) 0.0021(11) -0.0003(9)
W34D 0.074(2) 0.0205(8) 0.092(2) 0.0040(13) -0.0025(13) -0.0042(11)
W35D 0.0780(18) 0.0256(9) 0.087(2) -0.0074(12) -0.0083(13) -0.0036(9)
W36D 0.0684(15) 0.0221(9) 0.086(2) -0.0121(12) -0.0033(12) 0.0026(9)
W37D 0.0775(16) 0.0153(7) 0.108(2) -0.0055(12) 0.0007(14) -0.0104(8)
W38D 0.0746(14) 0.0132(7) 0.0997(19) -0.0067(11) 0.0023(13) 0.0021(7)
W39D 0.0747(14) 0.0161(8) 0.111(2) -0.0108(12) 0.0066(14) -0.0065(7)
W40D 0.0827(16) 0.0165(7) 0.103(2) -0.0039(12) 0.0039(14) -0.0018(8)
O1D 0.066(4) 0.015(4) 0.091(4) -0.005(4) -0.003(4) 0.000(4)
O2D 0.073(4) 0.014(4) 0.094(4) 0.004(4) -0.002(4) -0.006(4)
O11D 0.043(5) 0.032(5) 0.040(5) 0.000(4) 0.002(4) 0.003(4)
O12D 0.039(5) 0.030(5) 0.038(5) 0.002(4) 0.002(4) -0.002(3)
O13D 0.050(5) 0.041(5) 0.048(5) 0.000(4) 0.000(4) -0.001(4)
O14D 0.046(5) 0.043(5) 0.046(5) -0.001(4) 0.002(4) -0.003(4)
O15D 0.058(6) 0.054(6) 0.059(7) 0.001(4) 0.000(4) 0.002(4)
O16D 0.051(5) 0.047(5) 0.050(6) -0.002(4) 0.003(4) 0.002(4)
O17D 0.048(6) 0.042(5) 0.047(6) 0.000(4) 0.002(4) 0.002(4)
O18D 0.062(9) 0.040(8) 0.055(10) -0.009(8) 0.004(8) 0.012(7)
O19D 0.049(5) 0.041(5) 0.047(5) 0.003(4) 0.003(4) 0.000(4)
O20D 0.048(8) 0.028(7) 0.056(9) -0.002(7) 0.015(7) -0.006(7)
O21D 0.056(6) 0.052(6) 0.057(6) 0.002(4) 0.001(4) 0.003(4)
O22D 0.055(5) 0.046(5) 0.052(6) -0.001(4) 0.002(4) 0.000(4)
O23D 0.050(5) 0.045(5) 0.050(6) -0.002(4) 0.002(4) 0.000(4)
O24D 0.049(5) 0.043(5) 0.048(6) -0.004(4) 0.001(4) -0.003(4)
O25D 0.063(6) 0.056(6) 0.062(6) -0.002(4) 0.000(4) 0.001(4)
O26D 0.057(6) 0.048(5) 0.054(6) -0.002(4) 0.004(4) -0.003(4)
O27D 0.057(6) 0.048(5) 0.055(6) 0.000(4) 0.001(4) -0.002(4)
O28D 0.049(5) 0.043(5) 0.047(5) -0.003(4) 0.001(4) -0.004(4)
O29D 0.060(6) 0.052(6) 0.058(6) -0.001(4) 0.002(4) -0.002(4)
O30D 0.056(5) 0.047(5) 0.054(6) -0.003(4) 0.003(4) -0.001(4)
O31D 0.062(6) 0.052(6) 0.058(6) 0.002(4) 0.002(4) 0.001(4)
O32D 0.054(5) 0.046(5) 0.052(6) -0.001(4) 0.001(4) -0.002(4)
O33D 0.067(6) 0.063(6) 0.067(6) -0.001(4) 0.003(4) 0.000(4)
O34D 0.067(4) 0.019(4) 0.091(4) -0.004(4) -0.003(4) -0.002(4)
O35D 0.066(6) 0.062(6) 0.065(6) -0.001(4) 0.002(4) 0.000(4)
O36D 0.074(4) 0.023(4) 0.093(4) 0.003(4) -0.001(4) -0.005(4)
O38D 0.069(6) 0.067(6) 0.070(7) -0.003(4) 0.001(4) -0.002(4)
O37D 0.069(6) 0.067(6) 0.069(7) -0.003(4) 0.002(4) -0.001(4)
O39D 0.077(4) 0.014(4) 0.108(4) -0.006(4) 0.001(4) -0.009(4)
O40D 0.075(4) 0.016(4) 0.101(5) -0.006(4) 0.005(4) 0.007(4)
O41D 0.074(4) 0.016(4) 0.112(4) -0.011(4) 0.006(4) -0.008(4)
O42D 0.081(9) 0.027(8) 0.104(10) 0.012(9) 0.006(10) 0.001(8)
N1 0.069(8) 0.013(5) 0.084(10) 0.001(6) -0.002(7) 0.006(5)
N2 0.086(9) 0.026(6) 0.055(8) 0.009(5) -0.013(7) -0.013(6)
N3 0.075(9) 0.014(5) 0.069(8) 0.007(5) -0.009(7) -0.006(5)
N4 0.081(9) 0.009(5) 0.075(9) -0.008(5) -0.009(7) 0.013(5)
C1 0.076(11) 0.023(7) 0.067(10) 0.000(7) -0.007(8) 0.012(7)
C2 0.098(13) 0.020(7) 0.061(10) 0.014(7) -0.009(9) 0.018(7)
C3 0.065(9) 0.013(6) 0.067(10) -0.007(6) -0.012(7) -0.001(6)
C4 0.087(13) 0.049(10) 0.072(11) -0.006(8) -0.006(10) 0.031(9)
C5 0.076(8) 0.040(7) 0.076(8) -0.004(6) -0.005(7) 0.005(6)
C6 0.075(11) 0.023(7) 0.069(10) 0.009(7) -0.017(8) -0.003(7)
C7 0.077(11) 0.014(6) 0.078(11) -0.012(7) -0.013(9) 0.003(7)
C8 0.063(10) 0.042(9) 0.099(14) 0.008(9) -0.026(9) -0.039(8)
C9 0.096(12) 0.016(7) 0.070(10) 0.016(7) -0.032(9) -0.024(7)
C10 0.065(10) 0.038(9) 0.073(11) 0.007(8) 0.008(8) -0.019(7)
C11 0.072(10) 0.024(7) 0.053(9) -0.004(6) -0.006(7) -0.005(7)
C12 0.069(8) 0.028(6) 0.068(8) 0.004(6) -0.004(6) 0.011(6)
C13 0.111(14) 0.020(7) 0.062(10) -0.001(7) -0.002(9) 0.006(8)
C14 0.132(17) 0.037(9) 0.059(11) -0.011(8) -0.015(11) 0.013(10)
C15 0.059(9) 0.010(6) 0.088(12) -0.004(7) -0.007(8) 0.001(6)
C16 0.095(13) 0.024(8) 0.102(14) -0.020(9) -0.035(11) 0.022(8)
C17 0.076(11) 0.026(7) 0.075(11) -0.009(7) -0.004(9) -0.020(7)
C18 0.084(9) 0.038(7) 0.087(9) -0.001(7) -0.009(7) -0.006(7)
C19 0.073(11) 0.038(9) 0.088(13) -0.003(8) -0.011(10) 0.000(8)
C20 0.060(9) 0.027(7) 0.073(11) 0.008(7) -0.011(8) 0.002(7)
C26A 0.047(6) 0.043(5) 0.047(5) 0.001(4) 0.002(4) -0.001(4)
C27A 0.045(6) 0.045(6) 0.047(6) 0.000(4) 0.002(4) 0.001(4)
C28A 0.052(6) 0.050(6) 0.051(6) 0.000(4) 0.000(4) 0.000(4)
N12A 0.038(5) 0.034(5) 0.037(5) -0.001(3) 0.003(3) -0.001(3)
C29A 0.047(5) 0.046(5) 0.047(5) 0.000(4) 0.001(4) 0.000(4)
C30A 0.049(6) 0.049(6) 0.051(6) -0.001(4) 0.000(4) -0.003(4)
C26B 0.046(6) 0.045(5) 0.047(5) 0.000(4) 0.002(4) -0.001(4)
C27B 0.046(5) 0.045(5) 0.048(5) 0.000(4) 0.001(4) 0.002(4)
C28B 0.042(5) 0.039(5) 0.042(5) 0.001(4) 0.002(4) -0.001(4)
N12B 0.043(5) 0.038(5) 0.040(5) 0.000(3) 0.000(4) -0.001(3)
C29B 0.056(6) 0.054(6) 0.055(6) -0.001(4) 0.001(4) -0.001(4)
C30B 0.056(6) 0.055(6) 0.056(6) 0.000(4) 0.001(4) -0.003(4)
C36A 0.048(14) 0.022(7) 0.072(13) 0.011(8) 0.004(11) 0.000(8)
C37A 0.044(15) 0.023(9) 0.082(17) 0.013(10) 0.005(13) -0.004(9)
C38A 0.036(18) 0.032(10) 0.09(2) -0.014(10) -0.007(14) 0.005(9)
N14A 0.019(17) 0.033(8) 0.094(17) -0.001(8) -0.007(14) 0.000(7)
C39A 0.030(18) 0.037(8) 0.090(15) 0.023(8) -0.004(14) 0.017(9)
C40A 0.045(11) 0.026(7) 0.062(9) 0.008(6) 0.006(8) 0.000(7)
C36B 0.041(13) 0.024(7) 0.062(11) 0.010(7) 0.010(10) 0.001(7)
C37B 0.047(14) 0.025(8) 0.078(15) 0.012(9) 0.004(11) -0.002(8)
C38B 0.031(18) 0.031(8) 0.090(18) -0.008(9) 0.000(14) -0.003(8)
N14B 0.034(18) 0.036(8) 0.092(15) 0.011(8) -0.002(14) 0.008(7)
C39B 0.017(17) 0.042(10) 0.090(16) 0.023(10) -0.009(15) 0.012(10)
C40B 0.049(13) 0.019(8) 0.070(11) 0.012(8) 0.005(11) -0.006(9)
P1 0.088(4) 0.053(3) 0.100(4) -0.015(3) -0.016(3) 0.021(3)
C111 0.099(9) 0.051(7) 0.143(11) 0.004(8) -0.038(8) 0.010(7)
C112 0.100(9) 0.052(8) 0.143(11) 0.009(8) -0.040(8) 0.004(7)
C113 0.108(10) 0.061(8) 0.146(11) 0.016(8) -0.036(9) -0.001(8)
C114 0.118(10) 0.056(8) 0.148(11) 0.010(8) -0.036(9) 0.003(8)
C115 0.115(10) 0.051(8) 0.152(11) 0.001(8) -0.042(9) 0.004(8)
C116 0.110(9) 0.046(7) 0.150(11) 0.002(8) -0.044(9) 0.011(7)
C121 0.113(7) 0.096(7) 0.109(7) -0.007(6) -0.004(6) 0.005(6)
C122 0.122(7) 0.100(7) 0.110(7) -0.006(6) -0.001(6) 0.003(6)
C123 0.128(7) 0.102(7) 0.116(7) -0.007(6) 0.006(6) 0.002(6)
C124 0.134(8) 0.113(7) 0.120(7) -0.004(6) -0.004(6) 0.003(7)
C125 0.131(8) 0.114(7) 0.120(7) 0.002(6) -0.010(6) 0.007(7)
C126 0.121(7) 0.106(7) 0.111(7) -0.004(6) -0.008(6) 0.006(6)
C131 0.096(9) 0.043(7) 0.154(12) 0.004(8) 0.019(9) 0.012(7)
C132 0.094(9) 0.048(7) 0.162(12) -0.001(8) 0.023(9) 0.015(7)
C133 0.089(9) 0.037(7) 0.166(12) 0.003(8) 0.028(9) 0.016(7)
C134 0.097(9) 0.034(7) 0.167(12) 0.002(8) 0.028(9) 0.012(7)
C135 0.097(9) 0.048(7) 0.164(12) 0.003(8) 0.025(9) 0.008(7)
C136 0.098(9) 0.047(7) 0.161(12) 0.002(8) 0.020(9) 0.005(7)
C141 0.097(15) 0.067(13) 0.122(18) -0.043(13) -0.050(14) 0.015(11)
C142 0.12(2) 0.056(13) 0.14(2) -0.013(13) 0.015(17) 0.029(13)
C143 0.102(18) 0.100(19) 0.104(18) -0.001(14) -0.021(15) 0.005(15)
C144 0.092(10) 0.096(10) 0.111(11) -0.012(8) -0.009(8) 0.017(8)
C145 0.120(12) 0.127(13) 0.131(12) -0.012(9) -0.008(9) 0.005(9)
C146 0.082(9) 0.088(10) 0.107(10) -0.007(8) -0.007(8) -0.003(8)
P2 0.078(3) 0.033(2) 0.104(4) -0.009(2) -0.007(3) 0.000(2)
C211 0.100(14) 0.024(8) 0.087(13) -0.014(8) 0.008(11) 0.007(8)
C212 0.102(15) 0.047(11) 0.106(16) -0.010(10) -0.026(13) 0.024(10)
C213 0.098(14) 0.022(7) 0.095(14) -0.015(8) -0.020(11) 0.002(8)
C214 0.087(13) 0.049(10) 0.069(11) -0.014(9) 0.000(10) -0.003(9)
C215 0.113(15) 0.021(8) 0.086(13) 0.001(8) -0.009(11) -0.001(9)
C216 0.076(12) 0.030(8) 0.104(14) -0.009(9) 0.003(11) 0.030(8)
C221 0.090(8) 0.026(6) 0.110(9) -0.011(6) 0.008(7) -0.007(6)
C222 0.096(9) 0.032(6) 0.103(9) -0.004(6) 0.015(7) -0.001(6)
C223 0.101(9) 0.039(6) 0.107(9) -0.006(7) 0.016(8) 0.005(7)
C224 0.103(9) 0.028(6) 0.111(9) -0.008(7) 0.008(8) 0.011(7)
C225 0.098(9) 0.037(6) 0.118(9) -0.009(7) 0.007(8) 0.001(7)
C226 0.099(9) 0.041(6) 0.117(9) -0.009(7) 0.008(8) -0.008(7)
C231 0.055(10) 0.066(12) 0.094(15) -0.019(11) 0.004(10) 0.006(9)
C232 0.081(14) 0.080(15) 0.124(19) -0.012(14) 0.022(13) -0.010(12)
C233 0.100(10) 0.086(10) 0.108(10) -0.005(8) 0.004(8) 0.011(8)
C234 0.121(12) 0.120(12) 0.130(12) -0.007(9) 0.007(9) -0.004(9)
C235 0.113(19) 0.069(15) 0.13(2) -0.023(14) 0.037(17) 0.001(14)
C236 0.086(14) 0.041(10) 0.126(19) -0.004(11) 0.030(13) 0.010(9)
C241 0.120(18) 0.063(13) 0.089(15) 0.002(11) 0.003(13) 0.028(12)
C242 0.117(17) 0.047(11) 0.119(18) -0.019(11) -0.041(15) -0.024(11)
C243 0.101(10) 0.091(10) 0.111(11) 0.003(9) -0.015(9) 0.000(8)
C244 0.112(19) 0.062(14) 0.15(2) 0.019(15) -0.024(17) 0.001(13)
C245 0.116(17) 0.053(12) 0.093(15) -0.031(11) -0.017(13) -0.007(12)
C246 0.098(15) 0.053(11) 0.097(15) -0.016(11) -0.020(13) 0.006(10)
P3 0.087(3) 0.045(2) 0.073(3) -0.006(2) -0.008(3) 0.021(2)
C311 0.064(10) 0.032(8) 0.070(10) -0.006(7) -0.007(8) 0.012(7)
C312 0.069(11) 0.025(8) 0.100(14) -0.011(8) -0.025(10) 0.006(8)
C313 0.086(14) 0.041(10) 0.130(19) -0.030(12) -0.013(14) 0.027(10)
C314 0.100(16) 0.040(10) 0.095(15) -0.012(10) -0.018(12) -0.004(10)
C315 0.106(16) 0.035(9) 0.086(14) -0.011(9) 0.006(12) 0.008(10)
C316 0.071(11) 0.035(8) 0.094(13) -0.001(9) -0.005(10) 0.001(8)
C321 0.087(9) 0.066(9) 0.090(9) -0.004(7) -0.013(8) 0.020(7)
C322 0.102(10) 0.076(9) 0.099(10) 0.001(8) 0.003(8) 0.013(8)
C323 0.106(10) 0.082(10) 0.104(10) 0.007(8) -0.010(8) 0.002(8)
C324 0.110(11) 0.104(11) 0.103(11) -0.013(9) -0.002(9) 0.018(9)
C325 0.081(9) 0.083(9) 0.084(9) -0.017(8) -0.005(7) 0.000(8)
C326 0.080(9) 0.081(9) 0.086(9) -0.022(8) 0.008(8) 0.005(8)
C331 0.089(13) 0.067(12) 0.074(12) 0.005(10) 0.001(10) 0.036(11)
C332 0.116(11) 0.105(11) 0.100(11) 0.009(9) -0.007(9) 0.023(9)
C333 0.140(13) 0.133(13) 0.132(13) -0.002(9) -0.006(9) 0.015(9)
C334 0.108(10) 0.101(11) 0.105(11) 0.015(8) -0.010(8) 0.036(9)
C335 0.093(10) 0.090(10) 0.108(10) 0.001(8) -0.004(8) 0.012(8)
C336 0.079(12) 0.062(12) 0.089(14) 0.029(10) 0.015(11) 0.010(10)
C341 0.105(15) 0.058(11) 0.057(11) 0.015(9) 0.004(10) -0.003(10)
C342 0.068(11) 0.034(8) 0.088(13) -0.007(8) 0.003(9) 0.019(8)
C343 0.073(11) 0.026(8) 0.131(17) -0.028(10) 0.003(11) 0.003(8)
C344 0.081(13) 0.047(11) 0.116(18) -0.036(11) 0.034(12) 0.015(10)
C345 0.071(12) 0.042(10) 0.099(15) 0.019(10) 0.026(11) 0.015(9)
C346 0.065(11) 0.052(10) 0.088(13) 0.012(9) 0.013(9) 0.017(9)
P4 0.094(4) 0.050(3) 0.097(4) 0.010(3) 0.002(3) -0.004(3)
C411 0.086(14) 0.076(14) 0.103(16) 0.020(12) -0.006(12) 0.004(12)
C412 0.115(18) 0.062(13) 0.120(19) 0.003(13) 0.015(15) -0.026(13)
C413 0.129(12) 0.121(12) 0.122(12) 0.006(9) -0.001(9) -0.008(9)
C414 0.142(13) 0.124(13) 0.140(13) 0.002(9) 0.008(9) 0.000(9)
C415 0.20(2) 0.20(2) 0.20(2) 0.002(10) 0.010(10) 0.010(10)
C416 0.172(16) 0.155(16) 0.167(16) 0.005(10) 0.007(10) 0.007(10)
C421 0.095(16) 0.091(17) 0.118(19) 0.035(15) 0.014(14) 0.017(13)
C422 0.160(15) 0.153(15) 0.153(15) 0.003(10) 0.013(10) -0.001(10)
C423 0.198(19) 0.19(2) 0.197(19) 0.002(10) 0.011(10) -0.007(10)
C424 0.151(14) 0.146(15) 0.153(14) 0.010(10) 0.005(10) -0.003(10)
C425 0.156(15) 0.149(15) 0.143(14) 0.006(10) 0.007(10) 0.000(10)
C426 0.151(14) 0.143(14) 0.143(14) 0.012(10) 0.007(10) -0.001(10)
C431 0.089(14) 0.054(11) 0.097(15) 0.024(11) -0.010(11) -0.014(10)
C432 0.127(19) 0.052(12) 0.113(18) 0.015(12) -0.008(15) 0.026(12)
C433 0.124(12) 0.108(12) 0.122(12) -0.001(9) -0.003(9) -0.002(9)
C434 0.107(11) 0.104(11) 0.113(11) 0.006(9) -0.009(9) -0.008(9)
C435 0.15(2) 0.057(13) 0.104(18) -0.017(13) 0.017(16) -0.004(14)
C436 0.104(10) 0.098(11) 0.107(11) 0.006(9) 0.005(8) -0.004(9)
C441 0.14(2) 0.037(10) 0.090(15) 0.006(10) 0.000(14) -0.013(12)
C442 0.083(15) 0.101(19) 0.118(19) -0.024(15) -0.002(13) 0.024(14)
C443 0.102(11) 0.110(11) 0.107(11) -0.009(9) 0.004(9) -0.004(9)
C444 0.095(16) 0.061(13) 0.122(19) -0.001(13) -0.004(14) -0.019(12)
C445 0.114(19) 0.058(13) 0.120(19) -0.006(12) -0.015(15) 0.026(13)
C446 0.112(17) 0.055(11) 0.071(12) 0.014(9) -0.001(11) 0.016(11)
P5 0.124(6) 0.105(5) 0.131(6) -0.051(5) -0.022(5) 0.050(5)
C511 0.14(2) 0.042(11) 0.123(19) -0.041(12) -0.019(16) 0.041(12)
C512 0.096(15) 0.050(11) 0.094(15) -0.027(10) -0.023(12) 0.007(10)
C513 0.066(10) 0.027(8) 0.111(15) -0.016(9) -0.014(10) 0.012(7)
C514 0.122(18) 0.042(10) 0.101(16) 0.004(10) -0.037(14) -0.021(11)
C515 0.106(16) 0.045(10) 0.097(15) -0.021(10) -0.005(13) -0.010(10)
C516 0.048(9) 0.071(13) 0.122(17) -0.029(12) -0.025(10) 0.024(9)
C521 0.120(7) 0.102(7) 0.118(7) -0.024(6) 0.005(6) 0.018(6)
C522 0.123(7) 0.105(7) 0.127(8) -0.016(6) 0.000(6) 0.016(6)
C523 0.127(7) 0.110(8) 0.132(8) -0.016(6) 0.005(6) 0.010(6)
C524 0.135(8) 0.114(8) 0.135(8) -0.016(6) 0.005(6) 0.007(6)
C525 0.131(8) 0.109(8) 0.127(8) -0.019(6) 0.004(6) 0.010(6)
C526 0.129(7) 0.113(7) 0.124(7) -0.017(6) 0.004(6) 0.014(6)
C531 0.092(10) 0.100(10) 0.100(10) -0.012(8) -0.004(8) 0.000(8)
C532 0.099(10) 0.110(11) 0.111(11) -0.006(9) -0.005(8) 0.005(9)
C533 0.149(14) 0.152(15) 0.152(15) -0.011(10) 0.005(10) 0.005(10)
C534 0.147(14) 0.153(15) 0.143(14) -0.001(10) 0.001(9) 0.017(10)
C535 0.142(13) 0.132(13) 0.134(13) -0.008(9) -0.004(9) 0.007(9)
C536 0.135(13) 0.125(13) 0.127(12) -0.018(9) -0.006(9) 0.014(9)
C541 0.17(3) 0.072(17) 0.15(3) -0.038(17) 0.02(2) -0.004(18)
C542 0.17(3) 0.09(2) 0.21(4) -0.06(2) 0.05(3) -0.01(2)
C543 0.175(18) 0.179(18) 0.181(18) -0.006(10) 0.003(10) 0.000(10)
C544 0.17(4) 0.22(5) 0.23(5) -0.08(4) -0.03(3) -0.03(4)
C545 0.11(2) 0.14(3) 0.25(5) 0.00(3) 0.03(3) -0.01(2)
C546 0.13(3) 0.10(2) 0.19(3) -0.01(2) -0.04(2) 0.02(2)

loop_
_atom_type_symbol
_atom_type_description
_atom_type_scat_dispersion_real
_atom_type_scat_dispersion_imag
_atom_type_scat_source
C C -0.0001 0.0005 'International Tables Vol C Tables 4.2.6.8 and 6.1.1.4'
H H 0.0000 0.0000 'International Tables Vol C Tables 4.2.6.8 and 6.1.1.4'
N N 0.0004 0.0010 'International Tables Vol C Tables 4.2.6.8 and 6.1.1.4'
P P 0.0347 0.0308 'International Tables Vol C Tables 4.2.6.8 and 6.1.1.4'
Si Si 0.0267 0.0228 'International Tables Vol C Tables 4.2.6.8 and 6.1.1.4'
W W -0.4892 2.7702 'International Tables Vol C Tables 4.2.6.8 and 6.1.1.4'
O O 0.0017 0.0018 'International Tables Vol C Tables 4.2.6.8 and 6.1.1.4'

loop_
_geom_angle_atom_site_label_1
_geom_angle_atom_site_label_2
_geom_angle_atom_site_label_3
_geom_angle
_geom_angle_site_symmetry_1
_geom_angle_site_symmetry_3
_geom_angle_publ_flag
O12A Si1A O11A 112.6(6) . . ?
O12A Si1A O13A 109.3(6) . . ?
O11A Si1A O13A 109.5(6) . . ?
O12A Si1A O14A 108.3(6) . . ?
O11A Si1A O14A 109.9(6) . . ?
O13A Si1A O14A 107.2(6) . . ?
O33A W11A O21A 103.2(5) . . ?
O33A W11A O20A 101.6(6) . . ?
O21A W11A O20A 93.3(5) . . ?
O33A W11A O15A 96.0(6) . . ?
O21A W11A O15A 101.9(5) . . ?
O20A W11A O15A 153.5(5) . . ?
O33A W11A O11A 164.7(5) . . ?
O21A W11A O11A 90.3(5) . . ?
O20A W11A O11A 84.5(4) . . ?
O15A W11A O11A 73.9(4) . . ?
O33A W11A N11A 89.0(5) . . ?
O21A W11A N11A 167.0(4) . . ?
O20A W11A N11A 79.8(4) . . ?
O15A W11A N11A 80.9(4) . . ?
O11A W11A N11A 78.2(4) . . ?
O1A W12A O34A 102.9(6) . . ?
O1A W12A O16A 95.6(5) . . ?
O34A W12A O16A 100.3(5) . . ?
O1A W12A O15A 98.1(5) . . ?
O34A W12A O15A 95.9(5) . . ?
O16A W12A O15A 155.9(5) . . ?
O1A W12A O11A 91.3(4) . . ?
O34A W12A O11A 163.6(5) . . ?
O16A W12A O11A 86.4(4) . . ?
O15A W12A O11A 73.6(4) . . ?
O1A W12A O22A 168.0(4) . . ?
O34A W12A O22A 89.1(5) . . ?
O16A W12A O22A 81.1(4) . . ?
O15A W12A O22A 81.4(5) . . ?
O11A W12A O22A 77.0(4) . . ?
O35A W13A O25A 103.1(5) . . ?
O35A W13A O18A 98.0(5) . . ?
O25A W13A O18A 101.7(4) . . ?
O35A W13A O17A 101.4(5) . . ?
O25A W13A O17A 93.4(5) . . ?
O18A W13A O17A 151.9(5) . . ?
O35A W13A O12A 165.2(5) . . ?
O25A W13A O12A 90.3(4) . . ?
O18A W13A O12A 72.9(4) . . ?
O17A W13A O12A 83.6(4) . . ?
O35A W13A N13A 88.2(5) . . ?
O25A W13A N13A 167.3(4) . . ?
O18A W13A N13A 82.1(4) . . ?
O17A W13A N13A 78.4(4) . . ?
O12A W13A N13A 79.2(4) . . ?
O36A W14A O2A 102.4(6) . . ?
O36A W14A O19A 99.7(5) . . ?
O2A W14A O19A 96.6(5) . . ?
O36A W14A O18A 99.0(5) . . ?
O2A W14A O18A 97.6(5) . . ?
O19A W14A O18A 153.4(4) . . ?
O36A W14A O26A 88.5(5) . . ?
O2A W14A O26A 169.1(5) . . ?
O19A W14A O26A 80.8(4) . . ?
O18A W14A O26A 80.9(4) . . ?
O36A W14A O12A 163.8(5) . . ?
O2A W14A O12A 92.0(4) . . ?
O19A W14A O12A 85.8(4) . . ?
O18A W14A O12A 71.4(4) . . ?
O26A W14A O12A 77.2(4) . . ?
O37A W15A O19A 103.4(5) . . ?
O37A W15A O27A 99.9(5) . . ?
O19A W15A O27A 90.5(5) . . ?
O37A W15A O28A 101.0(6) . . ?
O19A W15A O28A 155.5(5) . . ?
O27A W15A O28A 84.2(5) . . ?
O37A W15A O20A 102.5(5) . . ?
O19A W15A O20A 90.3(4) . . ?
O27A W15A O20A 156.8(5) . . ?
O28A W15A O20A 85.5(5) . . ?
O37A W15A O13A 174.1(5) . . ?
O19A W15A O13A 79.8(4) . . ?
O27A W15A O13A 74.9(4) . . ?
O28A W15A O13A 75.8(4) . . ?
O20A W15A O13A 82.4(4) . . ?
O38A W16A O16A 101.6(6) . . ?
O38A W16A O17A 102.7(5) . . ?
O16A W16A O17A 90.0(5) . . ?
O38A W16A O23A 99.8(5) . . ?
O16A W16A O23A 90.2(5) . . ?
O17A W16A O23A 157.0(4) . . ?
O38A W16A O24A 102.1(6) . . ?
O16A W16A O24A 156.2(4) . . ?
O17A W16A O24A 87.0(5) . . ?
O23A W16A O24A 83.6(5) . . ?
O38A W16A O14A 174.3(5) . . ?
O16A W16A O14A 81.8(4) . . ?
O17A W16A O14A 81.8(4) . . ?
O23A W16A O14A 75.5(4) . . ?
O24A W16A O14A 74.5(4) . . ?
O39A W17A O32A 101.6(6) . . ?
O39A W17A O29A 101.3(6) . . ?
O32A W17A O29A 96.1(6) . . ?
O39A W17A O28A 99.2(6) . . ?
O32A W17A O28A 92.5(5) . . ?
O29A W17A O28A 155.7(5) . . ?
O39A W17A O21A 101.4(6) . . ?
O32A W17A O21A 156.3(4) . . ?
O29A W17A O21A 84.7(6) . . ?
O28A W17A O21A 78.5(5) . . ?
O39A W17A O13A 173.7(6) . . ?
O32A W17A O13A 75.0(4) . . ?
O29A W17A O13A 84.5(5) . . ?
O28A W17A O13A 75.8(4) . . ?
O21A W17A O13A 81.6(4) . . ?
O40A W18A O22A 105.7(6) . . ?
O40A W18A O29A 100.7(6) . . ?
O22A W18A O29A 96.9(6) . . ?
O40A W18A O23A 98.5(6) . . ?
O22A W18A O23A 90.3(5) . . ?
O29A W18A O23A 156.8(6) . . ?
O40A W18A O30A 97.5(6) . . ?
O22A W18A O30A 156.5(5) . . ?
O29A W18A O30A 82.0(5) . . ?
O23A W18A O30A 82.7(5) . . ?
O40A W18A O14A 166.6(6) . . ?
O22A W18A O14A 86.4(4) . . ?
O29A W18A O14A 83.0(4) . . ?
O23A W18A O14A 75.4(4) . . ?
O30A W18A O14A 70.2(4) . . ?
O41A W19A O30A 103.1(6) . . ?
O41A W19A O31A 99.6(6) . . ?
O30A W19A O31A 96.9(6) . . ?
O41A W19A O24A 100.0(6) . . ?
O30A W19A O24A 91.5(5) . . ?
O31A W19A O24A 156.4(5) . . ?
O41A W19A O25A 100.7(6) . . ?
O30A W19A O25A 155.8(5) . . ?
O31A W19A O25A 83.5(5) . . ?
O24A W19A O25A 79.9(4) . . ?
O41A W19A O14A 174.3(6) . . ?
O30A W19A O14A 74.2(5) . . ?
O31A W19A O14A 85.8(5) . . ?
O24A W19A O14A 75.3(4) . . ?
O25A W19A O14A 81.6(4) . . ?
O42A W20A O26A 105.2(6) . . ?
O42A W20A O31A 99.4(6) . . ?
O26A W20A O31A 96.8(5) . . ?
O42A W20A O27A 100.2(6) . . ?
O26A W20A O27A 89.8(5) . . ?
O31A W20A O27A 156.8(5) . . ?
O42A W20A O32A 99.3(6) . . ?
O26A W20A O32A 155.1(5) . . ?
O31A W20A O32A 83.2(5) . . ?
O27A W20A O32A 81.5(5) . . ?
O42A W20A O13A 169.1(5) . . ?
O26A W20A O13A 84.9(4) . . ?
O31A W20A O13A 83.2(5) . . ?
O27A W20A O13A 75.2(4) . . ?
O32A W20A O13A 70.4(4) . . ?
C22A C21A C25A 120.0 . . ?
C22A C21A C1 118.0(9) . . ?
C25A C21A C1 121.7(9) . . ?
C21A C22A C23A 120.0 . . ?
C21A C22A H22A 120.0 . . ?
C23A C22A H22A 120.0 . . ?
C22A C23A N11A 120.0 . . ?
C22A C23A H23A 120.0 . . ?
N11A C23A H23A 120.0 . . ?
C24A N11A C23A 120.0 . . ?
C24A N11A W11A 117.6(5) . . ?
C23A N11A W11A 121.9(5) . . ?
C25A C24A N11A 120.0 . . ?
C25A C24A H24A 120.0 . . ?
N11A C24A H24A 120.0 . . ?
C24A C25A C21A 120.0 . . ?
C24A C25A H25A 120.0 . . ?
C21A C25A H25A 120.0 . . ?
C32A C31A C35A 120.0 . . ?
C32A C31A C11 121.9(9) . 3_655 ?
C35A C31A C11 117.9(9) . 3_655 ?
C33A C32A C31A 120.0 . . ?
C33A C32A H32A 120.0 . . ?
C31A C32A H32A 120.0 . . ?
C32A C33A N13A 120.0 . . ?
C32A C33A H33A 120.0 . . ?
N13A C33A H33A 120.0 . . ?
C34A N13A C33A 120.0 . . ?
C34A N13A W13A 116.8(5) . . ?
C33A N13A W13A 122.3(5) . . ?
N13A C34A C35A 120.0 . . ?
N13A C34A H34A 120.0 . . ?
C35A C34A H34A 120.0 . . ?
C34A C35A C31A 120.0 . . ?
C34A C35A H35A 120.0 . . ?
C31A C35A H35A 120.0 . . ?
Si1A O11A W12A 129.0(6) . . ?
Si1A O11A W11A 124.8(6) . . ?
W12A O11A W11A 95.5(4) . . ?
Si1A O12A W13A 125.0(6) . . ?
Si1A O12A W14A 128.1(6) . . ?
W13A O12A W14A 96.1(4) . . ?
Si1A O13A W20A 123.5(6) . . ?
Si1A O13A W17A 126.2(6) . . ?
W20A O13A W17A 93.5(3) . . ?
Si1A O13A W15A 124.1(6) . . ?
W20A O13A W15A 89.9(3) . . ?
W17A O13A W15A 89.3(3) . . ?
Si1A O14A W19A 126.6(6) . . ?
Si1A O14A W18A 121.2(6) . . ?
W19A O14A W18A 94.5(4) . . ?
Si1A O14A W16A 123.4(5) . . ?
W19A O14A W16A 91.4(4) . . ?
W18A O14A W16A 90.2(3) . . ?
W11A O15A W12A 117.0(6) . . ?
W16A O16A W12A 151.3(6) . . ?
W16A O17A W13A 139.4(5) . . ?
W13A O18A W14A 119.6(6) . . ?
W15A O19A W14A 152.1(6) . . ?
W11A O20A W15A 139.6(7) . . ?
W11A O21A W17A 141.5(6) . . ?
W18A O22A W12A 142.4(6) . . ?
W16A O23A W18A 117.4(5) . . ?
W16A O24A W19A 118.9(6) . . ?
W13A O25A W19A 141.1(7) . . ?
W20A O26A W14A 142.9(6) . . ?
W15A O27A W20A 118.6(6) . . ?
W15A O28A W17A 119.1(6) . . ?
W17A O29A W18A 156.6(8) . . ?
W19A O30A W18A 120.7(6) . . ?
W19A O31A W20A 156.8(7) . . ?
W17A O32A W20A 120.7(5) . . ?
O12B Si1B O11B 112.6(6) . . ?
O12B Si1B O13B 109.3(6) . . ?
O11B Si1B O13B 109.5(6) . . ?
O12B Si1B O14B 108.3(6) . . ?
O11B Si1B O14B 109.9(6) . . ?
O13B Si1B O14B 107.2(6) . . ?
O33B W11B O21B 103.2(6) . . ?
O33B W11B O20B 101.6(6) . . ?
O21B W11B O20B 93.3(5) . . ?
O33B W11B O15B 96.0(6) . . ?
O21B W11B O15B 101.8(5) . . ?
O20B W11B O15B 153.5(5) . . ?
O33B W11B O11B 164.7(5) . . ?
O21B W11B O11B 90.3(5) . . ?
O20B W11B O11B 84.5(4) . . ?
O15B W11B O11B 73.9(4) . . ?
O33B W11B N11B 89.0(5) . . ?
O21B W11B N11B 167.0(5) . . ?
O20B W11B N11B 79.8(4) . . ?
O15B W11B N11B 80.9(4) . . ?
O11B W11B N11B 78.2(4) . . ?
O1B W12B O34B 102.9(6) . . ?
O1B W12B O16B 95.6(5) . . ?
O34B W12B O16B 100.3(6) . . ?
O1B W12B O15B 98.0(5) . . ?
O34B W12B O15B 95.9(6) . . ?
O16B W12B O15B 155.9(5) . . ?
O1B W12B O11B 91.3(4) . . ?
O34B W12B O11B 163.6(5) . . ?
O16B W12B O11B 86.4(4) . . ?
O15B W12B O11B 73.6(4) . . ?
O1B W12B O22B 168.0(4) . . ?
O34B W12B O22B 89.1(5) . . ?
O16B W12B O22B 81.1(4) . . ?
O15B W12B O22B 81.5(5) . . ?
O11B W12B O22B 77.1(4) . . ?
O35B W13B O25B 103.1(5) . . ?
O35B W13B O18B 98.0(5) . . ?
O25B W13B O18B 101.7(5) . . ?
O35B W13B O17B 101.4(5) . . ?
O25B W13B O17B 93.5(5) . . ?
O18B W13B O17B 151.9(5) . . ?
O35B W13B O12B 165.2(5) . . ?
O25B W13B O12B 90.3(4) . . ?
O18B W13B O12B 72.9(4) . . ?
O17B W13B O12B 83.6(4) . . ?
O35B W13B N13B 88.2(5) . . ?
O25B W13B N13B 167.3(5) . . ?
O18B W13B N13B 82.1(4) . . ?
O17B W13B N13B 78.4(4) . . ?
O12B W13B N13B 79.2(4) . . ?
O36B W14B O2B 102.4(6) . . ?
O36B W14B O19B 99.7(5) . . ?
O2B W14B O19B 96.6(5) . . ?
O36B W14B O18B 99.0(5) . . ?
O2B W14B O18B 97.6(5) . . ?
O19B W14B O18B 153.5(4) . . ?
O36B W14B O26B 88.5(5) . . ?
O2B W14B O26B 169.1(5) . . ?
O19B W14B O26B 80.8(4) . . ?
O18B W14B O26B 81.0(4) . . ?
O36B W14B O12B 163.8(5) . . ?
O2B W14B O12B 92.0(5) . . ?
O19B W14B O12B 85.8(4) . . ?
O18B W14B O12B 71.4(4) . . ?
O26B W14B O12B 77.2(4) . . ?
O37B W15B O19B 103.4(6) . . ?
O37B W15B O27B 99.9(6) . . ?
O19B W15B O27B 90.5(5) . . ?
O37B W15B O28B 101.0(6) . . ?
O19B W15B O28B 155.5(5) . . ?
O27B W15B O28B 84.2(5) . . ?
O37B W15B O20B 102.5(5) . . ?
O19B W15B O20B 90.3(5) . . ?
O27B W15B O20B 156.8(5) . . ?
O28B W15B O20B 85.5(5) . . ?
O37B W15B O13B 174.1(5) . . ?
O19B W15B O13B 79.8(4) . . ?
O27B W15B O13B 74.9(4) . . ?
O28B W15B O13B 75.8(4) . . ?
O20B W15B O13B 82.4(4) . . ?
O38B W16B O16B 101.6(6) . . ?
O38B W16B O17B 102.7(5) . . ?
O16B W16B O17B 90.0(5) . . ?
O38B W16B O23B 99.8(5) . . ?
O16B W16B O23B 90.1(5) . . ?
O17B W16B O23B 157.0(4) . . ?
O38B W16B O24B 102.1(6) . . ?
O16B W16B O24B 156.2(5) . . ?
O17B W16B O24B 87.0(5) . . ?
O23B W16B O24B 83.6(5) . . ?
O38B W16B O14B 174.3(5) . . ?
O16B W16B O14B 81.8(4) . . ?
O17B W16B O14B 81.8(4) . . ?
O23B W16B O14B 75.5(4) . . ?
O24B W16B O14B 74.5(4) . . ?
O39B W17B O32B 101.6(6) . . ?
O39B W17B O29B 101.3(6) . . ?
O32B W17B O29B 96.1(6) . . ?
O39B W17B O28B 99.2(6) . . ?
O32B W17B O28B 92.5(5) . . ?
O29B W17B O28B 155.7(5) . . ?
O39B W17B O21B 101.4(6) . . ?
O32B W17B O21B 156.3(4) . . ?
O29B W17B O21B 84.7(6) . . ?
O28B W17B O21B 78.4(5) . . ?
O39B W17B O13B 173.7(6) . . ?
O32B W17B O13B 75.0(4) . . ?
O29B W17B O13B 84.5(5) . . ?
O28B W17B O13B 75.8(4) . . ?
O21B W17B O13B 81.6(4) . . ?
O40B W18B O22B 105.7(6) . . ?
O40B W18B O29B 100.7(6) . . ?
O22B W18B O29B 96.8(6) . . ?
O40B W18B O23B 98.5(6) . . ?
O22B W18B O23B 90.3(5) . . ?
O29B W18B O23B 156.8(6) . . ?
O40B W18B O30B 97.5(6) . . ?
O22B W18B O30B 156.5(5) . . ?
O29B W18B O30B 82.0(5) . . ?
O23B W18B O30B 82.7(5) . . ?
O40B W18B O14B 166.6(6) . . ?
O22B W18B O14B 86.4(4) . . ?
O29B W18B O14B 83.0(4) . . ?
O23B W18B O14B 75.4(4) . . ?
O30B W18B O14B 70.2(4) . . ?
O41B W19B O30B 103.1(6) . . ?
O41B W19B O31B 99.6(6) . . ?
O30B W19B O31B 96.9(6) . . ?
O41B W19B O24B 100.0(6) . . ?
O30B W19B O24B 91.5(5) . . ?
O31B W19B O24B 156.4(5) . . ?
O41B W19B O25B 100.7(6) . . ?
O30B W19B O25B 155.7(5) . . ?
O31B W19B O25B 83.5(5) . . ?
O24B W19B O25B 79.9(4) . . ?
O41B W19B O14B 174.3(6) . . ?
O30B W19B O14B 74.2(5) . . ?
O31B W19B O14B 85.8(5) . . ?
O24B W19B O14B 75.3(4) . . ?
O25B W19B O14B 81.6(4) . . ?
O42B W20B O26B 105.2(6) . . ?
O42B W20B O31B 99.4(6) . . ?
O26B W20B O31B 96.8(5) . . ?
O42B W20B O27B 100.2(6) . . ?
O26B W20B O27B 89.8(5) . . ?
O31B W20B O27B 156.8(6) . . ?
O42B W20B O32B 99.3(6) . . ?
O26B W20B O32B 155.1(5) . . ?
O31B W20B O32B 83.3(5) . . ?
O27B W20B O32B 81.5(5) . . ?
O42B W20B O13B 169.1(5) . . ?
O26B W20B O13B 84.9(4) . . ?
O31B W20B O13B 83.2(5) . . ?
O27B W20B O13B 75.2(4) . . ?
O32B W20B O13B 70.4(4) . . ?
C22B C21B C25B 120.0 . . ?
C22B C21B C1 120.6(15) . . ?
C25B C21B C1 119.4(15) . . ?
C21B C22B C23B 120.0 . . ?
C21B C22B H22B 120.0 . . ?
C23B C22B H22B 120.0 . . ?
N11B C23B C22B 120.0 . . ?
N11B C23B H23B 120.0 . . ?
C22B C23B H23B 120.0 . . ?
C23B N11B C24B 120.0 . . ?
C23B N11B W11B 122.0(5) . . ?
C24B N11B W11B 117.7(5) . . ?
C25B C24B N11B 120.0 . . ?
C25B C24B H24B 120.0 . . ?
N11B C24B H24B 120.0 . . ?
C24B C25B C21B 120.0 . . ?
C24B C25B H25B 120.0 . . ?
C21B C25B H25B 120.0 . . ?
C32B C31B C35B 120.0 . . ?
C32B C31B C11 110.1(15) . 3_655 ?
C35B C31B C11 128.9(16) . 3_655 ?
C33B C32B C31B 120.0 . . ?
C33B C32B H32B 120.0 . . ?
C31B C32B H32B 120.0 . . ?
C32B C33B N13B 120.0 . . ?
C32B C33B H33B 120.0 . . ?
N13B C33B H33B 120.0 . . ?
C34B N13B C33B 120.0 . . ?
C34B N13B W13B 116.8(5) . . ?
C33B N13B W13B 122.3(5) . . ?
C35B C34B N13B 120.0 . . ?
C35B C34B H34B 120.0 . . ?
N13B C34B H34B 120.0 . . ?
C34B C35B C31B 120.0 . . ?
C34B C35B H35B 120.0 . . ?
C31B C35B H35B 120.0 . . ?
Si1B O11B W12B 129.0(6) . . ?
Si1B O11B W11B 124.8(6) . . ?
W12B O11B W11B 95.5(4) . . ?
Si1B O12B W13B 125.0(6) . . ?
Si1B O12B W14B 128.1(6) . . ?
W13B O12B W14B 96.0(4) . . ?
Si1B O13B W20B 123.5(6) . . ?
Si1B O13B W17B 126.1(6) . . ?
W20B O13B W17B 93.5(4) . . ?
Si1B O13B W15B 124.1(6) . . ?
W20B O13B W15B 89.9(3) . . ?
W17B O13B W15B 89.3(3) . . ?
Si1B O14B W19B 126.6(6) . . ?
Si1B O14B W18B 121.2(6) . . ?
W19B O14B W18B 94.5(4) . . ?
Si1B O14B W16B 123.4(5) . . ?
W19B O14B W16B 91.4(4) . . ?
W18B O14B W16B 90.2(3) . . ?
W11B O15B W12B 117.0(6) . . ?
W16B O16B W12B 151.3(6) . . ?
W16B O17B W13B 139.4(6) . . ?
W13B O18B W14B 119.6(6) . . ?
W15B O19B W14B 152.1(6) . . ?
W11B O20B W15B 139.6(7) . . ?
W11B O21B W17B 141.5(6) . . ?
W18B O22B W12B 142.4(6) . . ?
W16B O23B W18B 117.4(5) . . ?
W16B O24B W19B 118.9(6) . . ?
W13B O25B W19B 141.1(7) . . ?
W20B O26B W14B 142.9(6) . . ?
W15B O27B W20B 118.6(6) . . ?
W15B O28B W17B 119.1(6) . . ?
W17B O29B W18B 156.6(8) . . ?
W19B O30B W18B 120.7(6) . . ?
W19B O31B W20B 156.8(7) . . ?
W17B O32B W20B 120.7(5) . . ?
O11C Si1C O13C 111.2(11) . . ?
O33C W21C O21C 102.1(13) . . ?
O33C W21C O20C 103.7(14) . . ?
O21C W21C O20C 92.3(12) . . ?
O33C W21C O15C 97.8(13) . . ?
O21C W21C O15C 103.4(11) . . ?
O20C W21C O15C 150.0(12) . . ?
O33C W21C O11C 165.4(13) . . ?
O21C W21C O11C 90.8(9) . . ?
O20C W21C O11C 82.3(9) . . ?
O15C W21C O11C 72.3(9) . . ?
O33C W21C N12A 90.4(12) . . ?
O21C W21C N12A 165.4(8) . . ?
O20C W21C N12A 77.3(11) . . ?
O15C W21C N12A 82.0(10) . . ?
O11C W21C N12A 77.9(7) . . ?
O34C W22C O1C 103.3(12) . . ?
O34C W22C O16C 100.3(10) . . ?
O1C W22C O16C 94.4(10) . . ?
O34C W22C O22C 88.7(10) . . ?
O1C W22C O22C 167.4(10) . . ?
O16C W22C O22C 79.6(9) . . ?
O35C W23C O25C 100.5(13) . . ?
O35C W23C O18C 98.7(13) . . ?
O25C W23C O18C 101.4(11) . . ?
O35C W23C O17C 99.1(13) . . ?
O25C W23C O17C 93.3(11) . . ?
O18C W23C O17C 154.3(12) . . ?
O35C W23C O12C 165.7(13) . . ?
O25C W23C O12C 92.8(9) . . ?
O18C W23C O12C 73.2(10) . . ?
O17C W23C O12C 85.2(10) . . ?
O35C W23C N12B 86.0(12) . . ?
O25C W23C N12B 170.7(8) . . ?
O18C W23C N12B 84.0(10) . . ?
O17C W23C N12B 78.9(10) . . ?
O12C W23C N12B 81.5(8) . . ?
O2C W24C O36C 103.5(12) . . ?
O2C W24C O19C 96.6(11) . . ?
O36C W24C O19C 101.0(11) . . ?
O2C W24C O26C 166.8(11) . . ?
O36C W24C O26C 89.6(10) . . ?
O19C W24C O26C 82.0(10) . . ?
O2C W24C W21C 97.6(10) . 3_655 ?
O36C W24C W21C 128.8(8) . 3_655 ?
O19C W24C W21C 122.4(8) . 3_655 ?
O26C W24C W21C 72.5(6) . 3_655 ?
O37C W25C O27C 101.0(11) . . ?
O37C W25C O20C 103.7(12) . . ?
O27C W25C O20C 154.6(11) . . ?
O37C W25C O28C 102.0(11) . . ?
O27C W25C O28C 82.9(10) . . ?
O20C W25C O28C 86.6(12) . . ?
O37C W25C O19C 102.4(11) . . ?
O27C W25C O19C 89.3(10) . . ?
O20C W25C O19C 90.6(11) . . ?
O28C W25C O19C 155.4(10) . . ?
O37C W25C O13C 174.6(11) . . ?
O27C W25C O13C 74.1(9) . . ?
O20C W25C O13C 80.9(10) . . ?
O28C W25C O13C 75.3(9) . . ?
O19C W25C O13C 80.1(9) . . ?
O38C W26C O17C 99.8(11) . . ?
O38C W26C O23C 102.2(11) . . ?
O17C W26C O23C 155.9(11) . . ?
O38C W26C O16C 106.7(11) . . ?
O17C W26C O16C 91.9(11) . . ?
O23C W26C O16C 91.2(10) . . ?
O38C W26C O24C 100.0(11) . . ?
O17C W26C O24C 80.9(11) . . ?
O23C W26C O24C 85.6(11) . . ?
O16C W26C O24C 153.1(10) . . ?
O38C W26C O14C 174.0(10) . . ?
O17C W26C O14C 79.5(10) . . ?
O23C W26C O14C 77.6(9) . . ?
O16C W26C O14C 79.3(9) . . ?
O24C W26C O14C 73.9(9) . . ?
O39C W27C O32C 103.6(10) . . ?
O39C W27C O28C 101.7(11) . . ?
O32C W27C O28C 91.9(10) . . ?
O39C W27C O29C 99.4(11) . . ?
O32C W27C O29C 96.7(9) . . ?
O28C W27C O29C 154.6(10) . . ?
O39C W27C O21C 100.9(10) . . ?
O32C W27C O21C 155.2(8) . . ?
O28C W27C O21C 79.1(9) . . ?
O29C W27C O21C 83.2(9) . . ?
O39C W27C O13C 175.1(10) . . ?
O32C W27C O13C 73.7(8) . . ?
O28C W27C O13C 74.6(9) . . ?
O29C W27C O13C 85.0(8) . . ?
O21C W27C O13C 81.6(8) . . ?
O40C W28C O22C 102.9(10) . . ?
O40C W28C O23C 96.5(11) . . ?
O22C W28C O23C 87.8(10) . . ?
O40C W28C O30C 98.8(9) . . ?
O22C W28C O30C 156.7(9) . . ?
O23C W28C O30C 81.3(9) . . ?
O40C W28C O14C 167.7(10) . . ?
O22C W28C O14C 86.3(9) . . ?
O23C W28C O14C 75.4(9) . . ?
O30C W28C O14C 71.1(8) . . ?
O41C W29C O31C 102.8(11) . . ?
O41C W29C O24C 97.9(12) . . ?
O31C W29C O24C 155.2(10) . . ?
O41C W29C O30C 103.8(10) . . ?
O31C W29C O30C 95.1(9) . . ?
O24C W29C O30C 93.1(10) . . ?
O41C W29C O25C 97.2(10) . . ?
O31C W29C O25C 85.3(8) . . ?
O24C W29C O25C 78.6(10) . . ?
O30C W29C O25C 158.3(8) . . ?
O41C W29C O14C 174.1(11) . . ?
O31C W29C O14C 83.1(9) . . ?
O24C W29C O14C 76.4(10) . . ?
O30C W29C O14C 75.2(8) . . ?
O25C W29C O14C 83.4(8) . . ?
O42C W30C O26C 106.9(10) . . ?
O42C W30C O27C 100.1(11) . . ?
O26C W30C O27C 93.1(10) . . ?
O42C W30C O32C 96.4(9) . . ?
O26C W30C O32C 156.6(9) . . ?
O27C W30C O32C 83.6(9) . . ?
O42C W30C O13C 167.9(9) . . ?
O26C W30C O13C 84.6(9) . . ?
O27C W30C O13C 75.2(9) . . ?
O32C W30C O13C 72.2(8) . . ?
Si1C O11C W21C 124.5(12) . . ?
Si1C O11C W24C 137.2(12) . 3_655 ?
W21C O11C W24C 84.8(7) . 3_655 ?
Si1C O13C W30C 123.6(12) . . ?
Si1C O13C W25C 124.5(12) . . ?
W30C O13C W25C 90.9(8) . . ?
Si1C O13C W27C 123.4(12) . . ?
W30C O13C W27C 94.2(8) . . ?
W25C O13C W27C 90.9(8) . . ?
W26C O14C W29C 90.1(8) . . ?
W26C O14C W28C 89.2(8) . . ?
W29C O14C W28C 93.1(9) . . ?
W24C O15C W21C 126.5(13) 3_655 . ?
W22C O16C W26C 153.4(14) . . ?
W26C O17C W23C 144.0(16) . . ?
W24C O19C W25C 151.5(14) . . ?
W21C O20C W25C 141.2(18) . . ?
W21C O21C W27C 142.1(11) . . ?
W28C O22C W22C 142.4(12) . . ?
W26C O23C W28C 116.3(12) . . ?
W29C O24C W26C 119.2(13) . . ?
W23C O25C W29C 136.1(11) . . ?
W30C O26C W24C 141.5(12) . . ?
W25C O27C W30C 118.4(11) . . ?
W27C O28C W25C 119.3(13) . . ?
W30C O29C W27C 149.4(14) 3_655 . ?
W29C O30C W28C 120.3(10) . . ?
W27C O32C W30C 119.3(10) . . ?
O11D Si1D O13D 100.6(10) . . ?
O33D W31D O15D 95.6(12) . . ?
O33D W31D O21D 104.4(12) . . ?
O15D W31D O21D 102.8(12) . . ?
O33D W31D O20D 100.5(11) . . ?
O15D W31D O20D 155.1(11) . . ?
O21D W31D O20D 91.5(10) . . ?
O33D W31D O11D 164.8(11) . . ?
O15D W31D O11D 76.2(10) . . ?
O21D W31D O11D 90.0(9) . . ?
O20D W31D O11D 83.6(8) . . ?
O33D W31D N14A 89.8(12) . . ?
O15D W31D N14A 81.9(13) . . ?
O21D W31D N14A 164.3(9) . . ?
O20D W31D N14A 79.3(11) . . ?
O11D W31D N14A 76.5(9) . . ?
O1D W32D O34D 104.9(11) . . ?
O1D W32D O16D 93.5(10) . . ?
O34D W32D O16D 98.6(11) . . ?
O1D W32D O22D 166.5(11) . . ?
O34D W32D O22D 88.5(9) . . ?
O16D W32D O22D 83.2(9) . . ?
O35D W33D O25D 106.0(12) . . ?
O35D W33D O17D 99.4(11) . . ?
O25D W33D O17D 92.8(11) . . ?
O35D W33D O18D 97.7(11) . . ?
O25D W33D O18D 103.2(11) . . ?
O17D W33D O18D 152.3(11) . . ?
O35D W33D N14B 86.9(12) . . ?
O25D W33D N14B 165.0(10) . . ?
O17D W33D N14B 77.2(12) . . ?
O18D W33D N14B 82.1(13) . . ?
O35D W33D O12D 163.7(11) . . ?
O25D W33D O12D 88.8(9) . . ?
O17D W33D O12D 86.3(9) . . ?
O18D W33D O12D 71.8(9) . . ?
N14B W33D O12D 79.5(9) . . ?
O36D W34D O2D 102.8(11) . . ?
O36D W34D O19D 101.0(11) . . ?
O2D W34D O19D 97.1(11) . . ?
O36D W34D O26D 89.8(10) . . ?
O2D W34D O26D 167.4(11) . . ?
O19D W34D O26D 79.9(9) . . ?
O37D W35D O19D 103.7(12) . . ?
O37D W35D O20D 100.8(12) . . ?
O19D W35D O20D 91.7(9) . . ?
O37D W35D O27D 101.3(12) . . ?
O19D W35D O27D 90.8(9) . . ?
O20D W35D O27D 156.4(10) . . ?
O37D W35D O28D 100.8(11) . . ?
O19D W35D O28D 155.4(9) . . ?
O20D W35D O28D 83.2(9) . . ?
O27D W35D O28D 84.8(9) . . ?
O37D W35D O13D 174.9(12) . . ?
O19D W35D O13D 80.1(8) . . ?
O20D W35D O13D 82.3(9) . . ?
O27D W35D O13D 75.0(9) . . ?
O28D W35D O13D 75.4(8) . . ?
O38D W36D O16D 101.3(12) . . ?
O38D W36D O23D 102.5(12) . . ?
O16D W36D O23D 90.0(9) . . ?
O38D W36D O24D 105.0(12) . . ?
O16D W36D O24D 153.6(10) . . ?
O23D W36D O24D 85.9(9) . . ?
O38D W36D O17D 101.3(12) . . ?
O16D W36D O17D 92.4(10) . . ?
O23D W36D O17D 155.1(10) . . ?
O24D W36D O17D 81.0(10) . . ?
O38D W36D O14D 176.5(12) . . ?
O16D W36D O14D 79.6(9) . . ?
O23D W36D O14D 74.1(8) . . ?
O24D W36D O14D 74.3(8) . . ?
O17D W36D O14D 82.0(9) . . ?
O39D W37D O32D 102.8(11) . . ?
O39D W37D O28D 98.0(11) . . ?
O32D W37D O28D 92.6(10) . . ?
O39D W37D O29D 100.8(12) . . ?
O32D W37D O29D 98.6(10) . . ?
O28D W37D O29D 155.4(10) . . ?
O39D W37D O21D 101.8(11) . . ?
O32D W37D O21D 155.0(10) . . ?
O28D W37D O21D 79.3(9) . . ?
O29D W37D O21D 81.3(10) . . ?
O39D W37D O13D 173.3(11) . . ?
O32D W37D O13D 73.5(9) . . ?
O28D W37D O13D 76.9(8) . . ?
O29D W37D O13D 85.3(9) . . ?
O21D W37D O13D 81.6(9) . . ?
O40D W38D O22D 103.8(11) . . ?
O40D W38D O23D 100.4(11) . . ?
O22D W38D O23D 90.9(10) . . ?
O40D W38D O30D 98.9(10) . . ?
O22D W38D O30D 157.2(9) . . ?
O23D W38D O30D 83.3(9) . . ?
O40D W38D O14D 169.2(10) . . ?
O22D W38D O14D 86.1(9) . . ?
O23D W38D O14D 74.8(8) . . ?
O30D W38D O14D 71.1(8) . . ?
O41D W39D O30D 103.7(10) . . ?
O41D W39D O24D 101.5(11) . . ?
O30D W39D O24D 94.1(10) . . ?
O41D W39D O31D 100.9(12) . . ?
O30D W39D O31D 95.6(10) . . ?
O24D W39D O31D 152.7(10) . . ?
O41D W39D O25D 100.9(11) . . ?
O30D W39D O25D 155.4(10) . . ?
O24D W39D O25D 78.7(10) . . ?
O31D W39D O25D 81.9(10) . . ?
O41D W39D O14D 176.1(11) . . ?
O30D W39D O14D 74.6(9) . . ?
O24D W39D O14D 75.2(8) . . ?
O31D W39D O14D 82.8(9) . . ?
O25D W39D O14D 80.8(9) . . ?
O42D W40D O26D 103.9(11) . . ?
O42D W40D O27D 94.9(12) . . ?
O26D W40D O27D 88.6(10) . . ?
O42D W40D O32D 97.8(11) . . ?
O26D W40D O32D 156.8(10) . . ?
O27D W40D O32D 81.2(9) . . ?
O42D W40D O13D 165.9(11) . . ?
O26D W40D O13D 86.0(9) . . ?
O27D W40D O13D 75.1(9) . . ?
O32D W40D O13D 71.3(8) . . ?
Si1D O11D W31D 131.6(11) . . ?
W32D O12D W33D 103.8(9) 3_655 . ?
Si1D O13D W40D 119.5(10) . . ?
Si1D O13D W35D 126.6(11) . . ?
W40D O13D W35D 92.0(8) . . ?
Si1D O13D W37D 123.8(11) . . ?
W40D O13D W37D 94.9(8) . . ?
W35D O13D W37D 91.3(7) . . ?
W38D O14D W36D 89.8(8) . . ?
W38D O14D W39D 93.1(7) . . ?
W36D O14D W39D 89.9(7) . . ?
W31D O15D W34D 134.7(14) . 3_655 ?
W36D O16D W32D 152.4(13) . . ?
W33D O17D W36D 141.2(14) . . ?
W35D O19D W34D 152.0(12) . . ?
W31D O20D W35D 141.4(12) . . ?
W31D O21D W37D 142.8(14) . . ?
W38D O22D W32D 138.6(12) . . ?
W38D O23D W36D 120.2(12) . . ?
W39D O24D W36D 120.3(11) . . ?
W33D O25D W39D 141.8(14) . . ?
W40D O26D W34D 143.7(13) . . ?
W35D O27D W40D 116.4(12) . . ?
W37D O28D W35D 116.3(10) . . ?
W37D O29D W40D 157.1(13) . 3_655 ?
W39D O30D W38D 120.7(11) . . ?
W38D O31D W39D 151.6(16) 3_655 . ?
W37D O32D W40D 120.2(11) . . ?
C2 N1 C5 109.3(13) . . ?
C10 N2 C7 105.6(13) . . ?
C12 N3 C15 105.4(13) . . ?
C20 N4 C17 106.8(12) . . ?
C2 C1 C20 125.0(15) . . ?
C2 C1 C21A 121.2(13) . . ?
C20 C1 C21A 112.7(12) . . ?
C2 C1 C21B 112(2) . . ?
C20 C1 C21B 123(2) . . ?
N1 C2 C1 125.0(15) . . ?
N1 C2 C3 109.5(12) . . ?
C1 C2 C3 125.3(15) . . ?
C4 C3 C2 107.8(14) . . ?
C4 C3 H3 126.1 . . ?
C2 C3 H3 126.1 . . ?
C3 C4 C5 108.6(15) . . ?
C3 C4 H4 125.7 . . ?
C5 C4 H4 125.7 . . ?
C6 C5 N1 125.4(16) . . ?
C6 C5 C4 130.0(16) . . ?
N1 C5 C4 104.6(15) . . ?
C7 C6 C5 129.3(14) . . ?
C7 C6 C26A 113.0(15) . . ?
C5 C6 C26A 117.7(17) . . ?
C7 C6 C26B 116.1(15) . . ?
C5 C6 C26B 112.8(17) . . ?
C6 C7 N2 124.9(14) . . ?
C6 C7 C8 127.0(13) . . ?
N2 C7 C8 108.0(14) . . ?
C9 C8 C7 110.9(15) . . ?
C9 C8 H8 124.5 . . ?
C7 C8 H8 124.5 . . ?
C8 C9 C10 103.9(14) . . ?
C8 C9 H9 128.0 . . ?
C10 C9 H9 128.0 . . ?
N2 C10 C11 126.7(14) . . ?
N2 C10 C9 111.6(14) . . ?
C11 C10 C9 120.9(15) . . ?
C10 C11 C12 122.7(15) . . ?
C10 C11 C31A 119.6(13) . 3_655 ?
C12 C11 C31A 117.7(12) . 3_655 ?
C10 C11 C31B 114.5(19) . 3_655 ?
C12 C11 C31B 121.0(19) . 3_655 ?
C31A C11 C31B 14.5(8) 3_655 3_655 ?
N3 C12 C11 125.6(14) . . ?
N3 C12 C13 110.6(13) . . ?
C11 C12 C13 123.3(14) . . ?
C14 C13 C12 103.6(15) . . ?
C14 C13 H13 128.2 . . ?
C12 C13 H13 128.2 . . ?
C13 C14 C15 111.2(16) . . ?
C13 C14 H14 124.4 . . ?
C15 C14 H14 124.4 . . ?
C14 C15 N3 109.2(14) . . ?
C14 C15 C16 128.4(14) . . ?
N3 C15 C16 122.4(14) . . ?
C17 C16 C15 129.7(14) . . ?
C17 C16 C36A 116.4(19) . . ?
C15 C16 C36A 113.9(19) . . ?
C17 C16 C36B 110.5(19) . . ?
C15 C16 C36B 117.1(18) . . ?
C16 C17 N4 125.3(15) . . ?
C16 C17 C18 126.8(14) . . ?
N4 C17 C18 107.9(14) . . ?
C19 C18 C17 107.9(15) . . ?
C19 C18 H18 126.1 . . ?
C17 C18 H18 126.1 . . ?
C18 C19 C20 105.7(16) . . ?
C18 C19 H19 127.2 . . ?
C20 C19 H19 127.2 . . ?
N4 C20 C1 125.2(13) . . ?
N4 C20 C19 111.6(14) . . ?
C1 C20 C19 123.1(15) . . ?
C27A C26A C30A 120.0 . . ?
C27A C26A C6 126.2(14) . . ?
C30A C26A C6 113.7(14) . . ?
C26A C27A C28A 120.0 . . ?
C26A C27A H27A 120.0 . . ?
C28A C27A H27A 120.0 . . ?
N12A C28A C27A 120.0 . . ?
N12A C28A H28A 120.0 . . ?
C27A C28A H28A 120.0 . . ?
C28A N12A C29A 120.0 . . ?
C28A N12A W21C 122.7(9) . . ?
C29A N12A W21C 117.0(9) . . ?
C30A C29A N12A 120.0 . . ?
C30A C29A H29A 120.0 . . ?
N12A C29A H29A 120.0 . . ?
C29A C30A C26A 120.0 . . ?
C29A C30A H30A 120.0 . . ?
C26A C30A H30A 120.0 . . ?
C27B C26B C30B 120.0 . . ?
C27B C26B C6 111.9(14) . . ?
C30B C26B C6 127.6(14) . . ?
C26B C27B C28B 120.0 . . ?
C26B C27B H27B 120.0 . . ?
C28B C27B H27B 120.0 . . ?
N12B C28B C27B 120.0 . . ?
N12B C28B H28B 120.0 . . ?
C27B C28B H28B 120.0 . . ?
C28B N12B C29B 120.0 . . ?
C28B N12B W23C 123.1(10) . . ?
C29B N12B W23C 116.0(10) . . ?
C30B C29B N12B 120.0 . . ?
C30B C29B H29B 120.0 . . ?
N12B C29B H29B 120.0 . . ?
C29B C30B C26B 120.0 . . ?
C29B C30B H30B 120.0 . . ?
C26B C30B H30B 120.0 . . ?
C37A C36A C40A 120.0 . . ?
C37A C36A C16 131.7(16) . . ?
C40A C36A C16 108.0(17) . . ?
C36A C37A C38A 120.0 . . ?
C36A C37A H37A 120.0 . . ?
C38A C37A H37A 120.0 . . ?
C37A C38A N14A 120.0 . . ?
C37A C38A H38A 120.0 . . ?
N14A C38A H38A 120.0 . . ?
C39A N14A C38A 120.0 . . ?
C39A N14A W31D 117.7(12) . . ?
C38A N14A W31D 122.3(11) . . ?
C40A C39A N14A 120.0 . . ?
C40A C39A H39A 120.0 . . ?
N14A C39A H39A 120.0 . . ?
C39A C40A C36A 120.0 . . ?
C39A C40A H40A 120.0 . . ?
C36A C40A H40A 120.0 . . ?
C37B C36B C40B 120.0 . . ?
C37B C36B C16 112.3(14) . . ?
C40B C36B C16 127.4(15) . . ?
C36B C37B C38B 120.0 . . ?
C36B C37B H37B 120.0 . . ?
C38B C37B H37B 120.0 . . ?
C37B C38B N14B 120.0 . . ?
C37B C38B H38B 120.0 . . ?
N14B C38B H38B 120.0 . . ?
C39B N14B C38B 120.0 . . ?
C39B N14B W33D 117.4(12) . . ?
C38B N14B W33D 121.9(11) . . ?
C40B C39B N14B 120.0 . . ?
C40B C39B H39B 120.0 . . ?
N14B C39B H39B 120.0 . . ?
C39B C40B C36B 120.0 . . ?
C39B C40B H40B 120.0 . . ?
C36B C40B H40B 120.0 . . ?
C141 P1 C111 109.4(11) . . ?
C141 P1 C131 105.6(11) . . ?
C111 P1 C131 110.6(11) . . ?
C141 P1 C121 113.7(12) . . ?
C111 P1 C121 107.5(13) . . ?
C131 P1 C121 110.1(12) . . ?
C116 C111 C112 123(2) . . ?
C116 C111 P1 118.6(18) . . ?
C112 C111 P1 118.7(17) . . ?
C113 C112 C111 116(2) . . ?
C113 C112 H112 122.1 . . ?
C111 C112 H112 122.1 . . ?
C112 C113 C114 124(2) . . ?
C112 C113 H113 118.0 . . ?
C114 C113 H113 118.0 . . ?
C115 C114 C113 117(2) . . ?
C115 C114 H114 121.4 . . ?
C113 C114 H114 121.4 . . ?
C114 C115 C116 121(2) . . ?
C114 C115 H115 119.3 . . ?
C116 C115 H115 119.3 . . ?
C111 C116 C115 118(2) . . ?
C111 C116 H116 121.1 . . ?
C115 C116 H116 121.1 . . ?
C126 C121 C122 126(3) . . ?
C126 C121 P1 116(2) . . ?
C122 C121 P1 118(2) . . ?
C123 C122 C121 117(3) . . ?
C123 C122 H122 121.3 . . ?
C121 C122 H122 121.3 . . ?
C122 C123 C124 116(3) . . ?
C122 C123 H123 122.2 . . ?
C124 C123 H123 122.2 . . ?
C125 C124 C123 124(3) . . ?
C125 C124 H124 118.2 . . ?
C123 C124 H124 118.2 . . ?
C124 C125 C126 123(3) . . ?
C124 C125 H125 118.3 . . ?
C126 C125 H125 118.3 . . ?
C125 C126 C121 114(3) . . ?
C125 C126 H126 122.9 . . ?
C121 C126 H126 122.9 . . ?
C136 C131 C132 120(2) . . ?
C136 C131 P1 115.5(18) . . ?
C132 C131 P1 123.9(19) . . ?
C131 C132 C133 122(2) . . ?
C131 C132 H132 118.9 . . ?
C133 C132 H132 118.9 . . ?
C134 C133 C132 116(2) . . ?
C134 C133 H133 122.1 . . ?
C132 C133 H133 122.1 . . ?
C133 C134 C135 121(2) . . ?
C133 C134 H134 119.4 . . ?
C135 C134 H134 119.4 . . ?
C136 C135 C134 122(3) . . ?
C136 C135 H135 119.2 . . ?
C134 C135 H135 119.2 . . ?
C131 C136 C135 119(2) . . ?
C131 C136 H136 120.5 . . ?
C135 C136 H136 120.5 . . ?
C146 C141 C142 120(2) . . ?
C146 C141 P1 118.3(18) . . ?
C142 C141 P1 121.6(18) . . ?
C143 C142 C141 121(3) . . ?
C143 C142 H142 119.3 . . ?
C141 C142 H142 119.3 . . ?
C142 C143 C144 117(3) . . ?
C142 C143 H143 121.4 . . ?
C144 C143 H143 121.4 . . ?
C145 C144 C143 122(3) . . ?
C145 C144 H144 118.9 . . ?
C143 C144 H144 118.9 . . ?
C144 C145 C146 120(3) . . ?
C144 C145 H145 120.0 . . ?
C146 C145 H145 120.0 . . ?
C141 C146 C145 119(2) . . ?
C141 C146 H146 120.5 . . ?
C145 C146 H146 120.5 . . ?
C231 P2 C241 109.4(11) . . ?
C231 P2 C211 109.9(9) . . ?
C241 P2 C211 113.3(10) . . ?
C231 P2 C221 107.2(9) . . ?
C241 P2 C221 110.9(10) . . ?
C211 P2 C221 105.8(9) . . ?
C216 C211 C212 120.0(17) . . ?
C216 C211 P2 121.0(13) . . ?
C212 C211 P2 118.8(16) . . ?
C213 C212 C211 117.4(18) . . ?
C213 C212 H212 121.3 . . ?
C211 C212 H212 121.3 . . ?
C214 C213 C212 122.4(16) . . ?
C214 C213 H213 118.8 . . ?
C212 C213 H213 118.8 . . ?
C215 C214 C213 118.5(18) . . ?
C215 C214 H214 120.7 . . ?
C213 C214 H214 120.7 . . ?
C214 C215 C216 122.5(19) . . ?
C214 C215 H215 118.8 . . ?
C216 C215 H215 118.8 . . ?
C211 C216 C215 118.9(16) . . ?
C211 C216 H216 120.5 . . ?
C215 C216 H216 120.5 . . ?
C222 C221 C226 124.3(18) . . ?
C222 C221 P2 117.4(13) . . ?
C226 C221 P2 118.2(16) . . ?
C221 C222 C223 116.4(17) . . ?
C221 C222 H222 121.8 . . ?
C223 C222 H222 121.8 . . ?
C222 C223 C224 121(2) . . ?
C222 C223 H223 119.3 . . ?
C224 C223 H223 119.3 . . ?
C225 C224 C223 119.3(18) . . ?
C225 C224 H224 120.3 . . ?
C223 C224 H224 120.3 . . ?
C224 C225 C226 124(2) . . ?
C224 C225 H225 118.0 . . ?
C226 C225 H225 118.0 . . ?
C225 C226 C221 115(2) . . ?
C225 C226 H226 122.7 . . ?
C221 C226 H226 122.7 . . ?
C236 C231 C232 120(2) . . ?
C236 C231 P2 124.5(16) . . ?
C232 C231 P2 115.4(18) . . ?
C231 C232 C233 120(2) . . ?
C231 C232 H232 119.9 . . ?
C233 C232 H232 119.9 . . ?
C234 C233 C232 117(3) . . ?
C234 C233 H233 121.3 . . ?
C232 C233 H233 121.3 . . ?
C235 C234 C233 122(3) . . ?
C235 C234 H234 118.9 . . ?
C233 C234 H234 118.9 . . ?
C234 C235 C236 121(3) . . ?
C234 C235 H235 119.7 . . ?
C236 C235 H235 119.7 . . ?
C231 C236 C235 120(2) . . ?
C231 C236 H236 120.2 . . ?
C235 C236 H236 120.2 . . ?
C246 C241 C242 120(2) . . ?
C246 C241 P2 123.0(17) . . ?
C242 C241 P2 117.0(17) . . ?
C243 C242 C241 122(2) . . ?
C243 C242 H242 119.0 . . ?
C241 C242 H242 119.0 . . ?
C242 C243 C244 119(3) . . ?
C242 C243 H243 120.6 . . ?
C244 C243 H243 120.6 . . ?
C243 C244 C245 121(3) . . ?
C243 C244 H244 119.3 . . ?
C245 C244 H244 119.3 . . ?
C246 C245 C244 121(2) . . ?
C246 C245 H245 119.6 . . ?
C244 C245 H245 119.6 . . ?
C241 C246 C245 117(2) . . ?
C241 C246 H246 121.5 . . ?
C245 C246 H246 121.5 . . ?
C331 P3 C341 107.9(10) . . ?
C331 P3 C311 108.4(9) . . ?
C341 P3 C311 111.5(8) . . ?
C331 P3 C321 107.7(9) . . ?
C341 P3 C321 111.4(10) . . ?
C311 P3 C321 109.8(9) . . ?
C312 C311 C316 118.5(17) . . ?
C312 C311 P3 120.3(14) . . ?
C316 C311 P3 120.8(13) . . ?
C311 C312 C313 120.0(18) . . ?
C311 C312 H312 120.0 . . ?
C313 C312 H312 120.0 . . ?
C314 C313 C312 123(2) . . ?
C314 C313 H313 118.7 . . ?
C312 C313 H313 118.7 . . ?
C313 C314 C315 118(2) . . ?
C313 C314 H314 120.8 . . ?
C315 C314 H314 120.8 . . ?
C316 C315 C314 121(2) . . ?
C316 C315 H315 119.4 . . ?
C314 C315 H315 119.3 . . ?
C315 C316 C311 118.8(18) . . ?
C315 C316 H316 120.6 . . ?
C311 C316 H316 120.6 . . ?
C326 C321 C322 127(2) . . ?
C326 C321 P3 117.9(18) . . ?
C322 C321 P3 115.1(18) . . ?
C321 C322 C323 110(2) . . ?
C321 C322 H322 124.8 . . ?
C323 C322 H322 124.8 . . ?
C324 C323 C322 122(2) . . ?
C324 C323 H323 118.9 . . ?
C322 C323 H323 118.9 . . ?
C325 C324 C323 124(3) . . ?
C325 C324 H324 118.2 . . ?
C323 C324 H324 118.2 . . ?
C324 C325 C326 114(2) . . ?
C324 C325 H325 122.8 . . ?
C326 C325 H325 122.8 . . ?
C321 C326 C325 122(2) . . ?
C321 C326 H326 119.0 . . ?
C325 C326 H326 119.0 . . ?
C332 C331 C336 121(2) . . ?
C332 C331 P3 120.1(16) . . ?
C336 C331 P3 117.9(16) . . ?
C331 C332 C333 118(3) . . ?
C331 C332 H332 121.2 . . ?
C333 C332 H332 121.2 . . ?
C334 C333 C332 118(3) . . ?
C334 C333 H333 120.8 . . ?
C332 C333 H333 120.8 . . ?
C335 C334 C333 122(2) . . ?
C335 C334 H334 118.8 . . ?
C333 C334 H334 118.8 . . ?
C334 C335 C336 119(2) . . ?
C334 C335 H335 120.3 . . ?
C336 C335 H335 120.3 . . ?
C335 C336 C331 120(2) . . ?
C335 C336 H336 119.9 . . ?
C331 C336 H336 119.9 . . ?
C342 C341 C346 120.7(19) . . ?
C342 C341 P3 122.4(14) . . ?
C346 C341 P3 116.9(15) . . ?
C343 C342 C341 118.2(19) . . ?
C343 C342 H342 120.9 . . ?
C341 C342 H342 120.9 . . ?
C344 C343 C342 123(2) . . ?
C344 C343 H343 118.6 . . ?
C342 C343 H343 118.6 . . ?
C343 C344 C345 120(2) . . ?
C343 C344 H344 119.9 . . ?
C345 C344 H344 119.9 . . ?
C344 C345 C346 118.7(17) . . ?
C344 C345 H345 120.6 . . ?
C346 C345 H345 120.6 . . ?
C341 C346 C345 119.2(19) . . ?
C341 C346 H346 120.4 . . ?
C345 C346 H346 120.4 . . ?
C441 P4 C421 108.3(11) . . ?
C441 P4 C431 109.1(11) . . ?
C421 P4 C431 110.1(10) . . ?
C441 P4 C411 108.3(9) . . ?
C421 P4 C411 109.1(9) . . ?
C431 P4 C411 111.8(9) . . ?
C412 C411 C416 120.0 . . ?
C412 C411 P4 119.3(12) . . ?
C416 C411 P4 120.7(12) . . ?
C411 C412 C413 120.0 . . ?
C411 C412 H412 120.0 . . ?
C413 C412 H412 120.0 . . ?
C414 C413 C412 120.0 . . ?
C414 C413 H413 120.0 . . ?
C412 C413 H413 120.0 . . ?
C415 C414 C413 120.0 . . ?
C415 C414 H414 120.0 . . ?
C413 C414 H414 120.0 . . ?
C414 C415 C416 120.0 . . ?
C414 C415 H415 120.0 . . ?
C416 C415 H415 120.0 . . ?
C415 C416 C411 120.0 . . ?
C415 C416 H416 120.0 . . ?
C411 C416 H416 120.0 . . ?
C422 C421 C426 120.0 . . ?
C422 C421 P4 114.3(15) . . ?
C426 C421 P4 125.6(15) . . ?
C421 C422 C423 120.0 . . ?
C421 C422 H422 120.0 . . ?
C423 C422 H422 120.0 . . ?
C424 C423 C422 120.0 . . ?
C424 C423 H423 120.0 . . ?
C422 C423 H423 120.0 . . ?
C423 C424 C425 120.0 . . ?
C423 C424 H424 120.0 . . ?
C425 C424 H424 120.0 . . ?
C424 C425 C426 120.0 . . ?
C424 C425 H425 120.0 . . ?
C426 C425 H425 120.0 . . ?
C425 C426 C421 120.0 . . ?
C425 C426 H426 120.0 . . ?
C421 C426 H426 120.0 . . ?
C432 C431 C436 119(2) . . ?
C432 C431 P4 124.3(17) . . ?
C436 C431 P4 116.9(17) . . ?
C431 C432 C433 119(2) . . ?
C431 C432 H432 120.6 . . ?
C433 C432 H432 120.6 . . ?
C434 C433 C432 124(3) . . ?
C434 C433 H433 117.8 . . ?
C432 C433 H433 117.8 . . ?
C433 C434 C435 117(3) . . ?
C433 C434 H434 121.6 . . ?
C435 C434 H434 121.6 . . ?
C436 C435 C434 121(3) . . ?
C436 C435 H435 119.4 . . ?
C434 C435 H435 119.4 . . ?
C435 C436 C431 120(2) . . ?
C435 C436 H436 119.9 . . ?
C431 C436 H436 119.9 . . ?
C442 C441 C446 115(2) . . ?
C442 C441 P4 121.5(19) . . ?
C446 C441 P4 123.1(17) . . ?
C441 C442 C443 126(2) . . ?
C441 C442 H442 116.9 . . ?
C443 C442 H442 116.9 . . ?
C444 C443 C442 113(2) . . ?
C444 C443 H443 123.3 . . ?
C442 C443 H443 123.3 . . ?
C445 C444 C443 124(2) . . ?
C445 C444 H444 117.8 . . ?
C443 C444 H444 117.8 . . ?
C444 C445 C446 120(2) . . ?
C444 C445 H445 120.1 . . ?
C446 C445 H445 120.1 . . ?
C445 C446 C441 121(2) . . ?
C445 C446 H446 119.7 . . ?
C441 C446 H446 119.7 . . ?
C541 P5 C531 114.7(12) . . ?
C541 P5 C511 107.3(11) . . ?
C531 P5 C511 108.4(11) . . ?
C541 P5 C521 112.7(10) . . ?
C531 P5 C521 104.9(10) . . ?
C511 P5 C521 108.7(11) . . ?
C512 C511 C516 123(2) . . ?
C512 C511 P5 116.1(17) . . ?
C516 C511 P5 121(2) . . ?
C511 C512 C513 114.7(19) . . ?
C511 C512 H512 122.6 . . ?
C513 C512 H512 122.6 . . ?
C514 C513 C512 121(2) . . ?
C514 C513 H513 119.4 . . ?
C512 C513 H513 119.4 . . ?
C513 C514 C515 126(2) . . ?
C513 C514 H514 117.2 . . ?
C515 C514 H514 117.2 . . ?
C514 C515 C516 116(2) . . ?
C514 C515 H515 122.2 . . ?
C516 C515 H515 122.2 . . ?
C511 C516 C515 120(2) . . ?
C511 C516 H516 120.1 . . ?
C515 C516 H516 120.1 . . ?
C522 C521 C526 120.0 . . ?
C522 C521 P5 123.9(11) . . ?
C526 C521 P5 116.1(11) . . ?
C523 C522 C521 120.0 . . ?
C523 C522 H522 120.0 . . ?
C521 C522 H522 120.0 . . ?
C522 C523 C524 120.0 . . ?
C522 C523 H523 120.0 . . ?
C524 C523 H523 120.0 . . ?
C525 C524 C523 120.0 . . ?
C525 C524 H524 120.0 . . ?
C523 C524 H524 120.0 . . ?
C524 C525 C526 120.0 . . ?
C524 C525 H525 120.0 . . ?
C526 C525 H525 120.0 . . ?
C525 C526 C521 120.0 . . ?
C525 C526 H526 120.0 . . ?
C521 C526 H526 120.0 . . ?
C532 C531 C536 120.0 . . ?
C532 C531 P5 122.3(13) . . ?
C536 C531 P5 117.6(13) . . ?
C533 C532 C531 120.0 . . ?
C533 C532 H532 120.0 . . ?
C531 C532 H532 120.0 . . ?
C532 C533 C534 120.0 . . ?
C532 C533 H533 120.0 . . ?
C534 C533 H533 120.0 . . ?
C533 C534 C535 120.0 . . ?
C533 C534 H534 120.0 . . ?
C535 C534 H534 120.0 . . ?
C534 C535 C536 120.0 . . ?
C534 C535 H535 120.0 . . ?
C536 C535 H535 120.0 . . ?
C535 C536 C531 120.0 . . ?
C535 C536 H536 120.0 . . ?
C531 C536 H536 120.0 . . ?
C542 C541 C546 120.0 . . ?
C542 C541 P5 123.9(15) . . ?
C546 C541 P5 115.8(15) . . ?
C541 C542 C543 120.0 . . ?
C541 C542 H542 120.0 . . ?
C543 C542 H542 120.0 . . ?
C544 C543 C542 120.0 . . ?
C544 C543 H543 120.0 . . ?
C542 C543 H543 120.0 . . ?
C545 C544 C543 120.0 . . ?
C545 C544 H544 120.0 . . ?
C543 C544 H544 120.0 . . ?
C544 C545 C546 120.0 . . ?
C544 C545 H545 120.0 . . ?
C546 C545 H545 120.0 . . ?
C545 C546 C541 120.0 . . ?
C545 C546 H546 120.0 . . ?
C541 C546 H546 120.0 . . ?

loop_
_geom_bond_atom_site_label_1
_geom_bond_atom_site_label_2
_geom_bond_distance
_geom_bond_site_symmetry_2
_geom_bond_publ_flag
Si1A O12A 1.612(11) . ?
Si1A O11A 1.616(11) . ?
Si1A O13A 1.628(10) . ?
Si1A O14A 1.668(11) . ?
W11A O33A 1.727(13) . ?
W11A O21A 1.781(11) . ?
W11A O20A 1.902(11) . ?
W11A O15A 1.926(11) . ?
W11A O11A 2.235(10) . ?
W11A N11A 2.279(7) . ?
W12A O1A 1.702(12) . ?
W12A O34A 1.705(14) . ?
W12A O16A 1.949(12) . ?
W12A O15A 1.951(11) . ?
W12A O11A 2.230(10) . ?
W12A O22A 2.260(11) . ?
W13A O35A 1.704(11) . ?
W13A O25A 1.816(10) . ?
W13A O18A 1.888(10) . ?
W13A O17A 1.935(10) . ?
W13A O12A 2.224(10) . ?
W13A N13A 2.268(7) . ?
W14A O36A 1.727(11) . ?
W14A O2A 1.731(11) . ?
W14A O19A 1.938(10) . ?
W14A O18A 1.951(10) . ?
W14A O26A 2.240(10) . ?
W14A O12A 2.240(10) . ?
W15A O37A 1.737(11) . ?
W15A O19A 1.872(10) . ?
W15A O27A 1.894(12) . ?
W15A O28A 1.904(13) . ?
W15A O20A 1.928(11) . ?
W15A O13A 2.351(11) . ?
W16A O38A 1.730(10) . ?
W16A O16A 1.873(12) . ?
W16A O17A 1.903(10) . ?
W16A O23A 1.911(11) . ?
W16A O24A 1.921(11) . ?
W16A O14A 2.332(9) . ?
W17A O39A 1.685(13) . ?
W17A O32A 1.788(12) . ?
W17A O29A 1.875(11) . ?
W17A O28A 1.918(13) . ?
W17A O21A 2.100(12) . ?
W17A O13A 2.339(10) . ?
W18A O40A 1.707(14) . ?
W18A O22A 1.759(12) . ?
W18A O29A 1.935(11) . ?
W18A O23A 1.942(11) . ?
W18A O30A 2.056(13) . ?
W18A O14A 2.315(11) . ?
W19A O41A 1.734(14) . ?
W19A O30A 1.837(13) . ?
W19A O31A 1.887(10) . ?
W19A O24A 1.924(10) . ?
W19A O25A 2.065(10) . ?
W19A O14A 2.295(11) . ?
W20A O42A 1.709(13) . ?
W20A O26A 1.773(11) . ?
W20A O31A 1.924(10) . ?
W20A O27A 1.936(11) . ?
W20A O32A 2.104(11) . ?
W20A O13A 2.310(10) . ?
C21A C22A 1.3900 . ?
C21A C25A 1.3900 . ?
C21A C1 1.510(17) . ?
C22A C23A 1.3900 . ?
C22A H22A 0.9500 . ?
C23A N11A 1.3900 . ?
C23A H23A 0.9500 . ?
N11A C24A 1.3900 . ?
C24A C25A 1.3900 . ?
C24A H24A 0.9500 . ?
C25A H25A 0.9500 . ?
C31A C32A 1.3900 . ?
C31A C35A 1.3900 . ?
C31A C11 1.491(16) 3_655 ?
C32A C33A 1.3900 . ?
C32A H32A 0.9500 . ?
C33A N13A 1.3900 . ?
C33A H33A 0.9500 . ?
N13A C34A 1.3900 . ?
C34A C35A 1.3900 . ?
C34A H34A 0.9500 . ?
C35A H35A 0.9500 . ?
Si1B O12B 1.612(11) . ?
Si1B O11B 1.616(11) . ?
Si1B O13B 1.628(10) . ?
Si1B O14B 1.668(11) . ?
W11B O33B 1.726(13) . ?
W11B O21B 1.781(11) . ?
W11B O20B 1.902(11) . ?
W11B O15B 1.926(11) . ?
W11B O11B 2.235(10) . ?
W11B N11B 2.279(7) . ?
W12B O1B 1.703(12) . ?
W12B O34B 1.705(14) . ?
W12B O16B 1.950(12) . ?
W12B O15B 1.951(11) . ?
W12B O11B 2.230(10) . ?
W12B O22B 2.259(11) . ?
W13B O35B 1.704(11) . ?
W13B O25B 1.816(10) . ?
W13B O18B 1.888(10) . ?
W13B O17B 1.935(10) . ?
W13B O12B 2.224(10) . ?
W13B N13B 2.268(7) . ?
W14B O36B 1.727(11) . ?
W14B O2B 1.732(11) . ?
W14B O19B 1.937(10) . ?
W14B O18B 1.951(10) . ?
W14B O26B 2.240(10) . ?
W14B O12B 2.240(10) . ?
W15B O37B 1.737(11) . ?
W15B O19B 1.872(10) . ?
W15B O27B 1.894(12) . ?
W15B O28B 1.904(13) . ?
W15B O20B 1.928(11) . ?
W15B O13B 2.351(11) . ?
W16B O38B 1.730(10) . ?
W16B O16B 1.873(12) . ?
W16B O17B 1.903(10) . ?
W16B O23B 1.912(12) . ?
W16B O24B 1.921(11) . ?
W16B O14B 2.332(9) . ?
W17B O39B 1.685(13) . ?
W17B O32B 1.788(12) . ?
W17B O29B 1.875(11) . ?
W17B O28B 1.919(13) . ?
W17B O21B 2.100(12) . ?
W17B O13B 2.339(10) . ?
W18B O40B 1.707(14) . ?
W18B O22B 1.760(12) . ?
W18B O29B 1.936(11) . ?
W18B O23B 1.942(11) . ?
W18B O30B 2.055(13) . ?
W18B O14B 2.315(11) . ?
W19B O41B 1.734(14) . ?
W19B O30B 1.838(13) . ?
W19B O31B 1.887(10) . ?
W19B O24B 1.924(10) . ?
W19B O25B 2.065(10) . ?
W19B O14B 2.295(11) . ?
W20B O42B 1.708(13) . ?
W20B O26B 1.773(11) . ?
W20B O31B 1.924(10) . ?
W20B O27B 1.936(11) . ?
W20B O32B 2.104(11) . ?
W20B O13B 2.310(10) . ?
C21B C22B 1.3900 . ?
C21B C25B 1.3900 . ?
C21B C1 1.515(17) . ?
C22B C23B 1.3900 . ?
C22B H22B 0.9500 . ?
C23B N11B 1.3900 . ?
C23B H23B 0.9500 . ?
N11B C24B 1.3900 . ?
C24B C25B 1.3900 . ?
C24B H24B 0.9500 . ?
C25B H25B 0.9500 . ?
C31B C32B 1.3900 . ?
C31B C35B 1.3900 . ?
C31B C11 1.70(2) 3_655 ?
C32B C33B 1.3900 . ?
C32B H32B 0.9500 . ?
C33B N13B 1.3900 . ?
C33B H33B 0.9500 . ?
N13B C34B 1.3900 . ?
C34B C35B 1.3900 . ?
C34B H34B 0.9500 . ?
C35B H35B 0.9500 . ?
Si1C O11C 1.57(2) . ?
Si1C O13C 1.65(2) . ?
W21C O33C 1.700(17) . ?
W21C O21C 1.84(2) . ?
W21C O20C 1.89(3) . ?
W21C O15C 1.892(13) . ?
W21C O11C 2.25(2) . ?
W21C N12A 2.262(7) . ?
W22C O34C 1.75(2) . ?
W22C O1C 1.78(2) . ?
W22C O16C 1.891(15) . ?
W22C O22C 2.25(2) . ?
W23C O35C 1.732(17) . ?
W23C O25C 1.78(2) . ?
W23C O18C 1.884(13) . ?
W23C O17C 1.89(3) . ?
W23C O12C 2.18(2) . ?
W23C N12B 2.261(7) . ?
W24C O2C 1.68(2) . ?
W24C O36C 1.72(2) . ?
W24C O19C 1.878(15) . ?
W24C O26C 2.25(2) . ?
W25C O37C 1.66(2) . ?
W25C O27C 1.91(2) . ?
W25C O20C 1.94(3) . ?
W25C O28C 1.95(3) . ?
W25C O19C 1.953(19) . ?
W25C O13C 2.33(2) . ?
W26C O38C 1.70(2) . ?
W26C O17C 1.88(3) . ?
W26C O23C 1.90(2) . ?
W26C O16C 1.919(17) . ?
W26C O24C 1.98(3) . ?
W26C O14C 2.32(2) . ?
W27C O39C 1.73(2) . ?
W27C O32C 1.87(2) . ?
W27C O28C 1.93(3) . ?
W27C O29C 1.98(2) . ?
W27C O21C 2.07(2) . ?
W27C O13C 2.37(2) . ?
W28C O40C 1.75(2) . ?
W28C O22C 1.80(2) . ?
W28C O23C 1.97(2) . ?
W28C O30C 2.057(19) . ?
W28C O14C 2.36(2) . ?
W29C O41C 1.71(2) . ?
W29C O31C 1.83(2) . ?
W29C O24C 1.84(3) . ?
W29C O30C 1.860(19) . ?
W29C O25C 2.10(2) . ?
W29C O14C 2.32(2) . ?
W30C O42C 1.75(2) . ?
W30C O26C 1.77(2) . ?
W30C O27C 1.91(2) . ?
W30C O32C 2.08(2) . ?
W30C O13C 2.28(2) . ?
Si1D O11D 1.67(2) . ?
Si1D O13D 1.78(2) . ?
W31D O33D 1.732(16) . ?
W31D O15D 1.78(3) . ?
W31D O21D 1.82(2) . ?
W31D O20D 1.90(2) . ?
W31D O11D 2.15(2) . ?
W31D N14A 2.264(8) . ?
W32D O1D 1.714(11) . ?
W32D O34D 1.727(18) . ?
W32D O16D 1.95(2) . ?
W32D O22D 2.25(2) . ?
W33D O35D 1.725(16) . ?
W33D O25D 1.83(3) . ?
W33D O17D 1.84(2) . ?
W33D O18D 1.90(2) . ?
W33D N14B 2.264(8) . ?
W33D O12D 2.271(19) . ?
W34D O36D 1.70(3) . ?
W34D O2D 1.714(11) . ?
W34D O19D 1.95(2) . ?
W34D O26D 2.21(2) . ?
W35D O37D 1.71(3) . ?
W35D O19D 1.88(2) . ?
W35D O20D 1.92(2) . ?
W35D O27D 1.93(2) . ?
W35D O28D 2.01(2) . ?
W35D O13D 2.29(2) . ?
W36D O38D 1.693(17) . ?
W36D O16D 1.84(2) . ?
W36D O23D 1.92(2) . ?
W36D O24D 1.95(2) . ?
W36D O17D 1.98(2) . ?
W36D O14D 2.34(2) . ?
W37D O39D 1.74(2) . ?
W37D O32D 1.86(2) . ?
W37D O28D 1.87(2) . ?
W37D O29D 1.90(2) . ?
W37D O21D 2.03(2) . ?
W37D O13D 2.33(2) . ?
W38D O40D 1.79(2) . ?
W38D O22D 1.83(2) . ?
W38D O23D 1.89(2) . ?
W38D O30D 2.08(2) . ?
W38D O14D 2.33(2) . ?
W39D O41D 1.76(2) . ?
W39D O30D 1.83(2) . ?
W39D O24D 1.87(2) . ?
W39D O31D 1.91(2) . ?
W39D O25D 2.03(3) . ?
W39D O14D 2.35(2) . ?
W40D O42D 1.70(3) . ?
W40D O26D 1.79(2) . ?
W40D O27D 1.94(2) . ?
W40D O32D 2.06(2) . ?
W40D O13D 2.28(2) . ?
N1 C2 1.36(2) . ?
N1 C5 1.41(2) . ?
N2 C10 1.37(2) . ?
N2 C7 1.399(17) . ?
N3 C12 1.36(2) . ?
N3 C15 1.397(16) . ?
N4 C20 1.34(2) . ?
N4 C17 1.429(17) . ?
C1 C2 1.366(19) . ?
C1 C20 1.44(2) . ?
C2 C3 1.39(2) . ?
C3 C4 1.37(2) . ?
C3 H3 0.9500 . ?
C4 C5 1.46(2) . ?
C4 H4 0.9500 . ?
C5 C6 1.36(2) . ?
C6 C7 1.35(2) . ?
C6 C26A 1.512(17) . ?
C6 C26B 1.517(18) . ?
C7 C8 1.44(2) . ?
C8 C9 1.33(2) . ?
C8 H8 0.9500 . ?
C9 C10 1.47(2) . ?
C9 H9 0.9500 . ?
C10 C11 1.40(2) . ?
C11 C12 1.41(2) . ?
C12 C13 1.48(2) . ?
C13 C14 1.34(2) . ?
C13 H13 0.9500 . ?
C14 C15 1.39(2) . ?
C14 H14 0.9500 . ?
C15 C16 1.41(2) . ?
C16 C17 1.37(2) . ?
C16 C36A 1.483(18) . ?
C16 C36B 1.595(19) . ?
C17 C18 1.46(2) . ?
C18 C19 1.37(2) . ?
C18 H18 0.9500 . ?
C19 C20 1.47(2) . ?
C19 H19 0.9500 . ?
C26A C27A 1.3900 . ?
C26A C30A 1.3900 . ?
C27A C28A 1.3900 . ?
C27A H27A 0.9500 . ?
C28A N12A 1.3900 . ?
C28A H28A 0.9500 . ?
N12A C29A 1.3900 . ?
C29A C30A 1.3900 . ?
C29A H29A 0.9500 . ?
C30A H30A 0.9500 . ?
C26B C27B 1.3900 . ?
C26B C30B 1.3900 . ?
C27B C28B 1.3900 . ?
C27B H27B 0.9500 . ?
C28B N12B 1.3900 . ?
C28B H28B 0.9500 . ?
N12B C29B 1.3900 . ?
C29B C30B 1.3900 . ?
C29B H29B 0.9500 . ?
C30B H30B 0.9500 . ?
C36A C37A 1.3900 . ?
C36A C40A 1.3900 . ?
C37A C38A 1.3900 . ?
C37A H37A 0.9500 . ?
C38A N14A 1.3900 . ?
C38A H38A 0.9500 . ?
N14A C39A 1.3900 . ?
C39A C40A 1.3900 . ?
C39A H39A 0.9500 . ?
C40A H40A 0.9500 . ?
C36B C37B 1.3900 . ?
C36B C40B 1.3900 . ?
C37B C38B 1.3900 . ?
C37B H37B 0.9500 . ?
C38B N14B 1.3900 . ?
C38B H38B 0.9500 . ?
N14B C39B 1.3900 . ?
C39B C40B 1.3900 . ?
C39B H39B 0.9500 . ?
C40B H40B 0.9500 . ?
P1 C141 1.75(3) . ?
P1 C111 1.79(2) . ?
P1 C131 1.80(2) . ?
P1 C121 1.84(3) . ?
C111 C116 1.35(3) . ?
C111 C112 1.41(3) . ?
C112 C113 1.36(3) . ?
C112 H112 0.9500 . ?
C113 C114 1.45(3) . ?
C113 H113 0.9500 . ?
C114 C115 1.29(3) . ?
C114 H114 0.9500 . ?
C115 C116 1.47(3) . ?
C115 H115 0.9500 . ?
C116 H116 0.9500 . ?
C121 C126 1.41(3) . ?
C121 C122 1.44(4) . ?
C122 C123 1.38(4) . ?
C122 H122 0.9500 . ?
C123 C124 1.51(4) . ?
C123 H123 0.9500 . ?
C124 C125 1.30(4) . ?
C124 H124 0.9500 . ?
C125 C126 1.39(4) . ?
C125 H125 0.9500 . ?
C126 H126 0.9500 . ?
C131 C136 1.35(3) . ?
C131 C132 1.36(3) . ?
C132 C133 1.42(3) . ?
C132 H132 0.9500 . ?
C133 C134 1.35(3) . ?
C133 H133 0.9500 . ?
C134 C135 1.38(3) . ?
C134 H134 0.9500 . ?
C135 C136 1.36(3) . ?
C135 H135 0.9500 . ?
C136 H136 0.9500 . ?
C141 C146 1.38(3) . ?
C141 C142 1.42(3) . ?
C142 C143 1.40(3) . ?
C142 H142 0.9500 . ?
C143 C144 1.41(3) . ?
C143 H143 0.9500 . ?
C144 C145 1.39(3) . ?
C144 H144 0.9500 . ?
C145 C146 1.43(3) . ?
C145 H145 0.9500 . ?
C146 H146 0.9500 . ?
P2 C231 1.75(2) . ?
P2 C241 1.79(2) . ?
P2 C211 1.798(19) . ?
P2 C221 1.814(18) . ?
C211 C216 1.37(3) . ?
C211 C212 1.42(2) . ?
C212 C213 1.39(3) . ?
C212 H212 0.9500 . ?
C213 C214 1.36(2) . ?
C213 H213 0.9500 . ?
C214 C215 1.35(2) . ?
C214 H214 0.9500 . ?
C215 C216 1.39(3) . ?
C215 H215 0.9500 . ?
C216 H216 0.9500 . ?
C221 C222 1.38(3) . ?
C221 C226 1.41(3) . ?
C222 C223 1.40(2) . ?
C222 H222 0.9500 . ?
C223 C224 1.41(3) . ?
C223 H223 0.9500 . ?
C224 C225 1.32(3) . ?
C224 H224 0.9500 . ?
C225 C226 1.41(3) . ?
C225 H225 0.9500 . ?
C226 H226 0.9500 . ?
C231 C236 1.35(3) . ?
C231 C232 1.39(3) . ?
C232 C233 1.42(3) . ?
C232 H232 0.9500 . ?
C233 C234 1.39(4) . ?
C233 H233 0.9500 . ?
C234 C235 1.31(4) . ?
C234 H234 0.9500 . ?
C235 C236 1.42(3) . ?
C235 H235 0.9500 . ?
C236 H236 0.9500 . ?
C241 C246 1.34(3) . ?
C241 C242 1.47(3) . ?
C242 C243 1.30(3) . ?
C242 H242 0.9500 . ?
C243 C244 1.34(3) . ?
C243 H243 0.9500 . ?
C244 C245 1.41(3) . ?
C244 H244 0.9500 . ?
C245 C246 1.40(3) . ?
C245 H245 0.9500 . ?
C246 H246 0.9500 . ?
P3 C331 1.789(19) . ?
P3 C341 1.79(2) . ?
P3 C311 1.824(18) . ?
P3 C321 1.85(2) . ?
C311 C312 1.36(2) . ?
C311 C316 1.43(2) . ?
C312 C313 1.36(3) . ?
C312 H312 0.9500 . ?
C313 C314 1.34(3) . ?
C313 H313 0.9500 . ?
C314 C315 1.39(3) . ?
C314 H314 0.9500 . ?
C315 C316 1.36(3) . ?
C315 H315 0.9500 . ?
C316 H316 0.9500 . ?
C321 C326 1.29(3) . ?
C321 C322 1.39(3) . ?
C322 C323 1.44(3) . ?
C322 H322 0.9500 . ?
C323 C324 1.39(3) . ?
C323 H323 0.9500 . ?
C324 C325 1.32(3) . ?
C324 H324 0.9500 . ?
C325 C326 1.44(3) . ?
C325 H325 0.9500 . ?
C326 H326 0.9500 . ?
C331 C332 1.38(3) . ?
C331 C336 1.42(3) . ?
C332 C333 1.43(4) . ?
C332 H332 0.9500 . ?
C333 C334 1.41(4) . ?
C333 H333 0.9500 . ?
C334 C335 1.35(3) . ?
C334 H334 0.9500 . ?
C335 C336 1.36(3) . ?
C335 H335 0.9500 . ?
C336 H336 0.9500 . ?
C341 C342 1.39(2) . ?
C341 C346 1.41(2) . ?
C342 C343 1.38(2) . ?
C342 H342 0.9500 . ?
C343 C344 1.35(3) . ?
C343 H343 0.9500 . ?
C344 C345 1.40(3) . ?
C344 H344 0.9500 . ?
C345 C346 1.41(3) . ?
C345 H345 0.9500 . ?
C346 H346 0.9500 . ?
P4 C441 1.74(3) . ?
P4 C421 1.753(16) . ?
P4 C431 1.79(2) . ?
P4 C411 1.813(15) . ?
C411 C412 1.3900 . ?
C411 C416 1.3900 . ?
C412 C413 1.3900 . ?
C412 H412 0.9500 . ?
C413 C414 1.3900 . ?
C413 H413 0.9500 . ?
C414 C415 1.3900 . ?
C414 H414 0.9500 . ?
C415 C416 1.3900 . ?
C415 H415 0.9500 . ?
C416 H416 0.9500 . ?
C421 C422 1.3900 . ?
C421 C426 1.3900 . ?
C422 C423 1.3900 . ?
C422 H422 0.9500 . ?
C423 C424 1.3900 . ?
C423 H423 0.9500 . ?
C424 C425 1.3900 . ?
C424 H424 0.9500 . ?
C425 C426 1.3900 . ?
C425 H425 0.9500 . ?
C426 H426 0.9500 . ?
C431 C432 1.36(3) . ?
C431 C436 1.47(3) . ?
C432 C433 1.38(3) . ?
C432 H432 0.9500 . ?
C433 C434 1.37(4) . ?
C433 H433 0.9500 . ?
C434 C435 1.43(3) . ?
C434 H434 0.9500 . ?
C435 C436 1.34(3) . ?
C435 H435 0.9500 . ?
C436 H436 0.9500 . ?
C441 C442 1.37(3) . ?
C441 C446 1.41(3) . ?
C442 C443 1.41(3) . ?
C442 H442 0.9500 . ?
C443 C444 1.38(3) . ?
C443 H443 0.9500 . ?
C444 C445 1.34(3) . ?
C444 H444 0.9500 . ?
C445 C446 1.39(3) . ?
C445 H445 0.9500 . ?
C446 H446 0.9500 . ?
P5 C541 1.753(19) . ?
P5 C531 1.763(16) . ?
P5 C511 1.80(2) . ?
P5 C521 1.864(16) . ?
C511 C512 1.39(3) . ?
C511 C516 1.40(3) . ?
C512 C513 1.41(3) . ?
C512 H512 0.9500 . ?
C513 C514 1.33(3) . ?
C513 H513 0.9500 . ?
C514 C515 1.36(3) . ?
C514 H514 0.9500 . ?
C515 C516 1.41(3) . ?
C515 H515 0.9500 . ?
C516 H516 0.9500 . ?
C521 C522 1.3900 . ?
C521 C526 1.3900 . ?
C522 C523 1.3900 . ?
C522 H522 0.9500 . ?
C523 C524 1.3900 . ?
C523 H523 0.9500 . ?
C524 C525 1.3900 . ?
C524 H524 0.9500 . ?
C525 C526 1.3900 . ?
C525 H525 0.9500 . ?
C526 H526 0.9500 . ?
C531 C532 1.3900 . ?
C531 C536 1.3900 . ?
C532 C533 1.3900 . ?
C532 H532 0.9500 . ?
C533 C534 1.3900 . ?
C533 H533 0.9500 . ?
C534 C535 1.3900 . ?
C534 H534 0.9500 . ?
C535 C536 1.3900 . ?
C535 H535 0.9500 . ?
C536 H536 0.9500 . ?
C541 C542 1.3900 . ?
C541 C546 1.3900 . ?
C542 C543 1.3900 . ?
C542 H542 0.9500 . ?
C543 C544 1.3900 . ?
C543 H543 0.9500 . ?
C544 C545 1.3900 . ?
C544 H544 0.9500 . ?
C545 C546 1.3900 . ?
C545 H545 0.9500 . ?
C546 H546 0.9500 . ?

loop_
_geom_torsion_atom_site_label_1
_geom_torsion_atom_site_label_2
_geom_torsion_atom_site_label_3
_geom_torsion_atom_site_label_4
_geom_torsion
_geom_torsion_site_symmetry_1
_geom_torsion_site_symmetry_2
_geom_torsion_site_symmetry_3
_geom_torsion_site_symmetry_4
_geom_torsion_publ_flag
C25A C21A C22A C23A 0.0 . . . . ?
C1 C21A C22A C23A -173.5(9) . . . . ?
C21A C22A C23A N11A 0.0 . . . . ?
C22A C23A N11A C24A 0.0 . . . . ?
C22A C23A N11A W11A 172.3(6) . . . . ?
C23A N11A C24A C25A 0.0 . . . . ?
W11A N11A C24A C25A -172.6(6) . . . . ?
N11A C24A C25A C21A 0.0 . . . . ?
C22A C21A C25A C24A 0.0 . . . . ?
C1 C21A C25A C24A 173.2(10) . . . . ?
C35A C31A C32A C33A 0.0 . . . . ?
C11 C31A C32A C33A -174.7(10) 3_655 . . . ?
C31A C32A C33A N13A 0.0 . . . . ?
C32A C33A N13A C34A 0.0 . . . . ?
C32A C33A N13A W13A 168.6(6) . . . . ?
C33A N13A C34A C35A 0.0 . . . . ?
W13A N13A C34A C35A -169.2(6) . . . . ?
N13A C34A C35A C31A 0.0 . . . . ?
C32A C31A C35A C34A 0.0 . . . . ?
C11 C31A C35A C34A 174.9(10) 3_655 . . . ?
O12A Si1A O11A W12A 101.2(8) . . . . ?
O13A Si1A O11A W12A -137.0(7) . . . . ?
O14A Si1A O11A W12A -19.6(9) . . . . ?
O12A Si1A O11A W11A -123.3(7) . . . . ?
O13A Si1A O11A W11A -1.5(9) . . . . ?
O14A Si1A O11A W11A 115.9(7) . . . . ?
O11A Si1A O12A W13A -123.2(7) . . . . ?
O13A Si1A O12A W13A 114.9(7) . . . . ?
O14A Si1A O12A W13A -1.5(8) . . . . ?
O11A Si1A O12A W14A 101.3(8) . . . . ?
O13A Si1A O12A W14A -20.6(9) . . . . ?
O14A Si1A O12A W14A -137.0(7) . . . . ?
O12A Si1A O13A W20A -50.4(8) . . . . ?
O11A Si1A O13A W20A -174.2(6) . . . . ?
O14A Si1A O13A W20A 66.7(8) . . . . ?
O12A Si1A O13A W17A -175.5(6) . . . . ?
O11A Si1A O13A W17A 60.7(9) . . . . ?
O14A Si1A O13A W17A -58.4(9) . . . . ?
O12A Si1A O13A W15A 66.1(8) . . . . ?
O11A Si1A O13A W15A -57.7(8) . . . . ?
O14A Si1A O13A W15A -176.8(6) . . . . ?
O12A Si1A O14A W19A 62.1(8) . . . . ?
O11A Si1A O14A W19A -174.6(6) . . . . ?
O13A Si1A O14A W19A -55.7(8) . . . . ?
O12A Si1A O14A W18A -173.6(5) . . . . ?
O11A Si1A O14A W18A -50.3(7) . . . . ?
O13A Si1A O14A W18A 68.6(7) . . . . ?
O12A Si1A O14A W16A -59.7(8) . . . . ?
O11A Si1A O14A W16A 63.6(8) . . . . ?
O13A Si1A O14A W16A -177.5(6) . . . . ?
O38A W16A O16A W12A 140.9(13) . . . . ?
O17A W16A O16A W12A -116.1(13) . . . . ?
O23A W16A O16A W12A 40.9(13) . . . . ?
O24A W16A O16A W12A -33(2) . . . . ?
O14A W16A O16A W12A -34.4(12) . . . . ?
O35A W13A O18A W14A 167.4(6) . . . . ?
O25A W13A O18A W14A -87.3(7) . . . . ?
O17A W13A O18A W14A 34.0(12) . . . . ?
O12A W13A O18A W14A -0.7(5) . . . . ?
N13A W13A O18A W14A 80.4(6) . . . . ?
O37A W15A O19A W14A 137.4(12) . . . . ?
O27A W15A O19A W14A 37.2(12) . . . . ?
O28A W15A O19A W14A -39.9(19) . . . . ?
O20A W15A O19A W14A -119.7(12) . . . . ?
O13A W15A O19A W14A -37.4(11) . . . . ?
O33A W11A O21A W17A -126.4(11) . . . . ?
O20A W11A O21A W17A -23.7(11) . . . . ?
O15A W11A O21A W17A 134.4(10) . . . . ?
O11A W11A O21A W17A 60.8(11) . . . . ?
N11A W11A O21A W17A 33(3) . . . . ?
O40A W18A O22A W12A -146.2(10) . . . . ?
O29A W18A O22A W12A 110.5(10) . . . . ?
O23A W18A O22A W12A -47.3(10) . . . . ?
O30A W18A O22A W12A 24.8(19) . . . . ?
O14A W18A O22A W12A 28.0(9) . . . . ?
O35A W13A O25A W19A -125.1(9) . . . . ?
O18A W13A O25A W19A 133.7(9) . . . . ?
O17A W13A O25A W19A -22.5(9) . . . . ?
O12A W13A O25A W19A 61.2(9) . . . . ?
N13A W13A O25A W19A 27(2) . . . . ?
O42A W20A O26A W14A -147.6(9) . . . . ?
O31A W20A O26A W14A 110.7(10) . . . . ?
O27A W20A O26A W14A -47.0(10) . . . . ?
O32A W20A O26A W14A 22.0(18) . . . . ?
O13A W20A O26A W14A 28.2(9) . . . . ?
O37A W15A O27A W20A -172.6(7) . . . . ?
O19A W15A O27A W20A -68.9(7) . . . . ?
O28A W15A O27A W20A 87.1(7) . . . . ?
O20A W15A O27A W20A 23.0(16) . . . . ?
O13A W15A O27A W20A 10.3(6) . . . . ?
O39A W17A O29A W18A 136(2) . . . . ?
O32A W17A O29A W18A -121(2) . . . . ?
O28A W17A O29A W18A -11(3) . . . . ?
O21A W17A O29A W18A 35(2) . . . . ?
O13A W17A O29A W18A -47(2) . . . . ?
O41A W19A O30A W18A -169.0(7) . . . . ?
O31A W19A O30A W18A 89.5(7) . . . . ?
O24A W19A O30A W18A -68.4(7) . . . . ?
O25A W19A O30A W18A -0.1(16) . . . . ?
O14A W19A O30A W18A 5.9(5) . . . . ?
O41A W19A O31A W20A 141(2) . . . . ?
O30A W19A O31A W20A -115(2) . . . . ?
O24A W19A O31A W20A -5(3) . . . . ?
O25A W19A O31A W20A 41(2) . . . . ?
O14A W19A O31A W20A -41(2) . . . . ?
O39A W17A O32A W20A -168.4(7) . . . . ?
O29A W17A O32A W20A 88.7(7) . . . . ?
O28A W17A O32A W20A -68.5(7) . . . . ?
O21A W17A O32A W20A -2.0(17) . . . . ?
O13A W17A O32A W20A 6.2(6) . . . . ?
C25B C21B C22B C23B 0.0 . . . . ?
C1 C21B C22B C23B 180(3) . . . . ?
C21B C22B C23B N11B 0.0 . . . . ?
C22B C23B N11B C24B 0.0 . . . . ?
C22B C23B N11B W11B 173.7(12) . . . . ?
C23B N11B C24B C25B 0.0 . . . . ?
W11B N11B C24B C25B -174.0(11) . . . . ?
N11B C24B C25B C21B 0.0 . . . . ?
C22B C21B C25B C24B 0.0 . . . . ?
C1 C21B C25B C24B -180(3) . . . . ?
C35B C31B C32B C33B 0.0 . . . . ?
C11 C31B C32B C33B -170(3) 3_655 . . . ?
C31B C32B C33B N13B 0.0 . . . . ?
C32B C33B N13B C34B 0.0 . . . . ?
C32B C33B N13B W13B 168.6(12) . . . . ?
C33B N13B C34B C35B 0.0 . . . . ?
W13B N13B C34B C35B -169.2(11) . . . . ?
N13B C34B C35B C31B 0.0 . . . . ?
C32B C31B C35B C34B 0.0 . . . . ?
C11 C31B C35B C34B 167(3) 3_655 . . . ?
O12B Si1B O11B W12B 101.3(8) . . . . ?
O13B Si1B O11B W12B -137.0(7) . . . . ?
O14B Si1B O11B W12B -19.5(9) . . . . ?
O12B Si1B O11B W11B -123.3(7) . . . . ?
O13B Si1B O11B W11B -1.5(9) . . . . ?
O14B Si1B O11B W11B 116.0(7) . . . . ?
O11B Si1B O12B W13B -123.2(7) . . . . ?
O13B Si1B O12B W13B 114.9(7) . . . . ?
O14B Si1B O12B W13B -1.5(8) . . . . ?
O11B Si1B O12B W14B 101.3(8) . . . . ?
O13B Si1B O12B W14B -20.6(10) . . . . ?
O14B Si1B O12B W14B -137.0(7) . . . . ?
O12B Si1B O13B W20B -50.5(8) . . . . ?
O11B Si1B O13B W20B -174.2(6) . . . . ?
O14B Si1B O13B W20B 66.6(8) . . . . ?
O12B Si1B O13B W17B -175.5(6) . . . . ?
O11B Si1B O13B W17B 60.7(9) . . . . ?
O14B Si1B O13B W17B -58.4(9) . . . . ?
O12B Si1B O13B W15B 66.1(8) . . . . ?
O11B Si1B O13B W15B -57.7(8) . . . . ?
O14B Si1B O13B W15B -176.8(6) . . . . ?
O12B Si1B O14B W19B 62.1(8) . . . . ?
O11B Si1B O14B W19B -174.6(6) . . . . ?
O13B Si1B O14B W19B -55.7(8) . . . . ?
O12B Si1B O14B W18B -173.6(6) . . . . ?
O11B Si1B O14B W18B -50.3(7) . . . . ?
O13B Si1B O14B W18B 68.6(7) . . . . ?
O12B Si1B O14B W16B -59.7(8) . . . . ?
O11B Si1B O14B W16B 63.6(8) . . . . ?
O13B Si1B O14B W16B -177.5(6) . . . . ?
O38B W16B O16B W12B 141.0(13) . . . . ?
O17B W16B O16B W12B -116.1(13) . . . . ?
O23B W16B O16B W12B 40.9(13) . . . . ?
O24B W16B O16B W12B -33(2) . . . . ?
O14B W16B O16B W12B -34.4(13) . . . . ?
O35B W13B O18B W14B 167.4(6) . . . . ?
O25B W13B O18B W14B -87.3(7) . . . . ?
O17B W13B O18B W14B 34.0(12) . . . . ?
O12B W13B O18B W14B -0.7(5) . . . . ?
N13B W13B O18B W14B 80.4(6) . . . . ?
O37B W15B O19B W14B 137.5(12) . . . . ?
O27B W15B O19B W14B 37.2(12) . . . . ?
O28B W15B O19B W14B -39.8(19) . . . . ?
O20B W15B O19B W14B -119.6(12) . . . . ?
O13B W15B O19B W14B -37.4(12) . . . . ?
O33B W11B O21B W17B -126.4(11) . . . . ?
O20B W11B O21B W17B -23.7(11) . . . . ?
O15B W11B O21B W17B 134.4(11) . . . . ?
O11B W11B O21B W17B 60.8(11) . . . . ?
N11B W11B O21B W17B 34(3) . . . . ?
O40B W18B O22B W12B -146.2(10) . . . . ?
O29B W18B O22B W12B 110.6(10) . . . . ?
O23B W18B O22B W12B -47.3(10) . . . . ?
O30B W18B O22B W12B 24.9(19) . . . . ?
O14B W18B O22B W12B 28.1(10) . . . . ?
O35B W13B O25B W19B -125.1(9) . . . . ?
O18B W13B O25B W19B 133.8(9) . . . . ?
O17B W13B O25B W19B -22.5(9) . . . . ?
O12B W13B O25B W19B 61.2(9) . . . . ?
N13B W13B O25B W19B 27(2) . . . . ?
O42B W20B O26B W14B -147.6(10) . . . . ?
O31B W20B O26B W14B 110.7(10) . . . . ?
O27B W20B O26B W14B -47.0(10) . . . . ?
O32B W20B O26B W14B 22.0(19) . . . . ?
O13B W20B O26B W14B 28.1(9) . . . . ?
O37B W15B O27B W20B -172.6(7) . . . . ?
O19B W15B O27B W20B -69.0(7) . . . . ?
O28B W15B O27B W20B 87.1(7) . . . . ?
O20B W15B O27B W20B 22.9(16) . . . . ?
O13B W15B O27B W20B 10.3(6) . . . . ?
O39B W17B O29B W18B 136(2) . . . . ?
O32B W17B O29B W18B -121(2) . . . . ?
O28B W17B O29B W18B -11(3) . . . . ?
O21B W17B O29B W18B 35(2) . . . . ?
O13B W17B O29B W18B -47(2) . . . . ?
O41B W19B O30B W18B -169.0(7) . . . . ?
O31B W19B O30B W18B 89.5(7) . . . . ?
O24B W19B O30B W18B -68.4(7) . . . . ?
O25B W19B O30B W18B 0.0(16) . . . . ?
O14B W19B O30B W18B 5.9(6) . . . . ?
O41B W19B O31B W20B 141(2) . . . . ?
O30B W19B O31B W20B -115(2) . . . . ?
O24B W19B O31B W20B -5(3) . . . . ?
O25B W19B O31B W20B 41(2) . . . . ?
O14B W19B O31B W20B -41(2) . . . . ?
O39B W17B O32B W20B -168.4(8) . . . . ?
O29B W17B O32B W20B 88.7(7) . . . . ?
O28B W17B O32B W20B -68.5(7) . . . . ?
O21B W17B O32B W20B -2.1(18) . . . . ?
O13B W17B O32B W20B 6.2(6) . . . . ?
O13C Si1C O11C W21C -5.6(18) . . . . ?
O13C Si1C O11C W24C -131.1(17) . . . 3_655 ?
O11C Si1C O13C W30C -173.1(12) . . . . ?
O11C Si1C O13C W25C -54.5(16) . . . . ?
O11C Si1C O13C W27C 63.9(16) . . . . ?
O33C W21C O15C W24C 166(2) . . . 3_655 ?
O21C W21C O15C W24C -89(2) . . . 3_655 ?
O20C W21C O15C W24C 30(4) . . . 3_655 ?
O11C W21C O15C W24C -2.9(17) . . . 3_655 ?
N12A W21C O15C W24C 76.8(19) . . . 3_655 ?
O34C W22C O16C W26C -100(3) . . . . ?
O1C W22C O16C W26C 156(3) . . . . ?
O22C W22C O16C W26C -13(3) . . . . ?
O38C W26C O17C W23C -138(2) . . . . ?
O23C W26C O17C W23C 18(5) . . . . ?
O16C W26C O17C W23C 115(3) . . . . ?
O24C W26C O17C W23C -39(2) . . . . ?
O14C W26C O17C W23C 36(2) . . . . ?
O35C W23C O17C W26C 121(3) . . . . ?
O25C W23C O17C W26C 20(3) . . . . ?
O18C W23C O17C W26C -105(3) . . . . ?
O12C W23C O17C W26C -72(2) . . . . ?
N12B W23C O17C W26C -155(3) . . . . ?
O35C W23C O18C W22C 166.3(15) . . . 3_655 ?
O25C W23C O18C W22C -91.1(13) . . . 3_655 ?
O17C W23C O18C W22C 33(3) . . . 3_655 ?
O12C W23C O18C W22C -1.6(11) . . . 3_655 ?
N12B W23C O18C W22C 81.2(12) . . . 3_655 ?
O2C W24C O19C W25C 148(3) . . . . ?
O36C W24C O19C W25C -107(3) . . . . ?
O26C W24C O19C W25C -19(3) . . . . ?
W21C W24C O19C W25C 45(3) 3_655 . . . ?
O33C W21C O20C W25C 114(2) . . . . ?
O21C W21C O20C W25C 11(2) . . . . ?
O15C W21C O20C W25C -111(3) . . . . ?
O11C W21C O20C W25C -79(2) . . . . ?
N12A W21C O20C W25C -158(2) . . . . ?
O33C W21C O21C W27C -129(2) . . . . ?
O20C W21C O21C W27C -24(2) . . . . ?
O15C W21C O21C W27C 130.0(19) . . . . ?
O11C W21C O21C W27C 58.1(19) . . . . ?
N12A W21C O21C W27C 20(5) . . . . ?
O40C W28C O22C W22C -151.7(19) . . . . ?
O23C W28C O22C W22C -56(2) . . . . ?
O30C W28C O22C W22C 6(4) . . . . ?
O14C W28C O22C W22C 20.0(19) . . . . ?
O38C W26C O23C W28C -175.4(13) . . . . ?
O17C W26C O23C W28C 29(3) . . . . ?
O16C W26C O23C W28C -68.0(14) . . . . ?
O24C W26C O23C W28C 85.3(14) . . . . ?
O14C W26C O23C W28C 10.8(12) . . . . ?
O41C W29C O24C W26C 172.8(15) . . . . ?
O31C W29C O24C W26C -41(3) . . . . ?
O30C W29C O24C W26C 68.5(14) . . . . ?
O25C W29C O24C W26C -91.3(14) . . . . ?
O14C W29C O24C W26C -5.5(13) . . . . ?
O35C W23C O25C W29C -126.9(18) . . . . ?
O18C W23C O25C W29C 131.9(16) . . . . ?
O17C W23C O25C W29C -27.0(17) . . . . ?
O12C W23C O25C W29C 58.4(16) . . . . ?
O42C W30C O26C W24C -143.0(18) . . . . ?
O27C W30C O26C W24C -41(2) . . . . ?
O32C W30C O26C W24C 39(4) . . . . ?
O13C W30C O26C W24C 33.3(18) . . . . ?
O41C W29C O30C W28C -169.2(12) . . . . ?
O31C W29C O30C W28C 86.3(12) . . . . ?
O24C W29C O30C W28C -70.2(13) . . . . ?
O25C W29C O30C W28C -4(3) . . . . ?
O14C W29C O30C W28C 4.8(10) . . . . ?
O41C W29C O31C W28C 163(3) . . . 3_655 ?
O24C W29C O31C W28C 17(5) . . . 3_655 ?
O30C W29C O31C W28C -92(3) . . . 3_655 ?
O25C W29C O31C W28C 66(3) . . . 3_655 ?
O14C W29C O31C W28C -18(3) . . . 3_655 ?
O39C W27C O32C W30C -169.1(12) . . . . ?
O28C W27C O32C W30C -66.6(13) . . . . ?
O29C W27C O32C W30C 89.5(12) . . . . ?
O21C W27C O32C W30C 1(3) . . . . ?
O13C W27C O32C W30C 6.7(10) . . . . ?
O13D Si1D O11D W31D -9.0(17) . . . . ?
O11D Si1D O13D W40D -173.6(11) . . . . ?
O11D Si1D O13D W35D -55.6(15) . . . . ?
O11D Si1D O13D W37D 66.6(14) . . . . ?
O33D W31D O15D W34D 165(2) . . . 3_655 ?
O21D W31D O15D W34D -88(2) . . . 3_655 ?
O20D W31D O15D W34D 35(4) . . . 3_655 ?
O11D W31D O15D W34D -1.5(19) . . . 3_655 ?
N14A W31D O15D W34D 76(2) . . . 3_655 ?
O38D W36D O16D W32D 134(3) . . . . ?
O23D W36D O16D W32D 31(3) . . . . ?
O24D W36D O16D W32D -50(4) . . . . ?
O17D W36D O16D W32D -124(3) . . . . ?
O14D W36D O16D W32D -43(3) . . . . ?
O35D W33D O17D W36D 126(2) . . . . ?
O25D W33D O17D W36D 19(2) . . . . ?
O18D W33D O17D W36D -107(3) . . . . ?
N14B W33D O17D W36D -150(2) . . . . ?
O12D W33D O17D W36D -70(2) . . . . ?
W32D W33D O17D W36D -80(2) 3_655 . . . ?
O35D W33D O18D W32D 166.2(12) . . . 3_655 ?
O25D W33D O18D W32D -85.3(12) . . . 3_655 ?
O17D W33D O18D W32D 39(3) . . . 3_655 ?
N14B W33D O18D W32D 80.5(11) . . . 3_655 ?
O12D W33D O18D W32D -1.0(8) . . . 3_655 ?
O37D W35D O19D W34D 139(3) . . . . ?
O20D W35D O19D W34D -120(3) . . . . ?
O27D W35D O19D W34D 37(3) . . . . ?
O28D W35D O19D W34D -42(4) . . . . ?
O13D W35D O19D W34D -38(3) . . . . ?
O33D W31D O21D W37D -123(2) . . . . ?
O15D W31D O21D W37D 137(2) . . . . ?
O20D W31D O21D W37D -22(2) . . . . ?
O11D W31D O21D W37D 61(2) . . . . ?
N14A W31D O21D W37D 31(6) . . . . ?
O40D W38D O22D W32D -144.6(18) . . . . ?
O23D W38D O22D W32D -43.6(18) . . . . ?
O30D W38D O22D W32D 31(4) . . . . ?
O14D W38D O22D W32D 31.1(17) . . . . ?
O40D W38D O23D W36D -179.3(13) . . . . ?
O22D W38D O23D W36D 76.5(14) . . . . ?
O30D W38D O23D W36D -81.4(13) . . . . ?
O14D W38D O23D W36D -9.2(11) . . . . ?
O41D W39D O24D W36D 172.7(13) . . . . ?
O30D W39D O24D W36D 67.8(13) . . . . ?
O31D W39D O24D W36D -43(3) . . . . ?
O25D W39D O24D W36D -88.4(13) . . . . ?
O14D W39D O24D W36D -5.1(11) . . . . ?
O35D W33D O25D W39D -121(2) . . . . ?
O17D W33D O25D W39D -20(2) . . . . ?
O18D W33D O25D W39D 137(2) . . . . ?
N14B W33D O25D W39D 27(6) . . . . ?
O12D W33D O25D W39D 66(2) . . . . ?
W32D W33D O25D W39D 96(2) 3_655 . . . ?
O42D W40D O26D W34D -149(2) . . . . ?
O27D W40D O26D W34D -54(2) . . . . ?
O32D W40D O26D W34D 9(4) . . . . ?
O13D W40D O26D W34D 21(2) . . . . ?
O39D W37D O28D W35D 173.2(13) . . . . ?
O32D W37D O28D W35D 69.8(12) . . . . ?
O29D W37D O28D W35D -47(3) . . . . ?
O21D W37D O28D W35D -86.3(12) . . . . ?
O13D W37D O28D W35D -2.5(10) . . . . ?
O41D W39D O30D W38D -169.8(14) . . . . ?
O24D W39D O30D W38D -66.9(13) . . . . ?
O31D W39D O30D W38D 87.6(14) . . . . ?
O25D W39D O30D W38D 5(3) . . . . ?
O14D W39D O30D W38D 6.6(11) . . . . ?
O39D W37D O32D W40D -170.8(13) . . . . ?
O28D W37D O32D W40D -72.0(13) . . . . ?
O29D W37D O32D W40D 86.0(14) . . . . ?
O21D W37D O32D W40D -2(3) . . . . ?
O13D W37D O32D W40D 3.5(11) . . . . ?
C22A C21A C1 C2 102.4(16) . . . . ?
C25A C21A C1 C2 -71.0(18) . . . . ?
C22A C21A C1 C20 -88.7(14) . . . . ?
C25A C21A C1 C20 97.9(13) . . . . ?
C22B C21B C1 C2 68(4) . . . . ?
C25B C21B C1 C2 -112(3) . . . . ?
C22B C21B C1 C20 -116(4) . . . . ?
C25B C21B C1 C20 64(4) . . . . ?
C5 N1 C2 C1 -178.1(18) . . . . ?
C5 N1 C2 C3 -3(2) . . . . ?
C20 C1 C2 N1 4(3) . . . . ?
C21A C1 C2 N1 171.9(15) . . . . ?
C21B C1 C2 N1 -179.9(18) . . . . ?
C20 C1 C2 C3 -170.3(17) . . . . ?
C21A C1 C2 C3 -3(3) . . . . ?
C21B C1 C2 C3 5(3) . . . . ?
N1 C2 C3 C4 4(2) . . . . ?
C1 C2 C3 C4 179.2(18) . . . . ?
C2 C3 C4 C5 -3(2) . . . . ?
C2 N1 C5 C6 179.4(18) . . . . ?
C2 N1 C5 C4 1(2) . . . . ?
C3 C4 C5 C6 -177.0(19) . . . . ?
C3 C4 C5 N1 2(2) . . . . ?
N1 C5 C6 C7 -1(3) . . . . ?
C4 C5 C6 C7 177.1(19) . . . . ?
N1 C5 C6 C26A 179.1(17) . . . . ?
C4 C5 C6 C26A -2(3) . . . . ?
N1 C5 C6 C26B -165.1(17) . . . . ?
C4 C5 C6 C26B 13(3) . . . . ?
C5 C6 C7 N2 0(3) . . . . ?
C26A C6 C7 N2 179.6(17) . . . . ?
C26B C6 C7 N2 163.4(17) . . . . ?
C5 C6 C7 C8 -176.7(19) . . . . ?
C26A C6 C7 C8 3(3) . . . . ?
C26B C6 C7 C8 -13(3) . . . . ?
C10 N2 C7 C6 -177.5(17) . . . . ?
C10 N2 C7 C8 -0.1(19) . . . . ?
C6 C7 C8 C9 178.0(18) . . . . ?
N2 C7 C8 C9 1(2) . . . . ?
C7 C8 C9 C10 -1(2) . . . . ?
C7 N2 C10 C11 168.8(17) . . . . ?
C7 N2 C10 C9 -0.4(19) . . . . ?
C8 C9 C10 N2 1(2) . . . . ?
C8 C9 C10 C11 -169.2(16) . . . . ?
N2 C10 C11 C12 10(3) . . . . ?
C9 C10 C11 C12 178.2(16) . . . . ?
N2 C10 C11 C31A -170.3(15) . . . 3_655 ?
C9 C10 C11 C31A -2(2) . . . 3_655 ?
N2 C10 C11 C31B -155.0(17) . . . 3_655 ?
C9 C10 C11 C31B 13(2) . . . 3_655 ?
C15 N3 C12 C11 -171.9(16) . . . . ?
C15 N3 C12 C13 -0.2(19) . . . . ?
C10 C11 C12 N3 -3(3) . . . . ?
C31A C11 C12 N3 176.7(14) 3_655 . . . ?
C31B C11 C12 N3 160.5(16) 3_655 . . . ?
C10 C11 C12 C13 -174.0(17) . . . . ?
C31A C11 C12 C13 6(2) 3_655 . . . ?
C31B C11 C12 C13 -10(3) 3_655 . . . ?
N3 C12 C13 C14 1(2) . . . . ?
C11 C12 C13 C14 173.1(18) . . . . ?
C12 C13 C14 C15 -2(2) . . . . ?
C13 C14 C15 N3 2(2) . . . . ?
C13 C14 C15 C16 -176.4(19) . . . . ?
C12 N3 C15 C14 -0.9(19) . . . . ?
C12 N3 C15 C16 177.5(17) . . . . ?
C14 C15 C16 C17 170(2) . . . . ?
N3 C15 C16 C17 -8(3) . . . . ?
C14 C15 C16 C36A -11(3) . . . . ?
N3 C15 C16 C36A 171.3(17) . . . . ?
C14 C15 C16 C36B 10(3) . . . . ?
N3 C15 C16 C36B -167.8(16) . . . . ?
C15 C16 C17 N4 6(3) . . . . ?
C36A C16 C17 N4 -173.9(18) . . . . ?
C36B C16 C17 N4 166.2(16) . . . . ?
C15 C16 C17 C18 -174(2) . . . . ?
C36A C16 C17 C18 6(3) . . . . ?
C36B C16 C17 C18 -14(3) . . . . ?
C20 N4 C17 C16 179.5(18) . . . . ?
C20 N4 C17 C18 -0.3(19) . . . . ?
C16 C17 C18 C19 -176.6(19) . . . . ?
N4 C17 C18 C19 3(2) . . . . ?
C17 C18 C19 C20 -4(2) . . . . ?
C17 N4 C20 C1 174.4(16) . . . . ?
C17 N4 C20 C19 -2.5(19) . . . . ?
C2 C1 C20 N4 -3(3) . . . . ?
C21A C1 C20 N4 -171.4(14) . . . . ?
C21B C1 C20 N4 -178.2(18) . . . . ?
C2 C1 C20 C19 173.7(17) . . . . ?
C21A C1 C20 C19 5(2) . . . . ?
C21B C1 C20 C19 -2(3) . . . . ?
C18 C19 C20 N4 5(2) . . . . ?
C18 C19 C20 C1 -172.5(17) . . . . ?
C7 C6 C26A C27A 99(2) . . . . ?
C5 C6 C26A C27A -81(2) . . . . ?
C7 C6 C26A C30A -77.1(19) . . . . ?
C5 C6 C26A C30A 102.5(18) . . . . ?
C30A C26A C27A C28A 0.0 . . . . ?
C6 C26A C27A C28A -176(2) . . . . ?
C26A C27A C28A N12A 0.0 . . . . ?
C27A C28A N12A C29A 0.0 . . . . ?
C27A C28A N12A W21C 173.8(14) . . . . ?
C28A N12A C29A C30A 0.0 . . . . ?
W21C N12A C29A C30A -174.1(13) . . . . ?
N12A C29A C30A C26A 0.0 . . . . ?
C27A C26A C30A C29A 0.0 . . . . ?
C6 C26A C30A C29A 176.8(19) . . . . ?
C7 C6 C26B C27B 104.5(18) . . . . ?
C5 C6 C26B C27B -89.5(18) . . . . ?
C7 C6 C26B C30B -68(2) . . . . ?
C5 C6 C26B C30B 98(2) . . . . ?
C30B C26B C27B C28B 0.0 . . . . ?
C6 C26B C27B C28B -173(2) . . . . ?
C26B C27B C28B N12B 0.0 . . . . ?
C27B C28B N12B C29B 0.0 . . . . ?
C27B C28B N12B W23C 169.0(15) . . . . ?
C28B N12B C29B C30B 0.0 . . . . ?
W23C N12B C29B C30B -169.8(13) . . . . ?
N12B C29B C30B C26B 0.0 . . . . ?
C27B C26B C30B C29B 0.0 . . . . ?
C6 C26B C30B C29B 172(2) . . . . ?
C17 C16 C36A C37A 104(3) . . . . ?
C15 C16 C36A C37A -76(3) . . . . ?
C17 C16 C36A C40A -71(2) . . . . ?
C15 C16 C36A C40A 110(2) . . . . ?
C40A C36A C37A C38A 0.0 . . . . ?
C16 C36A C37A C38A -174(3) . . . . ?
C36A C37A C38A N14A 0.0 . . . . ?
C37A C38A N14A C39A 0.0 . . . . ?
C37A C38A N14A W31D 177(2) . . . . ?
C38A N14A C39A C40A 0.0 . . . . ?
W31D N14A C39A C40A -177(2) . . . . ?
N14A C39A C40A C36A 0.0 . . . . ?
C37A C36A C40A C39A 0.0 . . . . ?
C16 C36A C40A C39A 175(3) . . . . ?
C17 C16 C36B C37B 107.3(19) . . . . ?
C15 C16 C36B C37B -90(2) . . . . ?
C17 C16 C36B C40B -67(3) . . . . ?
C15 C16 C36B C40B 96(3) . . . . ?
C40B C36B C37B C38B 0.0 . . . . ?
C16 C36B C37B C38B -175(3) . . . . ?
C36B C37B C38B N14B 0.0 . . . . ?
C37B C38B N14B C39B 0.0 . . . . ?
C37B C38B N14B W33D 170(3) . . . . ?
C38B N14B C39B C40B 0.0 . . . . ?
W33D N14B C39B C40B -170(2) . . . . ?
N14B C39B C40B C36B 0.0 . . . . ?
C37B C36B C40B C39B 0.0 . . . . ?
C16 C36B C40B C39B 174(3) . . . . ?
C141 P1 C111 C116 -74(3) . . . . ?
C131 P1 C111 C116 170(2) . . . . ?
C121 P1 C111 C116 50(3) . . . . ?
C141 P1 C111 C112 102(2) . . . . ?
C131 P1 C111 C112 -14(3) . . . . ?
C121 P1 C111 C112 -134(2) . . . . ?
C116 C111 C112 C113 -2(4) . . . . ?
P1 C111 C112 C113 -179(2) . . . . ?
C111 C112 C113 C114 2(4) . . . . ?
C112 C113 C114 C115 -7(5) . . . . ?
C113 C114 C115 C116 11(4) . . . . ?
C112 C111 C116 C115 7(5) . . . . ?
P1 C111 C116 C115 -177(2) . . . . ?
C114 C115 C116 C111 -12(5) . . . . ?
C141 P1 C121 C126 -7(3) . . . . ?
C111 P1 C121 C126 -128(2) . . . . ?
C131 P1 C121 C126 111(2) . . . . ?
C141 P1 C121 C122 170.9(19) . . . . ?
C111 P1 C121 C122 50(2) . . . . ?
C131 P1 C121 C122 -71(2) . . . . ?
C126 C121 C122 C123 -6(4) . . . . ?
P1 C121 C122 C123 177(2) . . . . ?
C121 C122 C123 C124 4(4) . . . . ?
C122 C123 C124 C125 -1(5) . . . . ?
C123 C124 C125 C126 0(5) . . . . ?
C124 C125 C126 C121 -1(5) . . . . ?
C122 C121 C126 C125 4(4) . . . . ?
P1 C121 C126 C125 -178(2) . . . . ?
C141 P1 C131 C136 -36(2) . . . . ?
C111 P1 C131 C136 82(2) . . . . ?
C121 P1 C131 C136 -159(2) . . . . ?
C141 P1 C131 C132 133(2) . . . . ?
C111 P1 C131 C132 -108(2) . . . . ?
C121 P1 C131 C132 10(3) . . . . ?
C136 C131 C132 C133 -4(4) . . . . ?
P1 C131 C132 C133 -173(2) . . . . ?
C131 C132 C133 C134 -1(4) . . . . ?
C132 C133 C134 C135 3(4) . . . . ?
C133 C134 C135 C136 0(4) . . . . ?
C132 C131 C136 C135 7(4) . . . . ?
P1 C131 C136 C135 177(2) . . . . ?
C134 C135 C136 C131 -5(4) . . . . ?
C111 P1 C141 C146 -172.5(19) . . . . ?
C131 P1 C141 C146 -53(2) . . . . ?
C121 P1 C141 C146 67(2) . . . . ?
C111 P1 C141 C142 7(2) . . . . ?
C131 P1 C141 C142 126(2) . . . . ?
C121 P1 C141 C142 -113(2) . . . . ?
C146 C141 C142 C143 4(4) . . . . ?
P1 C141 C142 C143 -175(2) . . . . ?
C141 C142 C143 C144 -5(4) . . . . ?
C142 C143 C144 C145 3(4) . . . . ?
C143 C144 C145 C146 0(4) . . . . ?
C142 C141 C146 C145 -2(4) . . . . ?
P1 C141 C146 C145 178(2) . . . . ?
C144 C145 C146 C141 0(4) . . . . ?
C231 P2 C211 C216 -76.7(18) . . . . ?
C241 P2 C211 C216 160.6(16) . . . . ?
C221 P2 C211 C216 38.8(19) . . . . ?
C231 P2 C211 C212 98.3(18) . . . . ?
C241 P2 C211 C212 -24(2) . . . . ?
C221 P2 C211 C212 -146.2(17) . . . . ?
C216 C211 C212 C213 0(3) . . . . ?
P2 C211 C212 C213 -174.6(16) . . . . ?
C211 C212 C213 C214 -1(3) . . . . ?
C212 C213 C214 C215 -2(3) . . . . ?
C213 C214 C215 C216 5(3) . . . . ?
C212 C211 C216 C215 3(3) . . . . ?
P2 C211 C216 C215 177.5(15) . . . . ?
C214 C215 C216 C211 -6(3) . . . . ?
C231 P2 C221 C222 172.6(17) . . . . ?
C241 P2 C221 C222 -68(2) . . . . ?
C211 P2 C221 C222 55.3(19) . . . . ?
C231 P2 C221 C226 -11(2) . . . . ?
C241 P2 C221 C226 108.8(19) . . . . ?
C211 P2 C221 C226 -127.9(18) . . . . ?
C226 C221 C222 C223 1(3) . . . . ?
P2 C221 C222 C223 177.5(16) . . . . ?
C221 C222 C223 C224 1(3) . . . . ?
C222 C223 C224 C225 0(4) . . . . ?
C223 C224 C225 C226 -2(4) . . . . ?
C224 C225 C226 C221 4(3) . . . . ?
C222 C221 C226 C225 -3(3) . . . . ?
P2 C221 C226 C225 -179.7(16) . . . . ?
C241 P2 C231 C236 152.5(17) . . . . ?
C211 P2 C231 C236 27(2) . . . . ?
C221 P2 C231 C236 -87.1(19) . . . . ?
C241 P2 C231 C232 -33.6(19) . . . . ?
C211 P2 C231 C232 -158.6(16) . . . . ?
C221 P2 C231 C232 86.8(18) . . . . ?
C236 C231 C232 C233 2(3) . . . . ?
P2 C231 C232 C233 -172.4(17) . . . . ?
C231 C232 C233 C234 -2(4) . . . . ?
C232 C233 C234 C235 0(4) . . . . ?
C233 C234 C235 C236 3(4) . . . . ?
C232 C231 C236 C235 0(3) . . . . ?
P2 C231 C236 C235 174.0(16) . . . . ?
C234 C235 C236 C231 -3(4) . . . . ?
C231 P2 C241 C246 128(2) . . . . ?
C211 P2 C241 C246 -109(2) . . . . ?
C221 P2 C241 C246 10(3) . . . . ?
C231 P2 C241 C242 -59(2) . . . . ?
C211 P2 C241 C242 64(2) . . . . ?
C221 P2 C241 C242 -176.6(17) . . . . ?
C246 C241 C242 C243 -5(4) . . . . ?
P2 C241 C242 C243 -179(2) . . . . ?
C241 C242 C243 C244 2(4) . . . . ?
C242 C243 C244 C245 -1(4) . . . . ?
C243 C244 C245 C246 2(4) . . . . ?
C242 C241 C246 C245 6(3) . . . . ?
P2 C241 C246 C245 179.7(17) . . . . ?
C244 C245 C246 C241 -5(3) . . . . ?
C331 P3 C311 C312 7.1(16) . . . . ?
C341 P3 C311 C312 125.8(14) . . . . ?
C321 P3 C311 C312 -110.3(14) . . . . ?
C331 P3 C311 C316 179.1(14) . . . . ?
C341 P3 C311 C316 -62.2(15) . . . . ?
C321 P3 C311 C316 61.7(15) . . . . ?
C316 C311 C312 C313 6(2) . . . . ?
P3 C311 C312 C313 178.6(13) . . . . ?
C311 C312 C313 C314 -4(3) . . . . ?
C312 C313 C314 C315 2(3) . . . . ?
C313 C314 C315 C316 -2(3) . . . . ?
C314 C315 C316 C311 4(3) . . . . ?
C312 C311 C316 C315 -7(2) . . . . ?
P3 C311 C316 C315 -178.7(13) . . . . ?
C331 P3 C321 C326 78(2) . . . . ?
C341 P3 C321 C326 -40(2) . . . . ?
C311 P3 C321 C326 -164.4(17) . . . . ?
C331 P3 C321 C322 -99.6(19) . . . . ?
C341 P3 C321 C322 142.2(17) . . . . ?
C311 P3 C321 C322 18.2(19) . . . . ?
C326 C321 C322 C323 5(3) . . . . ?
P3 C321 C322 C323 -177.7(15) . . . . ?
C321 C322 C323 C324 -6(3) . . . . ?
C322 C323 C324 C325 3(4) . . . . ?
C323 C324 C325 C326 2(4) . . . . ?
C322 C321 C326 C325 0(4) . . . . ?
P3 C321 C326 C325 -177.5(16) . . . . ?
C324 C325 C326 C321 -4(3) . . . . ?
C341 P3 C331 C332 144(2) . . . . ?
C311 P3 C331 C332 -95(2) . . . . ?
C321 P3 C331 C332 24(2) . . . . ?
C341 P3 C331 C336 -45.9(19) . . . . ?
C311 P3 C331 C336 75.0(18) . . . . ?
C321 P3 C331 C336 -166.2(17) . . . . ?
C336 C331 C332 C333 -4(4) . . . . ?
P3 C331 C332 C333 166(2) . . . . ?
C331 C332 C333 C334 8(4) . . . . ?
C332 C333 C334 C335 -10(5) . . . . ?
C333 C334 C335 C336 7(4) . . . . ?
C334 C335 C336 C331 -2(3) . . . . ?
C332 C331 C336 C335 1(3) . . . . ?
P3 C331 C336 C335 -168.9(17) . . . . ?
C331 P3 C341 C342 143.0(16) . . . . ?
C311 P3 C341 C342 24.1(19) . . . . ?
C321 P3 C341 C342 -99.0(18) . . . . ?
C331 P3 C341 C346 -38.6(18) . . . . ?
C311 P3 C341 C346 -157.5(14) . . . . ?
C321 P3 C341 C346 79.5(17) . . . . ?
C346 C341 C342 C343 1(3) . . . . ?
P3 C341 C342 C343 179.5(14) . . . . ?
C341 C342 C343 C344 -2(3) . . . . ?
C342 C343 C344 C345 4(3) . . . . ?
C343 C344 C345 C346 -5(3) . . . . ?
C342 C341 C346 C345 -3(3) . . . . ?
P3 C341 C346 C345 178.9(13) . . . . ?
C344 C345 C346 C341 5(3) . . . . ?
C441 P4 C411 C412 53.9(14) . . . . ?
C421 P4 C411 C412 171.6(12) . . . . ?
C431 P4 C411 C412 -66.4(13) . . . . ?
C441 P4 C411 C416 -125.3(12) . . . . ?
C421 P4 C411 C416 -7.6(14) . . . . ?
C431 P4 C411 C416 114.4(12) . . . . ?
C416 C411 C412 C413 0.0 . . . . ?
P4 C411 C412 C413 -179.2(13) . . . . ?
C411 C412 C413 C414 0.0 . . . . ?
C412 C413 C414 C415 0.0 . . . . ?
C413 C414 C415 C416 0.0 . . . . ?
C414 C415 C416 C411 0.0 . . . . ?
C412 C411 C416 C415 0.0 . . . . ?
P4 C411 C416 C415 179.2(13) . . . . ?
C441 P4 C421 C422 -160.1(12) . . . . ?
C431 P4 C421 C422 -40.8(14) . . . . ?
C411 P4 C421 C422 82.2(13) . . . . ?
C441 P4 C421 C426 16.1(16) . . . . ?
C431 P4 C421 C426 135.4(14) . . . . ?
C411 P4 C421 C426 -101.6(14) . . . . ?
C426 C421 C422 C423 0.0 . . . . ?
P4 C421 C422 C423 176.4(14) . . . . ?
C421 C422 C423 C424 0.0 . . . . ?
C422 C423 C424 C425 0.0 . . . . ?
C423 C424 C425 C426 0.0 . . . . ?
C424 C425 C426 C421 0.0 . . . . ?
C422 C421 C426 C425 0.0 . . . . ?
P4 C421 C426 C425 -176.0(16) . . . . ?
C441 P4 C431 C432 -110(2) . . . . ?
C421 P4 C431 C432 131(2) . . . . ?
C411 P4 C431 C432 10(2) . . . . ?
C441 P4 C431 C436 74.5(19) . . . . ?
C421 P4 C431 C436 -44(2) . . . . ?
C411 P4 C431 C436 -165.7(17) . . . . ?
C436 C431 C432 C433 -5(4) . . . . ?
P4 C431 C432 C433 179(2) . . . . ?
C431 C432 C433 C434 3(4) . . . . ?
C432 C433 C434 C435 0(4) . . . . ?
C433 C434 C435 C436 -1(4) . . . . ?
C434 C435 C436 C431 -1(4) . . . . ?
C432 C431 C436 C435 5(4) . . . . ?
P4 C431 C436 C435 -179(2) . . . . ?
C421 P4 C441 C442 -80(2) . . . . ?
C431 P4 C441 C442 160(2) . . . . ?
C411 P4 C441 C442 38(2) . . . . ?
C421 P4 C441 C446 95.0(19) . . . . ?
C431 P4 C441 C446 -25(2) . . . . ?
C411 P4 C441 C446 -146.8(17) . . . . ?
C446 C441 C442 C443 1(4) . . . . ?
P4 C441 C442 C443 177(2) . . . . ?
C441 C442 C443 C444 0(4) . . . . ?
C442 C443 C444 C445 1(4) . . . . ?
C443 C444 C445 C446 -3(4) . . . . ?
C444 C445 C446 C441 4(3) . . . . ?
C442 C441 C446 C445 -3(3) . . . . ?
P4 C441 C446 C445 -178.5(17) . . . . ?
C541 P5 C511 C512 63(2) . . . . ?
C531 P5 C511 C512 -172.7(18) . . . . ?
C521 P5 C511 C512 -59(2) . . . . ?
C541 P5 C511 C516 -117(2) . . . . ?
C531 P5 C511 C516 8(2) . . . . ?
C521 P5 C511 C516 121(2) . . . . ?
C516 C511 C512 C513 -3(3) . . . . ?
P5 C511 C512 C513 177.9(15) . . . . ?
C511 C512 C513 C514 3(3) . . . . ?
C512 C513 C514 C515 -4(3) . . . . ?
C513 C514 C515 C516 3(3) . . . . ?
C512 C511 C516 C515 2(4) . . . . ?
P5 C511 C516 C515 -178.8(17) . . . . ?
C514 C515 C516 C511 -1(3) . . . . ?
C541 P5 C521 C522 -105.0(13) . . . . ?
C531 P5 C521 C522 129.6(11) . . . . ?
C511 P5 C521 C522 13.9(15) . . . . ?
C541 P5 C521 C526 74.1(13) . . . . ?
C531 P5 C521 C526 -51.4(12) . . . . ?
C511 P5 C521 C526 -167.1(12) . . . . ?
C526 C521 C522 C523 0.0 . . . . ?
P5 C521 C522 C523 179.0(15) . . . . ?
C521 C522 C523 C524 0.0 . . . . ?
C522 C523 C524 C525 0.0 . . . . ?
C523 C524 C525 C526 0.0 . . . . ?
C524 C525 C526 C521 0.0 . . . . ?
C522 C521 C526 C525 0.0 . . . . ?
P5 C521 C526 C525 -179.1(13) . . . . ?
C541 P5 C531 C532 -152.3(12) . . . . ?
C511 P5 C531 C532 87.8(14) . . . . ?
C521 P5 C531 C532 -28.1(13) . . . . ?
C541 P5 C531 C536 30.6(14) . . . . ?
C511 P5 C531 C536 -89.3(13) . . . . ?
C521 P5 C531 C536 154.8(10) . . . . ?
C536 C531 C532 C533 0.0 . . . . ?
P5 C531 C532 C533 -177.0(14) . . . . ?
C531 C532 C533 C534 0.0 . . . . ?
C532 C533 C534 C535 0.0 . . . . ?
C533 C534 C535 C536 0.0 . . . . ?
C534 C535 C536 C531 0.0 . . . . ?
C532 C531 C536 C535 0.0 . . . . ?
P5 C531 C536 C535 177.2(13) . . . . ?
C531 P5 C541 C542 91.3(16) . . . . ?
C511 P5 C541 C542 -148.3(15) . . . . ?
C521 P5 C541 C542 -28.7(18) . . . . ?
C531 P5 C541 C546 -81.9(14) . . . . ?
C511 P5 C541 C546 38.6(17) . . . . ?
C521 P5 C541 C546 158.2(12) . . . . ?
C546 C541 C542 C543 0.0 . . . . ?
P5 C541 C542 C543 -172.9(19) . . . . ?
C541 C542 C543 C544 0.0 . . . . ?
C542 C543 C544 C545 0.0 . . . . ?
C543 C544 C545 C546 0.0 . . . . ?
C544 C545 C546 C541 0.0 . . . . ?
C542 C541 C546 C545 0.0 . . . . ?
P5 C541 C546 C545 173.4(18) . . . . ?
